data_7113502
loop_
_publ_author_name
'Hardie, Michaele J.'
'Torrens, Ralph'
'Raston, Colin L.'

_publ_section_title
;
 Characterisation of a new 1:1 (C60)(CHBr3) intercalation complex
;
_journal_coden_ASTM CHCOFS
_journal_issue 15
_journal_name_full
;
 Chemical Communications (Cambridge, United Kingdom)
;
_journal_page_first 1854
_journal_page_last 1855
_journal_paper_doi 10.1039/b303478j
_journal_year 2003
_chemical_formula_sum 'C61 H Br3'
_chemical_formula_weight 973.35
_chemical_name_common 'fullerene-C60 bromoform solvate'
_chemical_name_systematic 'buckminsterfullerene-C60 bromoform'
_space_group_IT_number 19
_symmetry_cell_setting orthorhombic
_symmetry_space_group_name_Hall 'P 2ac 2ab'
_symmetry_space_group_name_H-M 'P 21 21 21'
_atom_sites_solution_hydrogens geom
_atom_sites_solution_primary direct
_atom_sites_solution_secondary difmap
_audit_creation_method SHELXL-97
_cell_angle_alpha 90.00
_cell_angle_beta 90.00
_cell_angle_gamma 90.00
_cell_formula_units_Z 4
_cell_length_a 16.3823(7)
_cell_length_b 19.1959(10)
_cell_length_c 10.0603(5)
_cell_measurement_temperature 150(2)
_cell_volume 3163.7(3)
_computing_structure_refinement 'SHELXL-97 (Sheldrick, 1997)'
_computing_structure_solution 'SHELXS-97 (Sheldrick, 1990)'
_diffrn_ambient_temperature 150(2)
_diffrn_measured_fraction_theta_full 0.962
_diffrn_measured_fraction_theta_max 0.962
_diffrn_radiation_monochromator graphite
_diffrn_radiation_source 'fine-focus sealed tube'
_diffrn_radiation_type MoK\a
_diffrn_radiation_wavelength 0.71073
_diffrn_reflns_av_R_equivalents 0.065
_diffrn_reflns_av_sigmaI/netI 0.0699
_diffrn_reflns_limit_h_max 17
_diffrn_reflns_limit_h_min -20
_diffrn_reflns_limit_k_max 19
_diffrn_reflns_limit_k_min -24
_diffrn_reflns_limit_l_max 10
_diffrn_reflns_limit_l_min -12
_diffrn_reflns_number 20093
_diffrn_reflns_theta_full 26.39
_diffrn_reflns_theta_max 26.39
_diffrn_reflns_theta_min 3.77
_exptl_absorpt_coefficient_mu 3.882
_exptl_absorpt_correction_type none
_exptl_crystal_colour 'dark red'
_exptl_crystal_density_diffrn 2.044
_exptl_crystal_density_meas 1.99(2)
_exptl_crystal_density_method 'not measured'
_exptl_crystal_description needle
_exptl_crystal_F_000 1888
_refine_diff_density_max 0.910
_refine_diff_density_min -0.755
_refine_diff_density_rms 0.190
_refine_ls_abs_structure_details 'Flack H D (1983), Acta Cryst. A39, 876-881'
_refine_ls_abs_structure_Flack 0.53(4)
_refine_ls_extinction_method none
_refine_ls_goodness_of_fit_ref 1.050
_refine_ls_hydrogen_treatment noref
_refine_ls_matrix_type full
_refine_ls_number_parameters 552
_refine_ls_number_reflns 6076
_refine_ls_number_restraints 0
_refine_ls_restrained_S_all 1.050
_refine_ls_R_factor_all 0.1830
_refine_ls_R_factor_gt 0.1370
_refine_ls_shift/su_max 0.363
_refine_ls_shift/su_mean 0.036
_refine_ls_structure_factor_coef Fsqd
_refine_ls_weighting_details 'calc w=1/[\s^2^(Fo^2^)+(0.1700P)^2^+52.3181P] where P=(Fo^2^+2Fc^2^)/3'
_refine_ls_weighting_scheme calc
_refine_ls_wR_factor_gt 0.3356
_refine_ls_wR_factor_ref 0.3795
_reflns_number_gt 4211
_reflns_number_total 6076
_reflns_threshold_expression >2sigma(I)
_cod_duplicate_entry 7103805
_cod_data_source_file b303478j.txt
_cod_data_source_block c:\mydocu~1\x-ray\working\rmt006\ortho
_cod_depositor_comments
;
The following automatic conversions were performed:

'_symmetry_cell_setting' value 'Orthorhombic' changed to
'orthorhombic' according to
/usr/data/users/saulius/automatic-downloads/retrospective/RSC/lib/dictionaries/cif_core.dic
dictionary named 'cif_core.dic' version 2.4.2 from 2011-04-26.

Automatic conversion script
Id: cif_fix_values 2281 2013-09-26 08:29:07Z andrius 
;
_cod_original_sg_symbol_H-M P2(1)2(1)2(1)
_cod_database_code 7113502

loop_
_symmetry_equiv_pos_as_xyz
'x, y, z'
'-x+1/2, -y, z+1/2'
'x+1/2, -y+1/2, -z'
'-x, y+1/2, -z+1/2'

loop_
_atom_site_label
_atom_site_type_symbol
_atom_site_fract_x
_atom_site_fract_y
_atom_site_fract_z
_atom_site_U_iso_or_equiv
_atom_site_adp_type
_atom_site_occupancy
_atom_site_symmetry_multiplicity
_atom_site_calc_flag
_atom_site_refinement_flags
_atom_site_disorder_assembly
_atom_site_disorder_group
Br6 Br 0.7165(2) 0.0083(2) 0.5910(4) 0.0541(9) Uani 0.50 1 d P . 1
Br1 Br 0.5081(2) 0.06515(15) 0.7500(4) 0.0434(7) Uani 0.50 1 d P A 2
Br2 Br 0.6446(2) -0.05254(15) 0.7503(5) 0.0574(9) Uani 0.50 1 d P A 2
Br3 Br 0.69645(18) 0.10312(16) 0.7497(5) 0.0537(8) Uani 0.50 1 d P A 2
Br4 Br 0.5590(3) 0.05203(18) 0.7502(5) 0.0559(9) Uani 0.50 1 d P B 1
Br5 Br 0.7182(2) 0.0084(2) 0.9078(3) 0.0533(9) Uani 0.50 1 d P . 1
C1 C 0.4437(19) -0.3274(18) 1.062(4) 0.033(6) Uiso 0.50 1 d P . .
C2 C 0.4098(15) -0.3215(12) 1.480(2) 0.020(5) Uiso 0.50 1 d P . .
C3 C 0.6057(17) -0.1862(15) 1.374(3) 0.031(6) Uiso 0.50 1 d P . .
C4 C 0.326(2) -0.1123(16) 1.545(3) 0.033(6) Uiso 0.50 1 d P . .
C5 C 0.505(2) -0.073(2) 1.006(3) 0.036(7) Uiso 0.50 1 d P . .
C6 C 0.368(3) -0.166(2) 1.603(4) 0.055(9) Uiso 0.50 1 d P . .
C7 C 0.543(2) -0.3043(17) 1.105(3) 0.038(7) Uiso 0.50 1 d P . .
C8 C 0.546(3) -0.047(3) 1.173(5) 0.067(11) Uiso 0.50 1 d P . .
C9 C 0.5928(15) -0.0929(16) 1.290(2) 0.020(5) Uiso 0.50 1 d P . .
C10 C 0.3667(18) -0.2233(13) 0.914(2) 0.020(5) Uiso 0.50 1 d P . .
C11 C 0.395(2) -0.0212(19) 1.437(4) 0.044(8) Uiso 0.50 1 d P . .
C12 C 0.6048(14) -0.1533(12) 1.125(3) 0.015(5) Uiso 0.50 1 d P . .
C13 C 0.401(2) -0.214(2) 1.599(4) 0.047(8) Uiso 0.50 1 d P . .
C14 C 0.1987(19) -0.1291(17) 1.289(3) 0.039(7) Uiso 0.50 1 d P . .
C15 C 0.199(2) -0.153(2) 1.364(4) 0.054(8) Uiso 0.50 1 d P . .
C16 C 0.387(2) -0.0321(18) 1.041(4) 0.044(8) Uiso 0.50 1 d P . .
C17 C 0.5427(18) -0.2758(15) 1.456(3) 0.029(6) Uiso 0.50 1 d P . .
C18 C 0.222(2) -0.2063(19) 1.087(4) 0.048(8) Uiso 0.50 1 d P . .
C19 C 0.450(2) -0.1489(18) 0.914(3) 0.026(6) Uiso 0.50 1 d P . .
C20 C 0.350(2) -0.3110(17) 1.017(3) 0.044(7) Uiso 0.50 1 d P . .
C21 C 0.407(3) -0.3611(19) 1.202(4) 0.051(9) Uiso 0.50 1 d P . .
C22 C 0.420(3) -0.284(2) 0.962(4) 0.042(8) Uiso 0.50 1 d P . .
C23 C 0.469(3) -0.348(2) 1.383(4) 0.059(9) Uiso 0.50 1 d P . .
C24 C 0.4300(19) -0.3476(15) 1.121(3) 0.029(6) Uiso 0.50 1 d P . .
C25 C 0.461(2) -0.3549(16) 1.290(3) 0.041(7) Uiso 0.50 1 d P . .
C26 C 0.2798(19) -0.1159(15) 0.983(3) 0.031(6) Uiso 0.50 1 d P . .
C27 C 0.2770(15) -0.3103(13) 1.390(3) 0.019(5) Uiso 0.50 1 d P . .
C28 C 0.603(2) -0.2304(17) 1.143(3) 0.037(7) Uiso 0.50 1 d P . .
C29 C 0.423(2) -0.193(2) 0.904(4) 0.058(9) Uiso 0.50 1 d P . .
C30 C 0.2237(17) -0.2718(14) 1.291(3) 0.033(6) Uiso 0.50 1 d P . .
C31 C 0.194(2) -0.154(2) 1.211(3) 0.050(8) Uiso 0.50 1 d P . .
C32 C 0.433(2) -0.0100(18) 1.375(4) 0.042(7) Uiso 0.50 1 d P . .
C33 C 0.295(2) -0.0192(18) 1.275(5) 0.049(10) Uiso 0.50 1 d P . .
C34 C 0.237(3) -0.103(2) 1.082(4) 0.067(11) Uiso 0.50 1 d P . .
C35 C 0.3945(19) -0.0094(12) 1.117(3) 0.018(5) Uiso 0.50 1 d P . .
C36 C 0.2707(18) -0.1856(18) 1.530(3) 0.029(5) Uiso 0.50 1 d P . .
C37 C 0.4370(18) -0.0009(12) 1.287(2) 0.017(5) Uiso 0.50 1 d P . .
C38 C 0.288(3) -0.081(2) 1.483(4) 0.053(9) Uiso 0.50 1 d P . .
C39 C 0.477(2) -0.1803(16) 1.584(3) 0.042(7) Uiso 0.50 1 d P . .
C40 C 0.2999(18) -0.0224(14) 1.331(3) 0.026(6) Uiso 0.50 1 d P . .
C41 C 0.5295(17) -0.1802(16) 0.959(3) 0.026(5) Uiso 0.50 1 d P . .
C42 C 0.498(2) -0.1400(16) 0.942(3) 0.030(6) Uiso 0.50 1 d P . .
C43 C 0.2431(19) -0.2067(16) 1.480(3) 0.033(6) Uiso 0.50 1 d P . .
C44 C 0.5140(19) -0.0217(15) 1.204(3) 0.031(6) Uiso 0.50 1 d P . .
C45 C 0.318(3) -0.088(3) 0.984(4) 0.068(11) Uiso 0.50 1 d P . .
C46 C 0.242(2) -0.2944(17) 1.172(3) 0.045(7) Uiso 0.50 1 d P . .
C47 C 0.406(2) -0.1383(17) 0.916(3) 0.039(7) Uiso 0.50 1 d P . .
C48 C 0.369(2) -0.1166(17) 1.578(3) 0.041(7) Uiso 0.50 1 d P . .
C49 C 0.2781(18) -0.3266(15) 1.315(3) 0.036(6) Uiso 0.50 1 d P . .
C50 C 0.5247(17) -0.1067(18) 0.989(3) 0.025(5) Uiso 0.50 1 d P . .
C51 C 0.407(2) -0.255(2) 0.932(4) 0.040(8) Uiso 0.50 1 d P . .
C52 C 0.5152(19) -0.2602(14) 1.512(3) 0.028(6) Uiso 0.50 1 d P . .
C53 C 0.2181(16) -0.1824(14) 1.429(3) 0.023(5) Uiso 0.50 1 d P . .
C54 C 0.331(2) -0.2393(19) 0.945(3) 0.042(7) Uiso 0.50 1 d P . .
C55 C 0.292(3) -0.150(2) 1.540(4) 0.039(9) Uiso 0.50 1 d P . .
C56 C 0.5093(18) -0.3446(15) 1.230(4) 0.042(7) Uiso 0.50 1 d P . .
C57 C 0.199(2) -0.1987(18) 1.304(3) 0.050(8) Uiso 0.50 1 d P . .
C58 C 0.442(2) -0.2406(17) 1.576(3) 0.028(6) Uiso 0.50 1 d P . .
C59 C 0.269(3) -0.259(2) 1.011(4) 0.053(9) Uiso 0.50 1 d P . .
C60 C 0.552(2) -0.145(2) 0.999(4) 0.041(7) Uiso 0.50 1 d P . .
C61 C 0.6170(19) -0.1648(17) 1.195(4) 0.039(7) Uiso 0.50 1 d P . .
C62 C 0.569(2) -0.2972(18) 1.178(4) 0.046(8) Uiso 0.50 1 d P . .
C63 C 0.315(2) -0.2854(18) 1.502(4) 0.041(8) Uiso 0.50 1 d P . .
C64 C 0.448(2) -0.3048(19) 1.002(4) 0.034(7) Uiso 0.50 1 d P . .
C65 C 0.507(2) -0.222(2) 0.958(4) 0.053(9) Uiso 0.50 1 d P . .
C66 C 0.284(2) -0.2344(17) 1.525(3) 0.042(7) Uiso 0.50 1 d P . .
C67 C 0.5256(16) -0.3255(13) 1.316(3) 0.028(5) Uiso 0.50 1 d P . .
C68 C 0.259(2) -0.0806(16) 1.430(4) 0.035(7) Uiso 0.50 1 d P . .
C69 C 0.542(2) -0.2423(16) 1.005(3) 0.033(6) Uiso 0.50 1 d P . .
C70 C 0.526(2) -0.0495(17) 1.387(3) 0.038(7) Uiso 0.50 1 d P . .
C71 C 0.526(2) -0.0694(17) 1.456(3) 0.041(7) Uiso 0.50 1 d P . .
C72 C 0.543(2) -0.083(2) 1.060(4) 0.051(9) Uiso 0.50 1 d P . .
C73 C 0.3152(19) -0.3429(15) 1.218(3) 0.038(7) Uiso 0.50 1 d P . .
C74 C 0.586(2) -0.116(2) 1.379(4) 0.052(9) Uiso 0.50 1 d P . .
C75 C 0.465(2) -0.0561(18) 1.000(3) 0.040(7) Uiso 0.50 1 d P . .
C76 C 0.486(2) -0.0424(16) 1.056(3) 0.034(7) Uiso 0.50 1 d P . .
C77 C 0.344(2) -0.0038(15) 1.219(3) 0.038(7) Uiso 0.50 1 d P . .
C78 C 0.479(4) -0.028(3) 1.392(5) 0.083(14) Uiso 0.50 1 d P . .
C79 C 0.354(2) -0.0130(14) 1.131(3) 0.026(6) Uiso 0.50 1 d P . .
C80 C 0.343(2) -0.0374(16) 1.438(3) 0.036(7) Uiso 0.50 1 d P . .
C81 C 0.5778(19) -0.1325(17) 1.056(3) 0.030(6) Uiso 0.50 1 d P . .
C82 C 0.6038(17) -0.2479(15) 1.287(3) 0.034(6) Uiso 0.50 1 d P . .
C83 C 0.6145(15) -0.2131(14) 1.216(3) 0.026(5) Uiso 0.50 1 d P . .
C84 C 0.3247(19) -0.1990(17) 0.930(3) 0.037(7) Uiso 0.50 1 d P . .
C85 C 0.5671(18) -0.2833(15) 1.381(3) 0.029(6) Uiso 0.50 1 d P . .
C86 C 0.319(3) -0.1577(19) 1.570(4) 0.038(8) Uiso 0.50 1 d P . .
C87 C 0.255(2) -0.052(2) 1.322(4) 0.052(9) Uiso 0.50 1 d P . .
C88 C 0.2053(18) -0.2413(15) 1.213(3) 0.037(6) Uiso 0.50 1 d P . .
C89 C 0.359(3) -0.0540(19) 1.499(4) 0.046(8) Uiso 0.50 1 d P . .
C90 C 0.213(2) -0.230(2) 1.391(4) 0.055(9) Uiso 0.50 1 d P . .
C91 C 0.5918(15) -0.1704(15) 1.065(3) 0.019(5) Uiso 0.50 1 d P . .
C92 C 0.578(3) -0.260(2) 1.100(4) 0.059(10) Uiso 0.50 1 d P . .
C93 C 0.4638(19) -0.2660(15) 1.550(3) 0.026(6) Uiso 0.50 1 d P . .
C94 C 0.5669(17) -0.1772(14) 1.488(3) 0.029(6) Uiso 0.50 1 d P . .
C95 C 0.2968(18) -0.2979(14) 1.447(4) 0.021(5) Uiso 0.50 1 d P . .
C96 C 0.503(3) -0.297(2) 1.034(4) 0.056(9) Uiso 0.50 1 d P . .
C97 C 0.3904(18) -0.3411(15) 1.413(3) 0.034(6) Uiso 0.50 1 d P . .
C98 C 0.504(2) -0.3334(17) 1.142(4) 0.042(7) Uiso 0.50 1 d P . .
C99 C 0.258(3) -0.276(2) 1.063(5) 0.060(11) Uiso 0.50 1 d P . .
C100 C 0.2014(15) -0.1892(13) 1.135(3) 0.019(5) Uiso 0.50 1 d P . .
C101 C 0.572(3) -0.213(3) 1.040(5) 0.065(10) Uiso 0.50 1 d P . .
C102 C 0.268(2) -0.0560(16) 1.118(3) 0.036(6) Uiso 0.50 1 d P . .
C103 C 0.233(3) -0.065(2) 1.226(4) 0.069(10) Uiso 0.50 1 d P . .
C104 C 0.416(3) -0.088(2) 1.551(4) 0.062(10) Uiso 0.50 1 d P . .
C105 C 0.2380(16) -0.0794(13) 1.366(3) 0.020(5) Uiso 0.50 1 d P . .
C106 C 0.477(3) -0.0057(19) 1.279(3) 0.052(9) Uiso 0.50 1 d P . .
C107 C 0.6097(18) -0.1234(19) 1.286(3) 0.034(7) Uiso 0.50 1 d P . .
C108 C 0.390(2) 0.0021(16) 1.203(3) 0.038(7) Uiso 0.50 1 d P . .
C109 C 0.2590(18) -0.1165(16) 1.478(3) 0.033(6) Uiso 0.50 1 d P . .
C110 C 0.314(5) -0.035(3) 1.116(6) 0.100(19) Uiso 0.50 1 d P . .
C111 C 0.565(2) -0.055(2) 1.285(3) 0.050(8) Uiso 0.50 1 d P . .
C112 C 0.3717(16) -0.0880(13) 0.953(2) 0.023(5) Uiso 0.50 1 d P . .
C113 C 0.586(2) -0.0895(19) 1.145(4) 0.048(8) Uiso 0.50 1 d P . .
C114 C 0.436(3) -0.0274(19) 1.049(4) 0.046(8) Uiso 0.50 1 d P . .
C115 C 0.4030(19) -0.0507(15) 1.499(3) 0.028(6) Uiso 0.50 1 d P . .
C116 C 0.250(2) -0.1640(19) 1.009(4) 0.051(8) Uiso 0.50 1 d P . .
C117 C 0.461(2) -0.1174(19) 0.924(3) 0.033(7) Uiso 0.50 1 d P . .
C118 C 0.211(2) -0.1038(18) 1.199(3) 0.041(7) Uiso 0.50 1 d P . .
C120 C 0.343(3) -0.333(2) 1.088(5) 0.069(11) Uiso 0.50 1 d P . .
C119 C 0.3630(18) -0.3604(12) 1.236(3) 0.031(5) Uiso 0.50 1 d P . .
C202 C 0.676(3) 0.049(2) 0.765(5) 0.009(9) Uiso 0.20 1 d P B 1
H202 H 0.6953 0.0986 0.7666 0.011 Uiso 0.20 1 calc PR B 1
C201 C 0.607(4) 0.050(4) 0.661(7) 0.014(14) Uiso 0.15 1 d P A 2
H201 H 0.6054 0.0523 0.5617 0.016 Uiso 0.20 1 calc PR A 2
C200 C 0.620(2) 0.0353(18) 0.809(4) 0.024(8) Uiso 0.35 1 d P A 2
H200 H 0.6211 0.0348 0.9085 0.029 Uiso 0.30 1 calc PR A 2
C203 C 0.6565(17) -0.0042(17) 0.732(3) 0.010(6) Uiso 0.30 1 d P B 1
H203 H 0.6379 -0.0538 0.7293 0.011 Uiso 0.30 1 calc PR B 1

loop_
_atom_site_aniso_label
_atom_site_aniso_U_11
_atom_site_aniso_U_22
_atom_site_aniso_U_33
_atom_site_aniso_U_23
_atom_site_aniso_U_13
_atom_site_aniso_U_12
Br6 0.056(2) 0.059(2) 0.0474(18) -0.0017(17) 0.0016(17) -0.0039(19)
Br1 0.0337(15) 0.0437(15) 0.0527(17) 0.0046(17) 0.008(2) -0.0004(12)
Br2 0.0630(19) 0.0335(15) 0.076(2) 0.002(2) 0.012(2) 0.0116(13)
Br3 0.0384(15) 0.0545(17) 0.068(2) 0.003(2) 0.006(2) -0.0135(12)
Br4 0.052(2) 0.0557(19) 0.060(2) -0.005(2) -0.014(3) 0.0076(16)
Br5 0.054(2) 0.065(2) 0.0404(17) 0.0040(17) -0.0090(16) -0.002(2)

loop_
_atom_type_symbol
_atom_type_description
_atom_type_scat_dispersion_real
_atom_type_scat_dispersion_imag
_atom_type_scat_source
C C 0.0033 0.0016 'International Tables Vol C Tables 4.2.6.8 and 6.1.1.4'
H H 0.0000 0.0000 'International Tables Vol C Tables 4.2.6.8 and 6.1.1.4'
Br Br -0.2901 2.4595 'International Tables Vol C Tables 4.2.6.8 and 6.1.1.4'

loop_
_geom_angle_atom_site_label_1
_geom_angle_atom_site_label_2
_geom_angle_atom_site_label_3
_geom_angle
_geom_angle_site_symmetry_3
C203 Br6 C202 33.6(17) .
C203 Br6 Br5 162.9(11) 2_654
C202 Br6 Br5 163.1(12) 2_654
C201 Br1 C200 46(3) .
C200 Br2 C201 43(2) .
C200 Br3 C201 46(2) .
C203 Br4 C202 33.8(16) .
C202 Br5 C203 33.1(17) .
C202 Br5 Br6 161.9(14) 2_655
C203 Br5 Br6 164.7(9) 2_655
C24 C1 C64 167(6) .
C24 C1 C96 134(5) .
C64 C1 C96 56(4) .
C24 C1 C98 71(4) .
C64 C1 C98 120(5) .
C96 C1 C98 64(3) .
C24 C1 C22 146(5) .
C64 C1 C22 22(3) .
C96 C1 C22 76(4) .
C98 C1 C22 137(4) .
C24 C1 C20 92(4) .
C64 C1 C20 75(4) .
C96 C1 C20 128(4) .
C98 C1 C20 156(4) .
C22 C1 C20 54(2) .
C24 C1 C120 63(4) .
C64 C1 C120 105(4) .
C96 C1 C120 153(4) .
C98 C1 C120 131(4) .
C22 C1 C120 83(3) .
C20 C1 C120 29.4(17) .
C24 C1 C21 9(3) .
C64 C1 C21 161(5) .
C96 C1 C21 134(4) .
C98 C1 C21 73(3) .
C22 C1 C21 140(3) .
C20 C1 C21 88(3) .
C120 C1 C21 59(2) .
C24 C1 C7 102(4) .
C64 C1 C7 88(4) .
C96 C1 C7 32(2) .
C98 C1 C7 31.4(19) .
C22 C1 C7 107(3) .
C20 C1 C7 154(3) .
C120 C1 C7 154(3) .
C21 C1 C7 103(3) .
C24 C1 C56 54(3) .
C64 C1 C56 136(5) .
C96 C1 C56 81(3) .
C98 C1 C56 18(2) .
C22 C1 C56 149(3) .
C20 C1 C56 139(3) .
C120 C1 C56 112(3) .
C21 C1 C56 54(2) .
C7 C1 C56 48.6(17) .
C97 C2 C93 153(3) .
C97 C2 C23 64(3) .
C93 C2 C23 99(3) .
C97 C2 C63 87(3) .
C93 C2 C63 100(2) .
C23 C2 C63 145(3) .
C97 C2 C58 152(3) .
C93 C2 C58 18.9(13) .
C23 C2 C58 116(2) .
C63 C2 C58 82(2) .
C97 C2 C95 67(3) .
C93 C2 C95 118(2) .
C23 C2 C95 127(3) .
C63 C2 C95 20.0(12) .
C58 C2 C95 99.1(19) .
C94 C3 C107 115(3) .
C94 C3 C74 74(2) .
C107 C3 C74 42(2) .
C94 C3 C82 128(3) .
C107 C3 C82 107(2) .
C74 C3 C82 143(3) .
C94 C3 C83 154(3) .
C107 C3 C83 71.6(18) .
C74 C3 C83 111(3) .
C82 C3 C83 35.9(13) .
C94 C3 C61 149(3) .
C107 C3 C61 40.9(15) .
C74 C3 C61 81(2) .
C82 C3 C61 66.5(18) .
C83 C3 C61 30.7(13) .
C94 C3 C9 101(2) .
C107 C3 C9 14.0(13) .
C74 C3 C9 28.1(18) .
C82 C3 C9 118(2) .
C83 C3 C9 83.4(16) .
C61 C3 C9 53.2(13) .
C94 C3 C85 87(2) .
C107 C3 C85 143(2) .
C74 C3 C85 147(3) .
C82 C3 C85 41.7(16) .
C83 C3 C85 76.5(17) .
C61 C3 C85 105.8(19) .
C9 C3 C85 146.3(18) .
C48 C4 C55 119(6) .
C48 C4 C86 84(5) .
C55 C4 C86 35(3) .
C48 C4 C38 146(6) .
C55 C4 C38 94(5) .
C86 C4 C38 129(6) .
C48 C4 C89 83(4) .
C55 C4 C89 154(5) .
C86 C4 C89 163(5) .
C38 C4 C89 63(3) .
C48 C4 C6 45(4) .
C55 C4 C6 74(4) .
C86 C4 C6 40(3) .
C38 C4 C6 165(4) .
C89 C4 C6 126(4) .
C48 C4 C109 168(5) .
C55 C4 C109 53(4) .
C86 C4 C109 88(4) .
C38 C4 C109 40(3) .
C89 C4 C109 102(3) .
C6 C4 C109 127(3) .
C48 C4 C104 33(3) .
C55 C4 C104 145(5) .
C86 C4 C104 114(5) .
C38 C4 C104 114(4) .
C89 C4 C104 51(3) .
C6 C4 C104 75(3) .
C109 C4 C104 148(3) .
C48 C4 C36 116(4) .
C55 C4 C36 5(3) .
C86 C4 C36 33(4) .
C38 C4 C36 96(3) .
C89 C4 C36 153(3) .
C6 C4 C36 71(3) .
C109 C4 C36 56(2) .
C104 C4 C36 140(3) .
C48 C4 C68 155(5) .
C55 C4 C68 82(4) .
C86 C4 C68 116(5) .
C38 C4 C68 14(3) .
C89 C4 C68 74(3) .
C6 C4 C68 151(3) .
C109 C4 C68 28.6(17) .
C104 C4 C68 122(3) .
C36 C4 C68 84(2) .
C48 C4 C115 63(4) .
C55 C4 C115 160(4) .
C86 C4 C115 143(5) .
C38 C4 C115 83(3) .
C89 C4 C115 21(2) .
C6 C4 C115 105(3) .
C109 C4 C115 120(3) .
C104 C4 C115 30.7(17) .
C36 C4 C115 155(2) .
C68 C4 C115 92(2) .
C48 C4 C80 102(4) .
C55 C4 C80 133(4) .
C86 C4 C80 159(4) .
C38 C4 C80 45(3) .
C89 C4 C80 21(2) .
C6 C4 C80 141(3) .
C109 C4 C80 82(3) .
C104 C4 C80 69(2) .
C36 C4 C80 133(3) .
C68 C4 C80 53.7(19) .
C115 C4 C80 38.5(17) .
C50 C5 C75 140(7) .
C50 C5 C76 156(6) .
C75 C5 C76 52(4) .
C50 C5 C72 69(5) .
C75 C5 C72 143(7) .
C76 C5 C72 93(5) .
C50 C5 C117 64(4) .
C75 C5 C117 77(5) .
C76 C5 C117 126(5) .
C72 C5 C117 129(5) .
C50 C5 C42 33(3) .
C75 C5 C42 107(5) .
C76 C5 C42 150(4) .
C72 C5 C42 99(5) .
C117 C5 C42 31.6(18) .
C50 C5 C114 156(5) .
C75 C5 C114 24(4) .
C76 C5 C114 29(3) .
C72 C5 C114 120(5) .
C117 C5 C114 98(3) .
C42 C5 C114 127(3) .
C50 C5 C60 11(3) .
C75 C5 C60 146(5) .
C76 C5 C60 146(5) .
C72 C5 C60 59(4) .
C117 C5 C60 73(3) .
C42 C5 C60 41(2) .
C114 C5 C60 154(3) .
C50 C5 C81 36(3) .
C75 C5 C81 159(5) .
C76 C5 C81 123(4) .
C72 C5 C81 33(4) .
C117 C5 C81 98(3) .
C42 C5 C81 66(3) .
C114 C5 C81 146(3) .
C60 C5 C81 25.8(15) .
C50 C5 C19 57(3) .
C75 C5 C19 84(4) .
C76 C5 C19 130(4) .
C72 C5 C19 119(5) .
C117 C5 C19 10.9(18) .
C42 C5 C19 23.9(16) .
C114 C5 C19 103(3) .
C60 C5 C19 64(2) .
C81 C5 C19 88(2) .
C50 C5 C113 74(4) .
C75 C5 C113 137(5) .
C76 C5 C113 87(4) .
C72 C5 C113 6(3) .
C117 C5 C113 133(3) .
C42 C5 C113 104(3) .
C114 C5 C113 114(3) .
C60 C5 C113 64(2) .
C81 C5 C113 38.2(18) .
C19 C5 C113 123(3) .
C86 C6 C48 75(5) .
C86 C6 C13 127(6) .
C48 C6 C13 145(6) .
C86 C6 C4 41(3) .
C48 C6 C4 33(3) .
C13 C6 C4 153(4) .
C86 C6 C55 5(3) .
C48 C6 C55 72(4) .
C13 C6 C55 128(4) .
C4 C6 C55 38(2) .
C86 C6 C36 23(3) .
C48 C6 C36 96(4) .
C13 C6 C36 105(4) .
C4 C6 C36 62(3) .
C55 C6 C36 24.4(18) .
C86 C6 C104 98(4) .
C48 C6 C104 26(3) .
C13 C6 C104 120(4) .
C4 C6 C104 57(3) .
C55 C6 C104 94(3) .
C36 C6 C104 117(3) .
C86 C6 C39 152(5) .
C48 C6 C39 96(4) .
C13 C6 C39 51(3) .
C4 C6 C39 124(3) .
C55 C6 C39 148(3) .
C36 C6 C39 143(3) .
C104 C6 C39 70(2) .
C86 C6 C58 132(4) .
C48 C6 C58 134(4) .
C13 C6 C58 11(2) .
C4 C6 C58 146(3) .
C55 C6 C58 131(3) .
C36 C6 C58 111(2) .
C104 C6 C58 109(3) .
C39 C6 C58 41.0(16) .
C86 C6 C66 51(3) .
C48 C6 C66 122(5) .
C13 C6 C66 77(3) .
C4 C6 C66 89(3) .
C55 C6 C66 52(2) .
C36 C6 C66 28.0(14) .
C104 C6 C66 136(3) .
C39 C6 C66 121(2) .
C58 C6 C66 84(2) .
C62 C7 C98 95(5) .
C62 C7 C96 158(5) .
C98 C7 C96 85(4) .
C62 C7 C92 69(4) .
C98 C7 C92 155(5) .
C96 C7 C92 102(5) .
C62 C7 C69 116(4) .
C98 C7 C69 134(4) .
C96 C7 C69 53(3) .
C92 C7 C69 49(3) .
C62 C7 C56 64(3) .
C98 C7 C56 31(3) .
C96 C7 C56 115(4) .
C92 C7 C56 130(4) .
C69 C7 C56 152(3) .
C62 C7 C1 135(4) .
C98 C7 C1 45(3) .
C96 C7 C1 40(3) .
C92 C7 C1 136(4) .
C69 C7 C1 91(3) .
C56 C7 C1 75(2) .
C62 C7 C28 54(3) .
C98 C7 C28 141(4) .
C96 C7 C28 114(4) .
C92 C7 C28 16(3) .
C69 C7 C28 63(2) .
C56 C7 C28 115(3) .
C1 C7 C28 141(2) .
C62 C7 C64 152(4) .
C98 C7 C64 69(3) .
C96 C7 C64 16(3) .
C92 C7 C64 116(4) .
C69 C7 C64 68(2) .
C56 C7 C64 98(3) .
C1 C7 C64 23.3(13) .
C28 C7 C64 126(2) .
C62 C7 C101 92(4) .
C98 C7 C101 148(4) .
C96 C7 C101 77(3) .
C92 C7 C101 25(3) .
C69 C7 C101 24.7(16) .
C56 C7 C101 143(3) .
C1 C7 C101 112(3) .
C28 C7 C101 37.9(19) .
C64 C7 C101 91(2) .
C62 C7 C24 116(4) .
C98 C7 C24 25(3) .
C96 C7 C24 61(3) .
C92 C7 C24 148(4) .
C69 C7 C24 110(2) .
C56 C7 C24 54.3(19) .
C1 C7 C24 21.0(13) .
C28 C7 C24 145(2) .
C64 C7 C24 44.2(15) .
C101 C7 C24 128(2) .
C44 C8 C111 83(5) .
C44 C8 C113 168(7) .
C111 C8 C113 89(4) .
C44 C8 C72 130(6) .
C111 C8 C72 139(5) .
C113 C8 C72 54(3) .
C44 C8 C106 16(3) .
C111 C8 C106 69(4) .
C113 C8 C106 153(4) .
C72 C8 C106 137(4) .
C44 C8 C9 111(5) .
C111 C8 C9 29(2) .
C113 C8 C9 60(3) .
C72 C8 C9 110(4) .
C106 C8 C9 96(3) .
C44 C8 C76 81(5) .
C111 C8 C76 155(5) .
C113 C8 C76 104(4) .
C72 C8 C76 50(3) .
C106 C8 C76 91(3) .
C9 C8 C76 150(4) .
C44 C8 C70 61(4) .
C111 C8 C70 25(2) .
C113 C8 C70 109(4) .
C72 C8 C70 145(4) .
C106 C8 C70 46(2) .
C9 C8 C70 49.8(18) .
C76 C8 C70 131(4) .
C107 C9 C111 170(5) .
C107 C9 C74 73(4) .
C111 C9 C74 112(4) .
C107 C9 C113 90(4) .
C111 C9 C113 82(3) .
C74 C9 C113 154(4) .
C107 C9 C8 129(4) .
C111 C9 C8 42(3) .
C74 C9 C8 144(4) .
C113 C9 C8 40(2) .
C107 C9 C70 139(4) .
C111 C9 C70 44(3) .
C74 C9 C70 68(3) .
C113 C9 C70 120(3) .
C8 C9 C70 81(3) .
C107 C9 C61 31(3) .
C111 C9 C61 140(4) .
C74 C9 C61 100(3) .
C113 C9 C61 60(2) .
C8 C9 C61 98(2) .
C70 C9 C61 150(2) .
C107 C9 C3 34(3) .
C111 C9 C3 148(3) .
C74 C9 C3 41(3) .
C113 C9 C3 118(2) .
C8 C9 C3 146(2) .
C70 C9 C3 105.6(18) .
C61 C9 C3 59.4(17) .
C107 C9 C12 53(3) .
C111 C9 C12 119(3) .
C74 C9 C12 119(3) .
C113 C9 C12 38.7(18) .
C8 C9 C12 77(2) .
C70 C9 C12 144.5(19) .
C61 C9 C12 21.4(12) .
C3 C9 C12 79.7(16) .
C54 C10 C84 60(4) .
C54 C10 C51 102(5) .
C84 C10 C51 156(5) .
C54 C10 C29 159(5) .
C84 C10 C29 114(4) .
C51 C10 C29 76(4) .
C54 C10 C22 90(4) .
C84 C10 C22 145(4) .
C51 C10 C22 12(3) .
C29 C10 C22 87(3) .
C54 C10 C47 133(4) .
C84 C10 C47 78(3) .
C51 C10 C47 110(4) .
C29 C10 C47 37(3) .
C22 C10 C47 119(2) .
C54 C10 C59 6(3) .
C84 C10 C59 56(3) .
C51 C10 C59 104(3) .
C29 C10 C59 154(3) .
C22 C10 C59 92(2) .
C47 C10 C59 128(2) .
C54 C10 C20 46(4) .
C84 C10 C20 105(3) .
C51 C10 C20 55(3) .
C29 C10 C20 127(3) .
C22 C10 C20 43.7(17) .
C47 C10 C20 146(2) .
C59 C10 C20 49.0(16) .
C54 C10 C19 149(4) .
C84 C10 C19 99(3) .
C51 C10 C19 89(3) .
C29 C10 C19 15(2) .
C22 C10 C19 99(2) .
C47 C10 C19 21.9(12) .
C59 C10 C19 143(2) .
C20 C10 C19 134.8(19) .
C115 C11 C32 123(6) .
C115 C11 C80 85(5) .
C32 C11 C80 137(6) .
C115 C11 C89 43(3) .
C32 C11 C89 157(5) .
C80 C11 C89 44(3) .
C115 C11 C78 91(4) .
C32 C11 C78 32(3) .
C80 C11 C78 150(5) .
C89 C11 C78 131(5) .
C115 C11 C37 137(4) .
C32 C11 C37 20(3) .
C80 C11 C37 118(4) .
C89 C11 C37 152(4) .
C78 C11 C37 50(3) .
C115 C11 C104 6(3) .
C32 C11 C104 119(4) .
C80 C11 C104 86(4) .
C89 C11 C104 45(3) .
C78 C11 C104 87(3) .
C37 C11 C104 132(3) .
C115 C11 C40 122(4) .
C32 C11 C40 101(4) .
C80 C11 C40 39(3) .
C89 C11 C40 83(4) .
C78 C11 C40 127(3) .
C37 C11 C40 81(2) .
C104 C11 C40 122(3) .
C91 C12 C61 136(5) .
C91 C12 C81 54(3) .
C61 C12 C81 162(5) .
C91 C12 C113 120(4) .
C61 C12 C113 101(4) .
C81 C12 C113 65(3) .
C91 C12 C60 36(3) .
C61 C12 C60 159(4) .
C81 C12 C60 20(3) .
C113 C12 C60 84(3) .
C91 C12 C83 101(3) .
C61 C12 C83 35(3) .
C81 C12 C83 150(3) .
C113 C12 C83 133(3) .
C60 C12 C83 130(3) .
C91 C12 C28 69(3) .
C61 C12 C28 67(3) .
C81 C12 C28 121(4) .
C113 C12 C28 158(3) .
C60 C12 C28 101(3) .
C83 C12 C28 32.2(14) .
C91 C12 C101 24(3) .
C61 C12 C101 113(4) .
C81 C12 C101 74(3) .
C113 C12 C101 136(3) .
C60 C12 C101 54(2) .
C83 C12 C101 79(2) .
C28 C12 C101 47(2) .
C91 C12 C107 163(3) .
C61 C12 C107 39(3) .
C81 C12 C107 126(3) .
C113 C12 C107 63(2) .
C60 C12 C107 140(2) .
C83 C12 C107 71(2) .
C28 C12 C107 103(2) .
C101 C12 C107 143(3) .
C91 C12 C72 83(3) .
C61 C12 C72 134(4) .
C81 C12 C72 30(3) .
C113 C12 C72 38(2) .
C60 C12 C72 47(2) .
C83 C12 C72 150(2) .
C28 C12 C72 141(3) .
C101 C12 C72 99(3) .
C107 C12 C72 97(2) .
C91 C12 C9 156(3) .
C61 C12 C9 56(3) .
C81 C12 C9 109(3) .
C113 C12 C9 46(2) .
C60 C12 C9 124(2) .
C83 C12 C9 87(2) .
C28 C12 C9 118(2) .
C101 C12 C9 148(2) .
C107 C12 C9 17.5(11) .
C72 C12 C9 79.3(17) .
C91 C12 C50 57(3) .
C61 C12 C50 153(4) .
C81 C12 C50 10(2) .
C113 C12 C50 63(2) .
C60 C12 C50 21.5(16) .
C83 C12 C50 143(2) .
C28 C12 C50 120(2) .
C101 C12 C50 74(2) .
C107 C12 C50 120.1(19) .
C72 C12 C50 25.4(15) .
C9 C12 C50 103.3(16) .
C58 C13 C6 155(5) .
C58 C13 C39 65(3) .
C6 C13 C39 93(4) .
C58 C13 C93 7(3) .
C6 C13 C93 158(4) .
C39 C13 C93 71(3) .
C58 C13 C86 155(4) .
C6 C13 C86 24(3) .
C39 C13 C86 112(3) .
C93 C13 C86 151(3) .
C58 C13 C48 138(4) .
C6 C13 C48 17(3) .
C39 C13 C48 78(2) .
C93 C13 C48 141(3) .
C86 C13 C48 35.1(19) .
C15 C14 C31 118(5) .
C15 C14 C118 168(5) .
C31 C14 C118 61(3) .
C15 C14 C57 53(3) .
C31 C14 C57 66(3) .
C118 C14 C57 124(4) .
C15 C14 C105 82(4) .
C31 C14 C105 151(4) .
C118 C14 C105 95(3) .
C57 C14 C105 128(3) .
C15 C14 C103 141(5) .
C31 C14 C103 96(4) .
C118 C14 C103 35(2) .
C57 C14 C103 150(3) .
C105 C14 C103 60(3) .
C15 C14 C53 11(3) .
C31 C14 C53 113(3) .
C118 C14 C53 157(4) .
C57 C14 C53 48(2) .
C105 C14 C53 82(2) .
C103 C14 C53 138(3) .
C15 C14 C87 105(4) .
C31 C14 C87 130(4) .
C118 C14 C87 71(3) .
C57 C14 C87 143(3) .
C105 C14 C87 23.3(16) .
C103 C14 C87 37(2) .
C53 C14 C87 104(2) .
C15 C14 C68 67(4) .
C31 C14 C68 155(4) .
C118 C14 C68 108(3) .
C57 C14 C68 113(3) .
C105 C14 C68 15.6(15) .
C103 C14 C68 74(2) .
C53 C14 C68 66.9(17) .
C87 C14 C68 37.5(18) .
C15 C14 C100 112(4) .
C31 C14 C100 9(3) .
C118 C14 C100 65(2) .
C57 C14 C100 60(2) .
C105 C14 C100 148(3) .
C103 C14 C100 98(3) .
C53 C14 C100 106.7(19) .
C87 C14 C100 130(2) .
C68 C14 C100 148(2) .
C14 C15 C53 159(6) .
C14 C15 C57 87(4) .
C53 C15 C57 84(4) .
C14 C15 C90 131(5) .
C53 C15 C90 39(3) .
C57 C15 C90 45(3) .
C14 C15 C31 32(3) .
C53 C15 C31 136(4) .
C57 C15 C31 55(3) .
C90 C15 C31 100(3) .
C14 C15 C105 63(4) .
C53 C15 C105 115(4) .
C57 C15 C105 140(4) .
C90 C15 C105 146(3) .
C31 C15 C105 93(3) .
C14 C15 C109 113(4) .
C53 C15 C109 65(3) .
C57 C15 C109 138(4) .
C90 C15 C109 102(3) .
C31 C15 C109 137(3) .
C105 C15 C109 51(2) .
C14 C15 C43 154(5) .
C53 C15 C43 5(2) .
C57 C15 C43 83(3) .
C90 C15 C43 40(2) .
C31 C15 C43 134(3) .
C105 C15 C43 112(3) .
C109 C15 C43 63(2) .
C14 C15 C68 86(4) .
C53 C15 C68 92(4) .
C57 C15 C68 147(4) .
C90 C15 C68 127(3) .
C31 C15 C68 114(3) .
C105 C15 C68 23.3(13) .
C109 C15 C68 27.5(16) .
C43 C15 C68 89(3) .
C14 C15 C118 7(3) .
C53 C15 C118 153(4) .
C57 C15 C118 85(3) .
C90 C15 C118 128(3) .
C31 C15 C118 31.6(18) .
C105 C15 C118 62(2) .
C109 C15 C118 110(3) .
C43 C15 C118 148(3) .
C68 C15 C118 84(2) .
C114 C16 C35 74(5) .
C114 C16 C79 111(5) .
C35 C16 C79 37(2) .
C114 C16 C112 109(5) .
C35 C16 C112 160(4) .
C79 C16 C112 132(4) .
C114 C16 C110 142(6) .
C35 C16 C110 71(4) .
C79 C16 C110 34(3) .
C112 C16 C110 99(4) .
C114 C16 C75 34(4) .
C35 C16 C75 107(4) .
C79 C16 C75 141(4) .
C112 C16 C75 74(3) .
C110 C16 C75 155(4) .
C114 C16 C45 141(5) .
C35 C16 C45 135(4) .
C79 C16 C45 100(4) .
C112 C16 C45 34.2(19) .
C110 C16 C45 66(4) .
C75 C16 C45 108(3) .
C114 C16 C76 13(3) .
C35 C16 C76 81(4) .
C79 C16 C76 116(4) .
C112 C16 C76 98(3) .
C110 C16 C76 141(4) .
C75 C16 C76 25.5(17) .
C45 C16 C76 129(3) .
C114 C16 C108 81(4) .
C35 C16 C108 10(3) .
C79 C16 C108 30(2) .
C112 C16 C108 150(3) .
C110 C16 C108 63(4) .
C75 C16 C108 111(3) .
C45 C16 C108 126(3) .
C76 C16 C108 86(3) .
C114 C16 C77 103(5) .
C35 C16 C77 31(3) .
C79 C16 C77 9(2) .
C112 C16 C77 135(3) .
C110 C16 C77 40(3) .
C75 C16 C77 132(3) .
C45 C16 C77 104(3) .
C76 C16 C77 107(3) .
C108 C16 C77 22.7(12) .
C52 C17 C85 163(5) .
C52 C17 C93 22(3) .
C85 C17 C93 154(3) .
C52 C17 C67 135(4) .
C85 C17 C67 43(3) .
C93 C17 C67 114(2) .
C52 C17 C94 68(3) .
C85 C17 C94 102(3) .
C93 C17 C94 87(2) .
C67 C17 C94 135(2) .
C52 C17 C23 100(4) .
C85 C17 C23 81(3) .
C93 C17 C23 79(2) .
C67 C17 C23 38.0(16) .
C94 C17 C23 149(2) .
C100 C18 C116 109(5) .
C100 C18 C99 140(6) .
C116 C18 C99 110(4) .
C100 C18 C88 61(4) .
C116 C18 C88 159(4) .
C99 C18 C88 79(3) .
C100 C18 C59 164(6) .
C116 C18 C59 86(3) .
C99 C18 C59 25(2) .
C88 C18 C59 103(3) .
C100 C18 C31 14(3) .
C116 C18 C31 100(3) .
C99 C18 C31 141(3) .
C88 C18 C31 65(2) .
C59 C18 C31 160(3) .
C100 C18 C34 66(4) .
C116 C18 C34 44(2) .
C99 C18 C34 147(3) .
C88 C18 C34 120(3) .
C59 C18 C34 127(3) .
C31 C18 C34 57(2) .
C100 C18 C46 101(5) .
C116 C18 C46 144(4) .
C99 C18 C46 38(2) .
C88 C18 C46 40.5(17) .
C59 C18 C46 63(2) .
C31 C18 C46 104(3) .
C34 C18 C46 150(3) .
C117 C19 C47 90(6) .
C117 C19 C42 60(4) .
C47 C19 C42 145(6) .
C117 C19 C29 169(7) .
C47 C19 C29 79(5) .
C42 C19 C29 129(5) .
C117 C19 C41 95(5) .
C47 C19 C41 159(4) .
C42 C19 C41 35(3) .
C29 C19 C41 94(4) .
C117 C19 C50 42(4) .
C47 C19 C50 125(5) .
C42 C19 C50 21(3) .
C29 C19 C50 145(4) .
C41 C19 C50 54(2) .
C117 C19 C112 63(4) .
C47 C19 C112 29(3) .
C42 C19 C112 117(4) .
C29 C19 C112 106(4) .
C41 C19 C112 145(2) .
C50 C19 C112 96(2) .
C117 C19 C65 125(5) .
C47 C19 C65 137(5) .
C42 C19 C65 65(3) .
C29 C19 C65 64(3) .
C41 C19 C65 30.3(15) .
C50 C19 C65 83(2) .
C112 C19 C65 149(2) .
C117 C19 C5 24(4) .
C47 C19 C5 103(4) .
C42 C19 C5 43(3) .
C29 C19 C5 157(4) .
C41 C19 C5 76(2) .
C50 C19 C5 21.8(14) .
C112 C19 C5 75(2) .
C65 C19 C5 103(3) .
C117 C19 C60 69(5) .
C47 C19 C60 146(4) .
C42 C19 C60 12(3) .
C29 C19 C60 119(4) .
C41 C19 C60 26.8(15) .
C50 C19 C60 27.5(14) .
C112 C19 C60 121(2) .
C65 C19 C60 56(2) .
C5 C19 C60 48.8(18) .
C117 C19 C75 19(4) .
C47 C19 C75 82(4) .
C42 C19 C75 64(3) .
C29 C19 C75 153(4) .
C41 C19 C75 97(2) .
C50 C19 C75 43.3(17) .
C112 C19 C75 53.5(17) .
C65 C19 C75 123(2) .
C5 C19 C75 21.5(13) .
C60 C19 C75 70(2) .
C117 C19 C10 152(5) .
C47 C19 C10 62(4) .
C42 C19 C10 141(4) .
C29 C19 C10 18(3) .
C41 C19 C10 108(2) .
C50 C19 C10 150(2) .
C112 C19 C10 88.9(19) .
C65 C19 C10 78(2) .
C5 C19 C10 150(2) .
C60 C19 C10 130(2) .
C75 C19 C10 137(2) .
C120 C20 C22 130(5) .
C120 C20 C54 144(5) .
C22 C20 C54 70(3) .
C120 C20 C59 103(5) .
C22 C20 C59 115(4) .
C54 C20 C59 46(2) .
C120 C20 C64 104(5) .
C22 C20 C64 26(2) .
C54 C20 C64 95(3) .
C59 C20 C64 138(3) .
C120 C20 C1 78(4) .
C22 C20 C1 53(3) .
C54 C20 C1 118(3) .
C59 C20 C1 151(3) .
C64 C20 C1 26.4(15) .
C120 C20 C51 147(5) .
C22 C20 C51 23(2) .
C54 C20 C51 46(2) .
C59 C20 C51 92(3) .
C64 C20 C51 49(2) .
C1 C20 C51 75(2) .
C120 C20 C99 82(4) .
C22 C20 C99 134(3) .
C54 C20 C99 67(2) .
C59 C20 C99 21.8(17) .
C64 C20 C99 150(3) .
C1 C20 C99 146(3) .
C51 C20 C99 112(3) .
C120 C20 C24 54(4) .
C22 C20 C24 77(3) .
C54 C20 C24 137(3) .
C59 C20 C24 146(3) .
C64 C20 C24 50.6(19) .
C1 C20 C24 24.2(14) .
C51 C20 C24 98(2) .
C99 C20 C24 129(3) .
C120 C20 C10 153(5) .
C22 C20 C10 50(2) .
C54 C20 C10 19.4(14) .
C59 C20 C10 65(2) .
C64 C20 C10 76(2) .
C1 C20 C10 100(2) .
C51 C20 C10 27.0(15) .
C99 C20 C10 86(2) .
C24 C20 C10 122(2) .
C119 C21 C24 136(6) .
C119 C21 C25 110(5) .
C24 C21 C25 108(4) .
C119 C21 C73 22(3) .
C24 C21 C73 114(4) .
C25 C21 C73 126(3) .
C119 C21 C120 73(4) .
C24 C21 C120 64(3) .
C25 C21 C120 156(4) .
C73 C21 C120 52(2) .
C119 C21 C1 132(4) .
C24 C21 C1 7(2) .
C25 C21 C1 108(3) .
C73 C21 C1 110(3) .
C120 C21 C1 61(2) .
C119 C21 C56 144(5) .
C24 C21 C56 73(3) .
C25 C21 C56 35.5(19) .
C73 C21 C56 152(3) .
C120 C21 C56 133(3) .
C1 C21 C56 74(2) .
C119 C21 C98 161(4) .
C24 C21 C98 43(3) .
C25 C21 C98 66(2) .
C73 C21 C98 146(3) .
C120 C21 C98 104(3) .
C1 C21 C98 43.6(19) .
C56 C21 C98 30.6(16) .
C51 C22 C64 157(8) .
C51 C22 C20 102(6) .
C64 C22 C20 95(5) .
C51 C22 C1 160(6) .
C64 C22 C1 22(4) .
C20 C22 C1 73(3) .
C51 C22 C10 16(4) .
C64 C22 C10 163(5) .
C20 C22 C10 86(3) .
C1 C22 C10 150(3) .
C51 C22 C96 129(6) .
C64 C22 C96 28(4) .
C20 C22 C96 119(4) .
C1 C22 C96 47(3) .
C10 C22 C96 140(3) .
C51 C22 C54 42(5) .
C64 C22 C54 150(5) .
C20 C22 C54 61(3) .
C1 C22 C54 129(3) .
C10 C22 C54 25.3(15) .
C96 C22 C54 151(3) .
C51 C22 C29 23(4) .
C64 C22 C29 134(5) .
C20 C22 C29 121(4) .
C1 C22 C29 144(3) .
C10 C22 C29 37(2) .
C96 C22 C29 106(3) .
C54 C22 C29 61(3) .
C51 C22 C65 73(5) .
C64 C22 C65 84(5) .
C20 C22 C65 153(3) .
C1 C22 C65 102(3) .
C10 C22 C65 87(3) .
C96 C22 C65 56(2) .
C54 C22 C65 109(3) .
C29 C22 C65 50(2) .
C25 C23 C67 67(3) .
C25 C23 C97 96(4) .
C67 C23 C97 146(4) .
C25 C23 C2 128(5) .
C67 C23 C2 138(3) .
C97 C23 C2 34.4(18) .
C25 C23 C56 33(3) .
C67 C23 C56 35.1(18) .
C97 C23 C56 126(3) .
C2 C23 C56 149(3) .
C25 C23 C17 123(4) .
C67 C23 C17 59(2) .
C97 C23 C17 116(3) .
C2 C23 C17 85(2) .
C56 C23 C17 94(2) .
C1 C24 C21 164(5) .
C1 C24 C98 75(4) .
C21 C24 C98 107(4) .
C1 C24 C64 6(3) .
C21 C24 C64 160(4) .
C98 C24 C64 80(3) .
C1 C24 C120 91(4) .
C21 C24 C120 82(4) .
C98 C24 C120 157(3) .
C64 C24 C120 84(3) .
C1 C24 C56 106(4) .
C21 C24 C56 75(3) .
C98 C24 C56 31.9(19) .
C64 C24 C56 111(3) .
C120 C24 C56 150(3) .
C1 C24 C119 149(4) .
C21 C24 C119 20(3) .
C98 C24 C119 125(3) .
C64 C24 C119 143(3) .
C120 C24 C119 62(2) .
C56 C24 C119 94(2) .
C1 C24 C25 136(4) .
C21 C24 C25 42(3) .
C98 C24 C25 65(2) .
C64 C24 C25 140(3) .
C120 C24 C25 120(3) .
C56 C24 C25 33.7(15) .
C119 C24 C25 60(2) .
C1 C24 C96 28(3) .
C21 C24 C96 148(4) .
C98 C24 C96 47(2) .
C64 C24 C96 33.4(19) .
C120 C24 C96 116(3) .
C56 C24 C96 77(2) .
C119 C24 C96 154(2) .
C25 C24 C96 109(2) .
C1 C24 C20 64(3) .
C21 C24 C20 109(4) .
C98 C24 C20 135(3) .
C64 C24 C20 57(2) .
C120 C24 C20 27.1(19) .
C56 C24 C20 155(2) .
C119 C24 C20 89(2) .
C25 C24 C20 142(2) .
C96 C24 C20 90(2) .
C1 C24 C7 57(3) .
C21 C24 C7 123(4) .
C98 C24 C7 18(2) .
C64 C24 C7 62(2) .
C120 C24 C7 141(3) .
C56 C24 C7 48.9(17) .
C119 C24 C7 138(2) .
C25 C24 C7 81.3(18) .
C96 C24 C7 28.7(15) .
C20 C24 C7 117(2) .
C23 C25 C56 117(5) .
C23 C25 C21 143(5) .
C56 C25 C21 99(4) .
C23 C25 C67 67(4) .
C56 C25 C67 51(2) .
C21 C25 C67 143(4) .
C23 C25 C119 117(4) .
C56 C25 C119 124(3) .
C21 C25 C119 26(2) .
C67 C25 C119 156(3) .
C23 C25 C24 164(4) .
C56 C25 C24 69(3) .
C21 C25 C24 30(2) .
C67 C25 C24 115(3) .
C119 C25 C24 55.2(18) .
C23 C25 C97 50(3) .
C56 C25 C97 157(3) .
C21 C25 C97 93(3) .
C67 C25 C97 110(3) .
C119 C25 C97 66.8(19) .
C24 C25 C97 119(2) .
C23 C25 C98 141(4) .
C56 C25 C98 27(2) .
C21 C25 C98 72(3) .
C67 C25 C98 74(3) .
C119 C25 C98 97(2) .
C24 C25 C98 42.2(17) .
C97 C25 C98 151(3) .
C45 C26 C116 155(5) .
C45 C26 C34 108(5) .
C116 C26 C34 73(3) .
C45 C26 C112 24(4) .
C116 C26 C112 139(3) .
C34 C26 C112 128(3) .
C45 C26 C102 70(4) .
C116 C26 C102 109(3) .
C34 C26 C102 38(2) .
C112 C26 C102 91(2) .
C45 C26 C84 105(5) .
C116 C26 C84 61(3) .
C34 C26 C84 129(3) .
C112 C26 C84 82.0(18) .
C102 C26 C84 145(2) .
C95 C27 C49 151(5) .
C95 C27 C63 1(3) .
C49 C27 C63 151(4) .
C95 C27 C30 130(4) .
C49 C27 C30 66(3) .
C63 C27 C30 129(2) .
C95 C27 C90 89(3) .
C49 C27 C90 110(3) .
C63 C27 C90 88(2) .
C30 C27 C90 43.8(17) .
C95 C27 C73 134(4) .
C49 C27 C73 18(2) .
C63 C27 C73 134(2) .
C30 C27 C73 76(2) .
C90 C27 C73 117(2) .
C95 C27 C97 64(3) .
C49 C27 C97 88(3) .
C63 C27 C97 65(2) .
C30 C27 C97 140(2) .
C90 C27 C97 141(2) .
C73 C27 C97 72.8(16) .
C95 C27 C66 34(3) .
C49 C27 C66 155(3) .
C63 C27 C66 33.0(18) .
C30 C27 C66 97.3(19) .
C90 C27 C66 55.0(17) .
C73 C27 C66 145.2(18) .
C97 C27 C66 95(2) .
C83 C28 C92 149(6) .
C83 C28 C101 138(5) .
C92 C28 C101 61(4) .
C83 C28 C61 42(3) .
C92 C28 C61 155(5) .
C101 C28 C61 98(4) .
C83 C28 C91 101(4) .
C92 C28 C91 101(5) .
C101 C28 C91 40(3) .
C61 C28 C91 59(2) .
C83 C28 C62 103(4) .
C92 C28 C62 47(4) .
C101 C28 C62 106(4) .
C61 C28 C62 141(3) .
C91 C28 C62 144(3) .
C83 C28 C82 39(3) .
C92 C28 C82 111(5) .
C101 C28 C82 154(4) .
C61 C28 C82 81(3) .
C91 C28 C82 137(3) .
C62 C28 C82 64(2) .
C83 C28 C12 73(3) .
C92 C28 C12 129(5) .
C101 C28 C12 68(3) .
C61 C28 C12 30.5(15) .
C91 C28 C12 28.7(13) .
C62 C28 C12 156(3) .
C82 C28 C12 110(3) .
C83 C28 C69 154(4) .
C92 C28 C69 36(4) .
C101 C28 C69 25(3) .
C61 C28 C69 121(3) .
C91 C28 C69 65(2) .
C62 C28 C69 81(3) .
C82 C28 C69 139(3) .
C12 C28 C69 92(2) .
C83 C28 C7 130(4) .
C92 C28 C7 19(4) .
C101 C28 C7 78(3) .
C61 C28 C7 155(3) .
C91 C28 C7 117(3) .
C62 C28 C7 28.6(17) .
C82 C28 C7 92(2) .
C12 C28 C7 141(3) .
C69 C28 C7 52.9(19) .
C19 C29 C47 42(3) .
C19 C29 C10 147(5) .
C47 C29 C10 106(4) .
C19 C29 C51 156(5) .
C47 C29 C51 146(5) .
C10 C29 C51 45(3) .
C19 C29 C65 83(4) .
C47 C29 C65 121(4) .
C10 C29 C65 122(4) .
C51 C29 C65 77(3) .
C19 C29 C117 4(3) .
C47 C29 C117 37(3) .
C10 C29 C117 143(4) .
C51 C29 C117 157(4) .
C65 C29 C117 87(3) .
C19 C29 C42 24(3) .
C47 C29 C42 64(3) .
C10 C29 C42 160(4) .
C51 C29 C42 135(4) .
C65 C29 C42 59(2) .
C117 C29 C42 27.5(15) .
C19 C29 C84 119(4) .
C47 C29 C84 78(3) .
C10 C29 C84 28(2) .
C51 C29 C84 72(3) .
C65 C29 C84 141(3) .
C117 C29 C84 115(3) .
C42 C29 C84 138(3) .
C19 C29 C41 55(3) .
C47 C29 C41 95(4) .
C10 C29 C41 147(4) .
C51 C29 C41 105(3) .
C65 C29 C41 28.4(16) .
C117 C29 C41 58(2) .
C42 C29 C41 30.9(15) .
C84 C29 C41 153(3) .
C19 C29 C22 145(4) .
C47 C29 C22 150(4) .
C10 C29 C22 57(3) .
C51 C29 C22 12(2) .
C65 C29 C22 65(2) .
C117 C29 C22 147(3) .
C42 C29 C22 122(3) .
C84 C29 C22 82(3) .
C41 C29 C22 93(2) .
C19 C29 C54 142(4) .
C47 C29 C54 104(4) .
C10 C29 C54 8.3(19) .
C51 C29 C54 45(3) .
C65 C29 C54 119(3) .
C117 C29 C54 138(3) .
C42 C29 C54 152(3) .
C84 C29 C54 26.2(14) .
C41 C29 C54 142(3) .
C22 C29 C54 56(2) .
C88 C30 C90 101(3) .
C88 C30 C46 64(2) .
C90 C30 C46 161(3) .
C88 C30 C49 139(3) .
C90 C30 C49 115(3) .
C46 C30 C49 77(3) .
C88 C30 C57 56(2) .
C90 C30 C57 45(2) .
C46 C30 C57 118(3) .
C49 C30 C57 151(3) .
C88 C30 C27 162(3) .
C90 C30 C27 83(3) .
C46 C30 C27 108(3) .
C49 C30 C27 32.1(14) .
C57 C30 C27 124(3) .
C88 C30 C95 155(3) .
C90 C30 C95 69(2) .
C46 C30 C95 120(2) .
C49 C30 C95 46.1(16) .
C57 C30 C95 109(2) .
C27 C30 C95 15.4(12) .
C14 C31 C118 65(3) .
C14 C31 C100 164(5) .
C118 C31 C100 121(4) .
C14 C31 C57 73(3) .
C118 C31 C57 135(4) .
C100 C31 C57 95(4) .
C14 C31 C15 30(3) .
C118 C31 C15 95(4) .
C100 C31 C15 138(4) .
C57 C31 C15 43(2) .
C14 C31 C18 157(5) .
C118 C31 C18 114(3) .
C100 C31 C18 9(2) .
C57 C31 C18 97(3) .
C15 C31 C18 137(3) .
C14 C31 C34 108(4) .
C118 C31 C34 44(3) .
C100 C31 C34 77(3) .
C57 C31 C34 152(4) .
C15 C31 C34 134(3) .
C18 C31 C34 71(2) .
C14 C31 C88 119(4) .
C118 C31 C88 157(4) .
C100 C31 C88 49(2) .
C57 C31 C88 47(2) .
C15 C31 C88 90(3) .
C18 C31 C88 51(2) .
C34 C31 C88 121(3) .
C14 C31 C103 54(3) .
C118 C31 C103 12(3) .
C100 C31 C103 130(3) .
C57 C31 C103 123(3) .
C15 C31 C103 83(3) .
C18 C31 C103 122(3) .
C34 C31 C103 54(2) .
C88 C31 C103 152(3) .
C11 C32 C78 112(6) .
C11 C32 C37 140(6) .
C78 C32 C37 103(6) .
C11 C32 C106 167(5) .
C78 C32 C106 71(5) .
C37 C32 C106 33(2) .
C11 C32 C115 27(3) .
C78 C32 C115 85(5) .
C37 C32 C115 155(4) .
C106 C32 C115 150(4) .
C11 C32 C80 21(3) .
C78 C32 C80 125(5) .
C37 C32 C80 119(4) .
C106 C32 C80 147(4) .
C115 C32 C80 43(2) .
C11 C32 C70 117(4) .
C78 C32 C70 8(4) .
C37 C32 C70 96(4) .
C106 C32 C70 64(3) .
C115 C32 C70 90(2) .
C80 C32 C70 128(3) .
C11 C32 C108 113(4) .
C78 C32 C108 125(5) .
C37 C32 C108 26(2) .
C106 C32 C108 58(3) .
C115 C32 C108 133(3) .
C80 C32 C108 93(2) .
C70 C32 C108 117(3) .
C11 C32 C89 12(3) .
C78 C32 C89 104(5) .
C37 C32 C89 139(4) .
C106 C32 C89 157(3) .
C115 C32 C89 20.2(15) .
C80 C32 C89 22.4(14) .
C70 C32 C89 108(2) .
C108 C32 C89 114(3) .
C40 C33 C87 64(6) .
C40 C33 C77 119(7) .
C87 C33 C77 159(5) .
C40 C33 C103 111(7) .
C87 C33 C103 48(3) .
C77 C33 C103 123(5) .
C40 C33 C110 155(7) .
C87 C33 C110 117(5) .
C77 C33 C110 51(4) .
C103 C33 C110 72(4) .
C40 C33 C105 59(5) .
C87 C33 C105 7(3) .
C77 C33 C105 154(4) .
C103 C33 C105 53(2) .
C110 C33 C105 119(4) .
C40 C33 C79 139(7) .
C87 C33 C79 141(4) .
C77 C33 C79 24(2) .
C103 C33 C79 99(3) .
C110 C33 C79 27(3) .
C105 C33 C79 141(3) .
C40 C33 C108 109(6) .
C87 C33 C108 154(4) .
C77 C33 C108 11(2) .
C103 C33 C108 129(4) .
C110 C33 C108 59(3) .
C105 C33 C108 147(3) .
C79 C33 C108 32.4(17) .
C40 C33 C102 149(6) .
C87 C33 C102 90(4) .
C77 C33 C102 79(3) .
C103 C33 C102 44(2) .
C110 C33 C102 28(3) .
C105 C33 C102 94(2) .
C79 C33 C102 55.1(19) .
C108 C33 C102 87(3) .
C40 C33 C80 18(5) .
C87 C33 C80 75(4) .
C77 C33 C80 103(3) .
C103 C33 C80 119(3) .
C110 C33 C80 138(3) .
C105 C33 C80 69(2) .
C79 C33 C80 121(3) .
C108 C33 C80 92(2) .
C102 C33 C80 145(2) .
C102 C34 C118 82(4) .
C102 C34 C26 99(4) .
C118 C34 C26 161(4) .
C102 C34 C116 142(5) .
C118 C34 C116 123(4) .
C26 C34 C116 48(2) .
C102 C34 C103 50(3) .
C118 C34 C103 32(2) .
C26 C34 C103 145(4) .
C116 C34 C103 148(4) .
C102 C34 C31 114(4) .
C118 C34 C31 34(2) .
C26 C34 C31 135(4) .
C116 C34 C31 89(3) .
C103 C34 C31 65(3) .
C102 C34 C45 71(3) .
C118 C34 C45 145(4) .
C26 C34 C45 28(2) .
C116 C34 C45 73(3) .
C103 C34 C45 119(4) .
C31 C34 C45 147(3) .
C102 C34 C110 16(3) .
C118 C34 C110 94(4) .
C26 C34 C110 84(3) .
C116 C34 C110 126(4) .
C103 C34 C110 63(3) .
C31 C34 C110 122(3) .
C45 C34 C110 56(3) .
C102 C34 C100 142(4) .
C118 C34 C100 67(3) .
C26 C34 C100 104(3) .
C116 C34 C100 57(2) .
C103 C34 C100 98(3) .
C31 C34 C100 33.1(16) .
C45 C34 C100 125(3) .
C110 C34 C100 143(3) .
C102 C34 C18 150(4) .
C118 C34 C18 86(3) .
C26 C34 C18 84(3) .
C116 C34 C18 37(2) .
C103 C34 C18 115(3) .
C31 C34 C18 52(2) .
C45 C34 C18 107(3) .
C110 C34 C18 141(3) .
C100 C34 C18 19.6(12) .
C79 C35 C16 90(5) .
C79 C35 C108 75(4) .
C16 C35 C108 160(5) .
C79 C35 C114 139(5) .
C16 C35 C114 50(3) .
C108 C35 C114 141(5) .
C79 C35 C77 40(3) .
C16 C35 C77 128(4) .
C108 C35 C77 35(2) .
C114 C35 C77 164(3) .
C79 C35 C110 19(4) .
C16 C35 C110 72(4) .
C108 C35 C110 91(5) .
C114 C35 C110 120(4) .
C77 C35 C110 57(3) .
C79 C35 C76 151(4) .
C16 C35 C76 69(3) .
C108 C35 C76 120(4) .
C114 C35 C76 21(3) .
C77 C35 C76 147(3) .
C110 C35 C76 133(3) .
C79 C35 C37 100(4) .
C16 C35 C37 153(3) .
C108 C35 C37 28(2) .
C114 C35 C37 113(3) .
C77 C35 C37 60.5(18) .
C110 C35 C37 113(3) .
C76 C35 C37 92(2) .
C79 C35 C75 133(4) .
C16 C35 C75 46(3) .
C108 C35 C75 140(4) .
C114 C35 C75 9(2) .
C77 C35 C75 155(2) .
C110 C35 C75 114(3) .
C76 C35 C75 22.1(13) .
C37 C35 C75 113(2) .
C43 C36 C55 143(6) .
C43 C36 C66 66(4) .
C55 C36 C66 139(6) .
C43 C36 C86 162(4) .
C55 C36 C86 32(4) .
C66 C36 C86 110(4) .
C43 C36 C53 33(3) .
C55 C36 C53 111(5) .
C66 C36 C53 99(4) .
C86 C36 C53 140(4) .
C43 C36 C109 99(4) .
C55 C36 C109 45(4) .
C66 C36 C109 155(3) .
C86 C36 C109 77(4) .
C53 C36 C109 66(2) .
C43 C36 C4 143(4) .
C55 C36 C4 6(3) .
C66 C36 C4 134(4) .
C86 C36 C4 28(3) .
C53 C36 C4 112(3) .
C109 C36 C4 48(2) .
C43 C36 C6 151(4) .
C55 C36 C6 50(4) .
C66 C36 C6 91(3) .
C86 C36 C6 19(3) .
C53 C36 C6 151(3) .
C109 C36 C6 94(3) .
C4 C36 C6 46(2) .
C43 C36 C90 8(3) .
C55 C36 C90 136(5) .
C66 C36 C90 69(3) .
C86 C36 C90 154(3) .
C53 C36 C90 29.7(18) .
C109 C36 C90 94(2) .
C4 C36 C90 135(2) .
C6 C36 C90 147(2) .
C106 C37 C32 99(5) .
C106 C37 C108 125(5) .
C32 C37 C108 133(4) .
C106 C37 C78 63(5) .
C32 C37 C78 37(3) .
C108 C37 C78 158(3) .
C106 C37 C44 27(4) .
C32 C37 C44 122(4) .
C108 C37 C44 99(2) .
C78 C37 C44 85(3) .
C106 C37 C77 147(5) .
C32 C37 C77 110(4) .
C108 C37 C77 23.9(18) .
C78 C37 C77 140(3) .
C44 C37 C77 120(2) .
C106 C37 C11 118(4) .
C32 C37 C11 20(3) .
C108 C37 C11 113(3) .
C78 C37 C11 55(3) .
C44 C37 C11 138(2) .
C77 C37 C11 89(2) .
C106 C37 C35 104(4) .
C32 C37 C35 149(4) .
C108 C37 C35 21.7(19) .
C78 C37 C35 150(3) .
C44 C37 C35 77.5(17) .
C77 C37 C35 43.7(16) .
C11 C37 C35 130(2) .
C106 C37 C70 44(4) .
C32 C37 C70 58(3) .
C108 C37 C70 152(2) .
C78 C37 C70 21(3) .
C44 C37 C70 64.3(17) .
C77 C37 C70 148.5(19) .
C11 C37 C70 75.0(18) .
C35 C37 C70 134.1(18) .
C68 C38 C109 65(5) .
C68 C38 C4 146(6) .
C109 C38 C4 85(5) .
C68 C38 C89 134(6) .
C109 C38 C89 149(6) .
C4 C38 C89 68(4) .
C68 C38 C80 101(6) .
C109 C38 C80 154(5) .
C4 C38 C80 100(4) .
C89 C38 C80 34(2) .
C68 C38 C55 109(6) .
C109 C38 C55 45(4) .
C4 C38 C55 39(3) .
C89 C38 C55 106(4) .
C80 C38 C55 134(4) .
C68 C38 C105 7(3) .
C109 C38 C105 69(4) .
C4 C38 C105 146(4) .
C89 C38 C105 128(4) .
C80 C38 C105 96(3) .
C55 C38 C105 111(4) .
C68 C38 C86 124(5) .
C109 C38 C86 61(4) .
C4 C38 C86 24(3) .
C89 C38 C86 91(4) .
C80 C38 C86 121(4) .
C55 C38 C86 15.7(19) .
C105 C38 C86 125(3) .
C68 C38 C48 155(5) .
C109 C38 C48 98(5) .
C4 C38 C48 14(2) .
C89 C38 C48 54(3) .
C80 C38 C48 86(3) .
C55 C38 C48 53(3) .
C105 C38 C48 152(3) .
C86 C38 C48 37(2) .
C68 C38 C40 58(4) .
C109 C38 C40 119(5) .
C4 C38 C40 138(4) .
C89 C38 C40 77(3) .
C80 C38 C40 44(2) .
C55 C38 C40 149(3) .
C105 C38 C40 52.4(19) .
C86 C38 C40 149(3) .
C48 C38 C40 126(3) .
C68 C38 C87 29(4) .
C109 C38 C87 91(5) .
C4 C38 C87 152(4) .
C89 C38 C87 106(3) .
C80 C38 C87 72(3) .
C55 C38 C87 131(4) .
C105 C38 C87 23.5(16) .
C86 C38 C87 142(3) .
C48 C38 C87 147(3) .
C40 C38 C87 28.9(16) .
C68 C38 C115 134(5) .
C109 C38 C115 142(5) .
C4 C38 C115 64(3) .
C89 C38 C115 7(2) .
C80 C38 C115 36(2) .
C55 C38 C115 102(3) .
C105 C38 C115 128(3) .
C86 C38 C115 86(3) .
C48 C38 C115 50.3(18) .
C40 C38 C115 78(2) .
C87 C38 C115 106(3) .
C58 C39 C13 37(2) .
C58 C39 C93 20.6(17) .
C13 C39 C93 57(2) .
C58 C39 C52 51(2) .
C13 C39 C52 88(2) .
C93 C39 C52 30.7(13) .
C58 C39 C94 112(3) .
C13 C39 C94 144(3) .
C93 C39 C94 92(2) .
C52 C39 C94 61.3(17) .
C58 C39 C6 73(2) .
C13 C39 C6 36(2) .
C93 C39 C6 92(2) .
C52 C39 C6 121(2) .
C94 C39 C6 151(3) .
C58 C39 C104 123(3) .
C13 C39 C104 89(3) .
C93 C39 C104 138(2) .
C52 C39 C104 147(2) .
C94 C39 C104 107(2) .
C6 C39 C104 54(2) .
C33 C40 C87 83(6) .
C33 C40 C80 154(7) .
C87 C40 C80 111(4) .
C33 C40 C77 40(5) .
C87 C40 C77 120(4) .
C80 C40 C77 116(3) .
C33 C40 C105 103(6) .
C87 C40 C105 21(3) .
C80 C40 C105 90(3) .
C77 C40 C105 136(3) .
C33 C40 C68 129(6) .
C87 C40 C68 47(3) .
C80 C40 C68 64(3) .
C77 C40 C68 152(3) .
C105 C40 C68 26.4(14) .
C33 C40 C103 51(5) .
C87 C40 C103 32(3) .
C80 C40 C103 137(3) .
C77 C40 C103 88(3) .
C105 C40 C103 52(2) .
C68 C40 C103 78(3) .
C33 C40 C11 131(6) .
C87 C40 C11 135(4) .
C80 C40 C11 26.0(18) .
C77 C40 C11 91(2) .
C105 C40 C11 115(3) .
C68 C40 C11 90(3) .
C103 C40 C11 151(2) .
C33 C40 C38 148(6) .
C87 C40 C38 69(4) .
C80 C40 C38 43(2) .
C77 C40 C38 149(3) .
C105 C40 C38 47.8(18) .
C68 C40 C38 21.5(16) .
C103 C40 C38 98(2) .
C11 C40 C38 69(2) .
C33 C40 C89 156(6) .
C87 C40 C89 105(4) .
C80 C40 C89 6(2) .
C77 C40 C89 120(3) .
C105 C40 C89 85(2) .
C68 C40 C89 59(2) .
C103 C40 C89 132(2) .
C11 C40 C89 31.1(17) .
C38 C40 C89 37.5(19) .
C33 C40 C108 56(5) .
C87 C40 C108 132(4) .
C80 C40 C108 100(2) .
C77 C40 C108 15.8(16) .
C105 C40 C108 143(2) .
C68 C40 C108 148(2) .
C103 C40 C108 101(2) .
C11 C40 C108 75.6(19) .
C38 C40 C108 136(2) .
C89 C40 C108 104(2) .
C65 C41 C60 153(5) .
C65 C41 C42 120(5) .
C60 C41 C42 72(4) .
C65 C41 C101 78(4) .
C60 C41 C101 81(4) .
C42 C41 C101 147(4) .
C65 C41 C69 40(3) .
C60 C41 C69 119(4) .
C42 C41 C69 155(4) .
C101 C41 C69 38(2) .
C65 C41 C50 150(4) .
C60 C41 C50 34(3) .
C42 C41 C50 38(2) .
C101 C41 C50 113(4) .
C69 C41 C50 147(3) .
C65 C41 C91 115(4) .
C60 C41 C91 44(3) .
C42 C41 C91 114(3) .
C101 C41 C91 38(2) .
C69 C41 C91 76(2) .
C50 C41 C91 76(2) .
C65 C41 C19 89(4) .
C60 C41 C19 102(4) .
C42 C41 C19 31(2) .
C101 C41 C19 152(3) .
C69 C41 C19 127(3) .
C50 C41 C19 68(2) .
C91 C41 C19 139(3) .
C65 C41 C81 139(4) .
C60 C41 C81 15(3) .
C42 C41 C81 85(3) .
C101 C41 C81 67(3) .
C69 C41 C81 104(3) .
C50 C41 C81 47(2) .
C91 C41 C81 29.2(13) .
C19 C41 C81 113(3) .
C65 C41 C117 111(4) .
C60 C41 C117 80(4) .
C42 C41 C117 9(3) .
C101 C41 C117 151(3) .
C69 C41 C117 147(3) .
C50 C41 C117 46.3(19) .
C91 C41 C117 121(3) .
C19 C41 C117 22.2(13) .
C81 C41 C117 93(2) .
C65 C41 C29 58(3) .
C60 C41 C29 131(4) .
C42 C41 C29 63(3) .
C101 C41 C29 131(3) .
C69 C41 C29 97(3) .
C50 C41 C29 98(2) .
C91 C41 C29 152(2) .
C19 C41 C29 31.3(17) .
C81 C41 C29 139(2) .
C117 C41 C29 53.4(18) .
C117 C42 C19 46(3) .
C117 C42 C41 160(5) .
C19 C42 C41 114(5) .
C117 C42 C50 96(5) .
C19 C42 C50 139(5) .
C41 C42 C50 102(4) .
C117 C42 C60 147(5) .
C19 C42 C60 158(5) .
C41 C42 C60 51(3) .
C50 C42 C60 52(3) .
C117 C42 C5 70(4) .
C19 C42 C5 113(4) .
C41 C42 C5 127(4) .
C50 C42 C5 26(3) .
C60 C42 C5 77(3) .
C117 C42 C65 131(5) .
C19 C42 C65 85(4) .
C41 C42 C65 29(2) .
C50 C42 C65 127(4) .
C60 C42 C65 77(3) .
C5 C42 C65 146(3) .
C117 C42 C47 34(3) .
C19 C42 C47 16(3) .
C41 C42 C47 126(4) .
C50 C42 C47 123(4) .
C60 C42 C47 157(3) .
C5 C42 C47 98(3) .
C65 C42 C47 97(3) .
C117 C42 C29 73(4) .
C19 C42 C29 27(3) .
C41 C42 C29 87(3) .
C50 C42 C29 157(4) .
C60 C42 C29 134(4) .
C5 C42 C29 136(3) .
C65 C42 C29 58(2) .
C47 C42 C29 40(2) .
C117 C42 C81 135(4) .
C19 C42 C81 158(3) .
C41 C42 C81 62(3) .
C50 C42 C81 40(3) .
C60 C42 C81 13(2) .
C5 C42 C81 65(2) .
C65 C42 C81 87(2) .
C47 C42 C81 148(2) .
C29 C42 C81 140(3) .
C117 C42 C75 48(3) .
C19 C42 C75 90(4) .
C41 C42 C75 147(3) .
C50 C42 C75 49(3) .
C60 C42 C75 99(3) .
C5 C42 C75 23.0(17) .
C65 C42 C75 152(2) .
C47 C42 C75 75(2) .
C29 C42 C75 114(3) .
C81 C42 C75 86(2) .
C117 C42 C72 98(4) .
C19 C42 C72 137(4) .
C41 C42 C72 99(3) .
C50 C42 C72 11(2) .
C60 C42 C72 49(3) .
C5 C42 C72 28.4(19) .
C65 C42 C72 120(3) .
C47 C42 C72 121(3) .
C29 C42 C72 148(3) .
C81 C42 C72 36.5(17) .
C75 C42 C72 50.0(19) .
C36 C43 C53 114(5) .
C36 C43 C66 65(4) .
C53 C43 C66 166(5) .
C36 C43 C90 167(5) .
C53 C43 C90 60(3) .
C66 C43 C90 118(4) .
C36 C43 C55 18(3) .
C53 C43 C55 96(4) .
C66 C43 C55 80(3) .
C90 C43 C55 150(4) .
C36 C43 C15 111(4) .
C53 C43 C15 6(3) .
C66 C43 C15 160(3) .
C90 C43 C15 61(3) .
C55 C43 C15 94(3) .
C36 C43 C86 10(3) .
C53 C43 C86 112(4) .
C66 C43 C86 65(3) .
C90 C43 C86 157(3) .
C55 C43 C86 15.7(19) .
C15 C43 C86 108(3) .
C36 C43 C109 54(3) .
C53 C43 C109 60(3) .
C66 C43 C109 116(3) .
C90 C43 C109 117(3) .
C55 C43 C109 36.8(19) .
C15 C43 C109 57.1(19) .
C86 C43 C109 52.2(19) .
C36 C43 C63 89(4) .
C53 C43 C63 147(4) .
C66 C43 C63 25(3) .
C90 C43 C63 93(3) .
C55 C43 C63 101(3) .
C15 C43 C63 144(2) .
C86 C43 C63 86(2) .
C109 C43 C63 133(2) .
C36 C43 C95 108(4) .
C53 C43 C95 129(4) .
C66 C43 C95 45(3) .
C90 C43 C95 74(3) .
C55 C43 C95 118(3) .
C15 C43 C95 127(2) .
C86 C43 C95 104(2) .
C109 C43 C95 144(2) .
C63 C43 C95 19.7(11) .
C36 C43 C57 140(4) .
C53 C43 C57 34(3) .
C66 C43 C57 138(3) .
C90 C43 C57 29(2) .
C55 C43 C57 122(3) .
C15 C43 C57 33.7(17) .
C86 C43 C57 133(2) .
C109 C43 C57 88(2) .
C63 C43 C57 114(2) .
C95 C43 C57 95(2) .
C8 C44 C106 153(6) .
C8 C44 C111 62(4) .
C106 C44 C111 94(3) .
C8 C44 C76 71(4) .
C106 C44 C76 126(3) .
C111 C44 C76 129(3) .
C8 C44 C37 157(5) .
C106 C44 C37 17(2) .
C111 C44 C37 108(3) .
C76 C44 C37 109(2) .
C8 C44 C72 32(4) .
C106 C44 C72 153(3) .
C111 C44 C72 90(3) .
C76 C44 C72 40(2) .
C37 C44 C72 140(2) .
C8 C44 C113 7(4) .
C106 C44 C113 146(3) .
C111 C44 C113 57(2) .
C76 C44 C113 74(2) .
C37 C44 C113 150(2) .
C72 C44 C113 34.1(17) .
C8 C44 C114 95(5) .
C106 C44 C114 102(3) .
C111 C44 C114 148(3) .
C76 C44 C114 24.4(16) .
C37 C44 C114 85(2) .
C72 C44 C114 63.1(19) .
C113 C44 C114 97(2) .
C8 C44 C70 98(4) .
C106 C44 C70 55(3) .
C111 C44 C70 39(2) .
C76 C44 C70 148(2) .
C37 C44 C70 68.7(18) .
C72 C44 C70 122(2) .
C113 C44 C70 93(2) .
C114 C44 C70 142(2) .
C8 C44 C108 143(5) .
C106 C44 C108 50(3) .
C111 C44 C108 136(3) .
C76 C44 C108 77(2) .
C37 C44 C108 32.8(13) .
C72 C44 C108 112(2) .
C113 C44 C108 141(2) .
C114 C44 C108 52.7(17) .
C70 C44 C108 99(2) .
C26 C45 C112 136(7) .
C26 C45 C110 112(6) .
C112 C45 C110 107(5) .
C26 C45 C16 160(6) .
C112 C45 C16 58(3) .
C110 C45 C16 50(3) .
C26 C45 C102 83(5) .
C112 C45 C102 135(5) .
C110 C45 C102 29(3) .
C16 C45 C102 79(3) .
C26 C45 C34 45(4) .
C112 C45 C34 160(5) .
C110 C45 C34 67(4) .
C16 C45 C34 116(3) .
C102 C45 C34 38(2) .
C26 C45 C116 14(3) .
C112 C45 C116 128(5) .
C110 C45 C116 111(4) .
C16 C45 C116 150(3) .
C102 C45 C116 84(3) .
C34 C45 C116 46(2) .
C26 C45 C47 105(5) .
C112 C45 C47 32(3) .
C110 C45 C47 129(4) .
C16 C45 C47 86(3) .
C102 C45 C47 148(3) .
C34 C45 C47 138(3) .
C116 C45 C47 96(3) .
C99 C46 C88 99(3) .
C99 C46 C30 143(4) .
C88 C46 C30 47.3(19) .
C99 C46 C73 106(3) .
C88 C46 C73 138(3) .
C30 C46 C73 96(3) .
C99 C46 C49 145(4) .
C88 C46 C49 101(3) .
C30 C46 C49 54(2) .
C73 C46 C49 42.6(16) .
C99 C46 C59 5(3) .
C88 C46 C59 96(3) .
C30 C46 C59 139(3) .
C73 C46 C59 107(2) .
C49 C46 C59 145(3) .
C99 C46 C18 50(3) .
C88 C46 C18 49(2) .
C30 C46 C18 94(2) .
C73 C46 C18 141(3) .
C49 C46 C18 140(3) .
C59 C46 C18 47(2) .
C99 C46 C120 62(3) .
C88 C46 C120 147(3) .
C30 C46 C120 134(3) .
C73 C46 C120 43.9(19) .
C49 C46 C120 86(2) .
C59 C46 C120 64(2) .
C18 C46 C120 106(2) .
C19 C47 C117 41(3) .
C19 C47 C29 59(4) .
C117 C47 C29 100(4) .
C19 C47 C112 134(5) .
C117 C47 C112 94(4) .
C29 C47 C112 161(4) .
C19 C47 C42 19(3) .
C117 C47 C42 26(2) .
C29 C47 C42 75(3) .
C112 C47 C42 116(3) .
C19 C47 C10 96(4) .
C117 C47 C10 136(4) .
C29 C47 C10 37(3) .
C112 C47 C10 126(3) .
C42 C47 C10 110(3) .
C19 C47 C84 123(5) .
C117 C47 C84 161(4) .
C29 C47 C84 65(3) .
C112 C47 C84 99(3) .
C42 C47 C84 136(3) .
C10 C47 C84 27.7(13) .
C19 C47 C45 154(5) .
C117 C47 C45 118(4) .
C29 C47 C45 137(4) .
C112 C47 C45 25(2) .
C42 C47 C45 135(3) .
C10 C47 C45 101(3) .
C84 C47 C45 74(2) .
C19 C47 C75 77(4) .
C117 C47 C75 39(3) .
C29 C47 C75 132(4) .
C112 C47 C75 57(2) .
C42 C47 C75 59(2) .
C10 C47 C75 154(2) .
C84 C47 C75 146(2) .
C45 C47 C75 79(2) .
C4 C48 C6 102(5) .
C4 C48 C104 122(6) .
C6 C48 C104 128(6) .
C4 C48 C86 53(4) .
C6 C48 C86 49(3) .
C104 C48 C86 159(5) .
C4 C48 C55 33(3) .
C6 C48 C55 68(4) .
C104 C48 C55 148(5) .
C86 C48 C55 20(3) .
C4 C48 C89 65(4) .
C6 C48 C89 160(5) .
C104 C48 C89 58(3) .
C86 C48 C89 118(4) .
C55 C48 C89 98(4) .
C4 C48 C115 91(4) .
C6 C48 C115 154(4) .
C104 C48 C115 32(3) .
C86 C48 C115 140(4) .
C55 C48 C115 122(3) .
C89 C48 C115 26.9(16) .
C4 C48 C38 20(3) .
C6 C48 C38 121(4) .
C104 C48 C38 103(4) .
C86 C48 C38 73(3) .
C55 C48 C38 53(3) .
C89 C48 C38 46(2) .
C115 C48 C38 72(2) .
C4 C48 C13 113(4) .
C6 C48 C13 18(3) .
C104 C48 C13 110(4) .
C86 C48 C13 63(3) .
C55 C48 C13 81(3) .
C89 C48 C13 152(3) .
C115 C48 C13 136(3) .
C38 C48 C13 129(3) .
C27 C49 C73 150(4) .
C27 C49 C30 82(3) .
C73 C49 C30 112(3) .
C27 C49 C95 13(2) .
C73 C49 C95 137(3) .
C30 C49 C95 91(2) .
C27 C49 C119 126(3) .
C73 C49 C119 27.5(17) .
C30 C49 C119 135(3) .
C95 C49 C119 113(2) .
C27 C49 C46 130(4) .
C73 C49 C46 65(3) .
C30 C49 C46 49.0(18) .
C95 C49 C46 135(2) .
C119 C49 C46 92(2) .
C5 C50 C60 160(6) .
C5 C50 C42 121(5) .
C60 C50 C42 73(4) .
C5 C50 C72 62(4) .
C60 C50 C72 99(5) .
C42 C50 C72 159(4) .
C5 C50 C81 123(5) .
C60 C50 C81 38(3) .
C42 C50 C81 111(4) .
C72 C50 C81 61(3) .
C5 C50 C117 84(4) .
C60 C50 C117 111(4) .
C42 C50 C117 38(3) .
C72 C50 C117 141(5) .
C81 C50 C117 146(4) .
C5 C50 C41 157(4) .
C60 C50 C41 34(3) .
C42 C50 C41 40(3) .
C72 C50 C41 130(4) .
C81 C50 C41 71(3) .
C117 C50 C41 77(3) .
C5 C50 C75 20(4) .
C60 C50 C75 162(4) .
C42 C50 C75 101(4) .
C72 C50 C75 80(4) .
C81 C50 C75 139(3) .
C117 C50 C75 64(3) .
C41 C50 C75 138(3) .
C5 C50 C76 13(3) .
C60 C50 C76 147(4) .
C42 C50 C76 126(4) .
C72 C50 C76 53(3) .
C81 C50 C76 113(3) .
C117 C50 C76 91(3) .
C41 C50 C76 153(2) .
C75 C50 C76 27.1(17) .
C5 C50 C19 102(4) .
C60 C50 C19 91(4) .
C42 C50 C19 20(3) .
C72 C50 C19 149(4) .
C81 C50 C19 126(3) .
C117 C50 C19 19.9(18) .
C41 C50 C19 58(2) .
C75 C50 C19 82(2) .
C76 C50 C19 106(2) .
C5 C50 C91 139(4) .
C60 C50 C91 21(3) .
C42 C50 C91 92(4) .
C72 C50 C91 78(3) .
C81 C50 C91 18.4(19) .
C117 C50 C91 128(3) .
C41 C50 C91 53(2) .
C75 C50 C91 150(2) .
C76 C50 C91 127(2) .
C19 C50 C91 108(2) .
C5 C50 C113 84(4) .
C60 C50 C113 77(4) .
C42 C50 C113 144(4) .
C72 C50 C113 22(3) .
C81 C50 C113 39(2) .
C117 C50 C113 155(3) .
C41 C50 C113 108(2) .
C75 C50 C113 101(3) .
C76 C50 C113 74(2) .
C19 C50 C113 149(2) .
C91 C50 C113 56.4(17) .
C22 C51 C10 152(7) .
C22 C51 C29 144(6) .
C10 C51 C29 59(4) .
C22 C51 C54 118(6) .
C10 C51 C54 34(2) .
C29 C51 C54 91(4) .
C22 C51 C64 12(4) .
C10 C51 C64 158(4) .
C29 C51 C64 133(4) .
C54 C51 C64 126(4) .
C22 C51 C84 141(6) .
C10 C51 C84 12(2) .
C29 C51 C84 65(3) .
C54 C51 C84 26(2) .
C64 C51 C84 146(3) .
C22 C51 C20 54(5) .
C10 C51 C20 98(3) .
C29 C51 C20 149(4) .
C54 C51 C20 64(3) .
C64 C51 C20 64(3) .
C84 C51 C20 88(2) .
C22 C51 C65 86(5) .
C10 C51 C65 117(4) .
C29 C51 C65 59(3) .
C54 C51 C65 142(3) .
C64 C51 C65 74(2) .
C84 C51 C65 120(3) .
C20 C51 C65 133(3) .
C22 C51 C96 36(4) .
C10 C51 C96 156(4) .
C29 C51 C96 108(3) .
C54 C51 C96 142(3) .
C64 C51 C96 24.2(18) .
C84 C51 C96 149(2) .
C20 C51 C96 86(3) .
C65 C51 C96 49.9(19) .
C17 C52 C93 141(5) .
C17 C52 C58 157(4) .
C93 C52 C58 23(2) .
C17 C52 C85 9(3) .
C93 C52 C85 141(3) .
C58 C52 C85 152(2) .
C17 C52 C39 145(4) .
C93 C52 C39 68(3) .
C58 C52 C39 45.4(17) .
C85 C52 C39 137(2) .
C17 C52 C94 88(3) .
C93 C52 C94 125(3) .
C58 C52 C94 103(2) .
C85 C52 C94 83.6(19) .
C39 C52 C94 58.1(16) .
C43 C53 C15 169(5) .
C43 C53 C90 76(4) .
C15 C53 C90 105(4) .
C43 C53 C36 33(3) .
C15 C53 C36 142(4) .
C90 C53 C36 108(4) .
C43 C53 C57 126(4) .
C15 C53 C57 53(3) .
C90 C53 C57 53(3) .
C36 C53 C57 149(3) .
C43 C53 C109 93(3) .
C15 C53 C109 82(3) .
C90 C53 C109 159(4) .
C36 C53 C109 60(2) .
C57 C53 C109 127(3) .
C43 C53 C66 8(3) .
C15 C53 C66 161(4) .
C90 C53 C66 75(3) .
C36 C53 C66 32.8(18) .
C57 C53 C66 122(3) .
C109 C53 C66 91(2) .
C43 C53 C55 57(3) .
C15 C53 C55 117(4) .
C90 C53 C55 129(4) .
C36 C53 C55 24.1(17) .
C57 C53 C55 148(3) .
C109 C53 C55 36.5(17) .
C66 C53 C55 55.0(19) .
C43 C53 C14 159(3) .
C15 C53 C14 10(3) .
C90 C53 C14 102(3) .
C36 C53 C14 139(3) .
C57 C53 C14 49(2) .
C109 C53 C14 82(2) .
C66 C53 C14 151(2) .
C55 C53 C14 115(2) .
C10 C54 C84 67(4) .
C10 C54 C59 171(5) .
C84 C54 C59 106(5) .
C10 C54 C51 44(3) .
C84 C54 C51 110(5) .
C59 C54 C51 139(4) .
C10 C54 C20 114(4) .
C84 C54 C20 163(4) .
C59 C54 C20 70(3) .
C51 C54 C20 70(3) .
C10 C54 C22 65(4) .
C84 C54 C22 128(5) .
C59 C54 C22 119(3) .
C51 C54 C22 20(2) .
C20 C54 C22 50(2) .
C10 C54 C99 165(4) .
C84 C54 C99 114(4) .
C59 C54 C99 12(3) .
C51 C54 C99 128(3) .
C20 C54 C99 60(2) .
C22 C54 C99 108(3) .
C10 C54 C29 13(3) .
C84 C54 C29 66(4) .
C59 C54 C29 160(3) .
C51 C54 C29 44(3) .
C20 C54 C29 112(3) .
C22 C54 C29 63(2) .
C99 C54 C29 153(3) .
C86 C55 C36 102(8) .
C86 C55 C4 72(7) .
C36 C55 C4 169(6) .
C86 C55 C109 153(9) .
C36 C55 C109 103(6) .
C4 C55 C109 82(5) .
C86 C55 C38 119(8) .
C36 C55 C38 138(6) .
C4 C55 C38 47(3) .
C109 C55 C38 35(3) .
C86 C55 C6 8(5) .
C36 C55 C6 105(5) .
C4 C55 C6 67(4) .
C109 C55 C6 147(5) .
C38 C55 C6 114(4) .
C86 C55 C48 45(6) .
C36 C55 C48 144(6) .
C4 C55 C48 27(3) .
C109 C55 C48 109(4) .
C38 C55 C48 74(3) .
C6 C55 C48 40(2) .
C86 C55 C43 118(8) .
C36 C55 C43 19(3) .
C4 C55 C43 159(4) .
C109 C55 C43 86(4) .
C38 C55 C43 119(4) .
C6 C55 C43 120(4) .
C48 C55 C43 153(3) .
C86 C55 C66 82(7) .
C36 C55 C66 23(3) .
C4 C55 C66 147(5) .
C109 C55 C66 121(4) .
C38 C55 C66 150(4) .
C6 C55 C66 84(3) .
C48 C55 C66 122(3) .
C43 C55 C66 36.0(19) .
C86 C55 C68 139(8) .
C36 C55 C68 116(5) .
C4 C55 C68 68(4) .
C109 C55 C68 14(2) .
C38 C55 C68 21.7(19) .
C6 C55 C68 133(3) .
C48 C55 C68 95(3) .
C43 C55 C68 97(3) .
C66 C55 C68 130(3) .
C86 C55 C53 144(8) .
C36 C55 C53 45(4) .
C4 C55 C53 137(5) .
C109 C55 C53 59(3) .
C38 C55 C53 92(3) .
C6 C55 C53 143(3) .
C48 C55 C53 155(3) .
C43 C55 C53 27.0(14) .
C66 C55 C53 63(2) .
C68 C55 C53 71(2) .
C98 C56 C67 143(4) .
C98 C56 C25 122(4) .
C67 C56 C25 76(3) .
C98 C56 C62 64(3) .
C67 C56 C62 84(3) .
C25 C56 C62 151(4) .
C98 C56 C7 32(3) .
C67 C56 C7 115(3) .
C25 C56 C7 147(3) .
C62 C56 C7 32.4(17) .
C98 C56 C23 149(4) .
C67 C56 C23 46(2) .
C25 C56 C23 31(2) .
C62 C56 C23 129(3) .
C7 C56 C23 153(3) .
C98 C56 C24 46(3) .
C67 C56 C24 142(3) .
C25 C56 C24 77(3) .
C62 C56 C24 108(3) .
C7 C56 C24 77(2) .
C23 C56 C24 107(3) .
C98 C56 C21 77(3) .
C67 C56 C21 119(3) .
C25 C56 C21 46(2) .
C62 C56 C21 135(3) .
C7 C56 C21 107(3) .
C23 C56 C21 76(2) .
C24 C56 C21 31.5(15) .
C98 C56 C1 26(3) .
C67 C56 C1 145(3) .
C25 C56 C1 96(3) .
C62 C56 C1 87(3) .
C7 C56 C1 56(2) .
C23 C56 C1 124(2) .
C24 C56 C1 20.7(12) .
C21 C56 C1 51.7(18) .
C15 C57 C90 90(4) .
C15 C57 C88 165(4) .
C90 C57 C88 103(4) .
C15 C57 C31 82(4) .
C90 C57 C31 169(5) .
C88 C57 C31 84(3) .
C15 C57 C14 41(3) .
C90 C57 C14 130(4) .
C88 C57 C14 125(3) .
C31 C57 C14 41(2) .
C15 C57 C53 43(3) .
C90 C57 C53 47(3) .
C88 C57 C53 147(3) .
C31 C57 C53 124(3) .
C14 C57 C53 83(3) .
C15 C57 C30 147(4) .
C90 C57 C30 59(3) .
C88 C57 C30 43.4(18) .
C31 C57 C30 126(3) .
C14 C57 C30 160(3) .
C53 C57 C30 104(3) .
C15 C57 C100 118(4) .
C90 C57 C100 149(4) .
C88 C57 C100 48(2) .
C31 C57 C100 37(2) .
C14 C57 C100 77(2) .
C53 C57 C100 155(3) .
C30 C57 C100 90(2) .
C15 C57 C43 63(3) .
C90 C57 C43 30(3) .
C88 C57 C43 127(3) .
C31 C57 C43 140(3) .
C14 C57 C43 101(3) .
C53 C57 C43 20.0(15) .
C30 C57 C43 85(2) .
C100 C57 C43 156(3) .
C93 C58 C13 163(6) .
C93 C58 C39 116(5) .
C13 C58 C39 78(4) .
C93 C58 C52 33(3) .
C13 C58 C52 157(4) .
C39 C58 C52 83(2) .
C93 C58 C6 164(4) .
C13 C58 C6 14(3) .
C39 C58 C6 66(2) .
C52 C58 C6 144(3) .
C93 C58 C2 49(4) .
C13 C58 C2 114(4) .
C39 C58 C2 152(3) .
C52 C58 C2 78(2) .
C6 C58 C2 121(2) .
C99 C59 C54 143(8) .
C99 C59 C18 76(6) .
C54 C59 C18 119(4) .
C99 C59 C20 84(6) .
C54 C59 C20 64(3) .
C18 C59 C20 144(3) .
C99 C59 C84 153(7) .
C54 C59 C84 27(2) .
C18 C59 C84 94(3) .
C20 C59 C84 90(3) .
C99 C59 C46 8(5) .
C54 C59 C46 141(3) .
C18 C59 C46 70(3) .
C20 C59 C46 87(3) .
C84 C59 C46 145(3) .
C99 C59 C116 116(7) .
C54 C59 C116 81(3) .
C18 C59 C116 41(2) .
C20 C59 C116 137(3) .
C84 C59 C116 54(2) .
C46 C59 C116 109(3) .
C99 C59 C120 60(6) .
C54 C59 C120 86(3) .
C18 C59 C120 126(3) .
C20 C59 C120 23.8(17) .
C84 C59 C120 110(3) .
C46 C59 C120 63(2) .
C116 C59 C120 143(3) .
C99 C59 C10 143(7) .
C54 C59 C10 3.2(19) .
C18 C59 C10 116(3) .
C20 C59 C10 66(2) .
C84 C59 C10 24.8(13) .
C46 C59 C10 140(3) .
C116 C59 C10 78(2) .
C120 C59 C10 87(2) .
C81 C60 C41 148(6) .
C81 C60 C50 96(6) .
C41 C60 C50 112(5) .
C81 C60 C91 47(3) .
C41 C60 C91 102(5) .
C50 C60 C91 142(6) .
C81 C60 C42 148(6) .
C41 C60 C42 58(3) .
C50 C60 C42 55(3) .
C91 C60 C42 155(5) .
C81 C60 C101 87(5) .
C41 C60 C101 61(4) .
C50 C60 C101 160(4) .
C91 C60 C101 41(3) .
C42 C60 C101 116(4) .
C81 C60 C72 55(4) .
C41 C60 C72 148(5) .
C50 C60 C72 41(3) .
C91 C60 C72 101(4) .
C42 C60 C72 94(4) .
C101 C60 C72 135(4) .
C81 C60 C12 25(3) .
C41 C60 C12 123(4) .
C50 C60 C12 118(4) .
C91 C60 C12 24(2) .
C42 C60 C12 157(3) .
C101 C60 C12 63(3) .
C72 C60 C12 77(3) .
C81 C60 C5 88(5) .
C41 C60 C5 119(4) .
C50 C60 C5 9(3) .
C91 C60 C5 133(4) .
C42 C60 C5 62(3) .
C101 C60 C5 155(3) .
C72 C60 C5 33(2) .
C12 C60 C5 109(3) .
C81 C60 C65 136(5) .
C41 C60 C65 14(3) .
C50 C60 C65 118(4) .
C91 C60 C65 91(3) .
C42 C60 C65 65(3) .
C101 C60 C65 51(3) .
C72 C60 C65 146(3) .
C12 C60 C65 111(3) .
C5 C60 C65 123(3) .
C81 C60 C117 135(5) .
C41 C60 C117 71(3) .
C50 C60 C117 42(3) .
C91 C60 C117 160(3) .
C42 C60 C117 14(2) .
C101 C60 C117 127(4) .
C72 C60 C117 81(3) .
C12 C60 C117 149(3) .
C5 C60 C117 48(2) .
C65 C60 C117 78(3) .
C81 C60 C69 111(5) .
C41 C60 C69 37(3) .
C50 C60 C69 143(4) .
C91 C60 C69 65(3) .
C42 C60 C69 92(3) .
C101 C60 C69 24(2) .
C72 C60 C69 149(3) .
C12 C60 C69 86(2) .
C5 C60 C69 145(3) .
C65 C60 C69 26.6(15) .
C117 C60 C69 104(3) .
C12 C61 C83 118(5) .
C12 C61 C107 119(4) .
C83 C61 C107 118(4) .
C12 C61 C28 83(4) .
C83 C61 C28 36(2) .
C107 C61 C28 150(4) .
C12 C61 C91 21(3) .
C83 C61 C91 97(3) .
C107 C61 C91 137(3) .
C28 C61 C91 61(2) .
C12 C61 C113 51(3) .
C83 C61 C113 158(4) .
C107 C61 C113 68(2) .
C28 C61 C113 131(3) .
C91 C61 C113 71(3) .
C12 C61 C81 10(3) .
C83 C61 C81 122(3) .
C107 C61 C81 111(3) .
C28 C61 C81 88(3) .
C91 C61 C81 27.4(15) .
C113 C61 C81 44(2) .
C12 C61 C9 103(4) .
C83 C61 C9 130(3) .
C107 C61 C9 16.1(16) .
C28 C61 C9 154(3) .
C91 C61 C9 121(3) .
C113 C61 C9 52.0(18) .
C81 C61 C9 95(2) .
C12 C61 C3 159(4) .
C83 C61 C3 64(3) .
C107 C61 C3 53(2) .
C28 C61 C3 99(3) .
C91 C61 C3 151(3) .
C113 C61 C3 118(2) .
C81 C61 C3 150(2) .
C9 C61 C3 67.4(18) .
C12 C61 C82 133(4) .
C83 C61 C82 18(2) .
C107 C61 C82 100(3) .
C28 C61 C82 52(2) .
C91 C61 C82 112(2) .
C113 C61 C82 153(3) .
C81 C61 C82 134(2) .
C9 C61 C82 113(2) .
C3 C61 C82 46.9(15) .
C12 C61 C101 46(3) .
C83 C61 C101 72(3) .
C107 C61 C101 150(3) .
C28 C61 C101 38(2) .
C91 C61 C101 24.9(17) .
C113 C61 C101 93(3) .
C81 C61 C101 50(2) .
C9 C61 C101 137(3) .
C3 C61 C101 129(2) .
C82 C61 C101 87(2) .
C7 C62 C92 63(4) .
C7 C62 C98 45(3) .
C92 C62 C98 106(4) .
C7 C62 C28 97(4) .
C92 C62 C28 34(3) .
C98 C62 C28 136(4) .
C7 C62 C56 83(4) .
C92 C62 C56 142(4) .
C98 C62 C56 39(2) .
C28 C62 C56 157(3) .
C7 C62 C82 152(4) .
C92 C62 C82 93(4) .
C98 C62 C82 144(3) .
C28 C62 C82 59(2) .
C56 C62 C82 112(3) .
C7 C62 C67 118(4) .
C92 C62 C67 154(4) .
C98 C62 C67 73(2) .
C28 C62 C67 132(3) .
C56 C62 C67 36.0(18) .
C82 C62 C67 76(2) .
C7 C62 C96 12(3) .
C92 C62 C96 60(3) .
C98 C62 C96 46(2) .
C28 C62 C96 92(3) .
C56 C62 C96 84(3) .
C82 C62 C96 141(3) .
C67 C62 C96 115(2) .
C7 C62 C83 121(4) .
C92 C62 C83 60(3) .
C98 C62 C83 149(3) .
C28 C62 C83 26.0(15) .
C56 C62 C83 140(3) .
C82 C62 C83 33.0(14) .
C67 C62 C83 107(2) .
C96 C62 C83 114(2) .
C7 C62 C69 42(3) .
C92 C62 C69 23(3) .
C98 C62 C69 82(3) .
C28 C62 C69 55(2) .
C56 C62 C69 119(3) .
C82 C62 C69 111(2) .
C67 C62 C69 141(2) .
C96 C62 C69 36.7(17) .
C83 C62 C69 79.3(18) .
C7 C62 C101 65(4) .
C92 C62 C101 10(3) .
C98 C62 C101 104(3) .
C28 C62 C101 33(2) .
C56 C62 C101 137(3) .
C82 C62 C101 89(2) .
C67 C62 C101 144(3) .
C96 C62 C101 59(2) .
C83 C62 C101 56.9(19) .
C69 C62 C101 22.6(13) .
C95 C63 C66 106(5) .
C95 C63 C27 1(3) .
C66 C63 C27 105(3) .
C95 C63 C2 99(4) .
C66 C63 C2 142(4) .
C27 C63 C2 100(2) .
C95 C63 C97 73(4) .
C66 C63 C97 154(3) .
C27 C63 C97 73(2) .
C2 C63 C97 26.7(12) .
C95 C63 C43 85(4) .
C66 C63 C43 21(2) .
C27 C63 C43 84(2) .
C2 C63 C43 149(2) .
C97 C63 C43 143(2) .
C22 C64 C1 136(7) .
C22 C64 C96 132(6) .
C1 C64 C96 85(6) .
C22 C64 C51 11(4) .
C1 C64 C51 141(5) .
C96 C64 C51 121(4) .
C22 C64 C24 129(5) .
C1 C64 C24 6(3) .
C96 C64 C24 90(4) .
C51 C64 C24 135(3) .
C22 C64 C20 58(4) .
C1 C64 C20 78(4) .
C96 C64 C20 155(4) .
C51 C64 C20 67(3) .
C24 C64 C20 72(2) .
C22 C64 C98 159(5) .
C1 C64 C98 39(4) .
C96 C64 C98 46(3) .
C51 C64 C98 152(3) .
C24 C64 C98 44(2) .
C20 C64 C98 115(3) .
C22 C64 C7 145(5) .
C1 C64 C7 68(4) .
C96 C64 C7 16(3) .
C51 C64 C7 134(3) .
C24 C64 C7 74(3) .
C20 C64 C7 141(3) .
C98 C64 C7 29.5(14) .
C22 C64 C69 99(5) .
C1 C64 C69 115(5) .
C96 C64 C69 33(3) .
C51 C64 C69 88(2) .
C24 C64 C69 119(3) .
C20 C64 C69 146(3) .
C98 C64 C69 77(2) .
C7 C64 C69 48.1(16) .
C22 C64 C65 74(4) .
C1 C64 C65 136(5) .
C96 C64 C65 58(3) .
C51 C64 C65 63(2) .
C24 C64 C65 138(3) .
C20 C64 C65 126(3) .
C98 C64 C65 100(2) .
C7 C64 C65 73(2) .
C69 C64 C65 25.0(13) .
C22 C64 C120 82(4) .
C1 C64 C120 54(4) .
C96 C64 C120 134(5) .
C51 C64 C120 90(3) .
C24 C64 C120 48(2) .
C20 C64 C120 24.0(17) .
C98 C64 C120 91(3) .
C7 C64 C120 119(3) .
C69 C64 C120 147(2) .
C65 C64 C120 140(3) .
C41 C65 C69 98(5) .
C41 C65 C101 63(4) .
C69 C65 C101 35(3) .
C41 C65 C42 31(3) .
C69 C65 C42 126(5) .
C101 C65 C42 91(4) .
C41 C65 C29 93(4) .
C69 C65 C29 162(5) .
C101 C65 C29 148(4) .
C42 C65 C29 63(3) .
C41 C65 C60 13(3) .
C69 C65 C60 88(4) .
C101 C65 C60 53(3) .
C42 C65 C60 38(2) .
C29 C65 C60 99(3) .
C41 C65 C96 144(5) .
C69 C65 C96 49(4) .
C101 C65 C96 81(4) .
C42 C65 C96 156(3) .
C29 C65 C96 116(3) .
C60 C65 C96 131(3) .
C41 C65 C19 60(3) .
C69 C65 C19 153(5) .
C101 C65 C19 119(4) .
C42 C65 C19 29.4(16) .
C29 C65 C19 33.2(19) .
C60 C65 C19 67(2) .
C96 C65 C19 144(3) .
C41 C65 C51 136(4) .
C69 C65 C51 123(5) .
C101 C65 C51 149(4) .
C42 C65 C51 105(3) .
C29 C65 C51 43(2) .
C60 C65 C51 139(3) .
C96 C65 C51 74(3) .
C19 C65 C51 76(2) .
C41 C65 C22 155(4) .
C69 C65 C22 102(5) .
C101 C65 C22 132(4) .
C42 C65 C22 125(3) .
C29 C65 C22 64(3) .
C60 C65 C22 152(3) .
C96 C65 C22 53(2) .
C19 C65 C22 96(3) .
C51 C65 C22 21.1(15) .
C41 C65 C91 42(3) .
C69 C65 C91 57(4) .
C101 C65 C91 22(2) .
C42 C65 C91 69(2) .
C29 C65 C91 128(3) .
C60 C65 C91 31.2(16) .
C96 C65 C91 102(3) .
C19 C65 C91 97(2) .
C51 C65 C91 153(3) .
C22 C65 C91 146(3) .
C41 C65 C92 94(4) .
C69 C65 C92 12(3) .
C101 C65 C92 31(3) .
C42 C65 C92 120(3) .
C29 C65 C92 153(3) .
C60 C65 C92 83(2) .
C96 C65 C92 50(2) .
C19 C65 C92 143(3) .
C51 C65 C92 121(3) .
C22 C65 C92 101(3) .
C91 C65 C92 52.4(18) .
C43 C66 C36 48(3) .
C43 C66 C63 134(4) .
C36 C66 C63 164(4) .
C43 C66 C95 108(4) .
C36 C66 C95 151(4) .
C63 C66 C95 26(2) .
C43 C66 C86 83(3) .
C36 C66 C86 36(3) .
C63 C66 C86 133(4) .
C95 C66 C86 148(3) .
C43 C66 C55 64(3) .
C36 C66 C55 18(3) .
C63 C66 C55 148(4) .
C95 C66 C55 150(3) .
C86 C66 C55 19.5(16) .
C43 C66 C53 7(2) .
C36 C66 C53 49(3) .
C63 C66 C53 131(3) .
C95 C66 C53 105(2) .
C86 C66 C53 82(2) .
C55 C66 C53 62(2) .
C43 C66 C90 33(3) .
C36 C66 C90 81(3) .
C63 C66 C90 101(3) .
C95 C66 C90 74(2) .
C86 C66 C90 113(3) .
C55 C66 C90 94(3) .
C53 C66 C90 32.3(15) .
C43 C66 C27 92(3) .
C36 C66 C27 137(3) .
C63 C66 C27 42(2) .
C95 C66 C27 15.5(14) .
C86 C66 C27 150(2) .
C55 C66 C27 143(3) .
C53 C66 C27 90.2(18) .
C90 C66 C27 59.0(17) .
C43 C66 C6 107(3) .
C36 C66 C6 61(3) .
C63 C66 C6 109(3) .
C95 C66 C6 130(3) .
C86 C66 C6 24.7(17) .
C55 C66 C6 44(2) .
C53 C66 C6 105(2) .
C90 C66 C6 134(3) .
C27 C66 C6 140(2) .
C56 C67 C23 98(3) .
C56 C67 C25 53(2) .
C23 C67 C25 46(2) .
C56 C67 C85 149(4) .
C23 C67 C85 111(3) .
C25 C67 C85 152(3) .
C56 C67 C62 60(3) .
C23 C67 C62 154(3) .
C25 C67 C62 110(3) .
C85 C67 C62 89(2) .
C56 C67 C17 167(3) .
C23 C67 C17 83(3) .
C25 C67 C17 125(3) .
C85 C67 C17 28.8(16) .
C62 C67 C17 116(2) .
C56 C67 C98 18(2) .
C23 C67 C98 111(3) .
C25 C67 C98 65(2) .
C85 C67 C98 132(3) .
C62 C67 C98 44.9(18) .
C17 C67 C98 151(2) .
C56 C67 C82 109(3) .
C23 C67 C82 147(3) .
C25 C67 C82 150(2) .
C85 C67 C82 40.0(18) .
C62 C67 C82 49.5(16) .
C17 C67 C82 66.5(16) .
C98 C67 C82 92.6(17) .
C38 C68 C105 167(7) .
C38 C68 C109 65(5) .
C105 C68 C109 121(6) .
C38 C68 C87 135(6) .
C105 C68 C87 35(3) .
C109 C68 C87 151(5) .
C38 C68 C80 53(4) .
C105 C68 C80 116(4) .
C109 C68 C80 114(5) .
C87 C68 C80 82(3) .
C38 C68 C40 101(5) .
C105 C68 C40 69(4) .
C109 C68 C40 156(4) .
C87 C68 C40 34(2) .
C80 C68 C40 48(2) .
C38 C68 C4 21(4) .
C105 C68 C4 156(4) .
C109 C68 C4 48(4) .
C87 C68 C4 143(4) .
C80 C68 C4 67(2) .
C40 C68 C4 113(3) .
C38 C68 C55 49(4) .
C105 C68 C55 134(4) .
C109 C68 C55 18(3) .
C87 C68 C55 153(3) .
C80 C68 C55 96(3) .
C40 C68 C55 139(3) .
C4 C68 C55 30.1(17) .
C38 C68 C89 30(4) .
C105 C68 C89 138(4) .
C109 C68 C89 91(4) .
C87 C68 C89 105(3) .
C80 C68 C89 23.7(15) .
C40 C68 C89 72(2) .
C4 C68 C89 44(2) .
C55 C68 C89 73(3) .
C38 C68 C15 129(5) .
C105 C68 C15 56(4) .
C109 C68 C15 65(4) .
C87 C68 C15 89(4) .
C80 C68 C15 151(2) .
C40 C68 C15 121(3) .
C4 C68 C15 109(3) .
C55 C68 C15 80(2) .
C89 C68 C15 146(3) .
C38 C68 C14 151(5) .
C105 C68 C14 31(3) .
C109 C68 C14 91(4) .
C87 C68 C14 63(3) .
C80 C68 C14 135(3) .
C40 C68 C14 95(3) .
C4 C68 C14 130(2) .
C55 C68 C14 104(2) .
C89 C68 C14 148(2) .
C15 C68 C14 26.5(15) .
C65 C69 C101 109(6) .
C65 C69 C92 159(5) .
C101 C69 C92 63(4) .
C65 C69 C96 101(5) .
C101 C69 C96 139(5) .
C92 C69 C96 80(4) .
C65 C69 C41 42(3) .
C101 C69 C41 67(4) .
C92 C69 C41 129(4) .
C96 C69 C41 141(4) .
C65 C69 C7 137(5) .
C101 C69 C7 103(5) .
C92 C69 C7 41(3) .
C96 C69 C7 39(2) .
C41 C69 C7 159(3) .
C65 C69 C91 98(4) .
C101 C69 C91 11(4) .
C92 C69 C91 73(3) .
C96 C69 C91 145(3) .
C41 C69 C91 57(2) .
C7 C69 C91 112(3) .
C65 C69 C28 142(5) .
C101 C69 C28 39(4) .
C92 C69 C28 25(2) .
C96 C69 C28 102(3) .
C41 C69 C28 105(3) .
C7 C69 C28 65(2) .
C91 C69 C28 48.1(17) .
C65 C69 C60 65(4) .
C101 C69 C60 44(4) .
C92 C69 C60 105(3) .
C96 C69 C60 152(3) .
C41 C69 C60 23.9(17) .
C7 C69 C60 141(3) .
C91 C69 C60 33.4(16) .
C28 C69 C60 81(2) .
C65 C69 C64 75(4) .
C101 C69 C64 153(5) .
C92 C69 C64 104(3) .
C96 C69 C64 25(2) .
C41 C69 C64 116(3) .
C7 C69 C64 64(2) .
C91 C69 C64 151(2) .
C28 C69 C64 123(2) .
C60 C69 C64 133(2) .
C65 C69 C62 148(4) .
C101 C69 C62 82(4) .
C92 C69 C62 21(3) .
C96 C69 C62 59(2) .
C41 C69 C62 143(3) .
C7 C69 C62 21.5(15) .
C91 C69 C62 90(2) .
C28 C69 C62 43.2(16) .
C60 C69 C62 120(2) .
C64 C69 C62 82(2) .
C71 C70 C78 101(6) .
C71 C70 C111 134(5) .
C78 C70 C111 124(6) .
C71 C70 C74 70(4) .
C78 C70 C74 156(5) .
C111 C70 C74 64(3) .
C71 C70 C106 149(5) .
C78 C70 C106 49(4) .
C111 C70 C106 75(3) .
C74 C70 C106 134(3) .
C71 C70 C9 105(4) .
C78 C70 C9 147(5) .
C111 C70 C9 29.0(19) .
C74 C70 C9 35.4(17) .
C106 C70 C9 101(3) .
C71 C70 C32 107(4) .
C78 C70 C32 8(4) .
C111 C70 C32 117(3) .
C74 C70 C32 153(3) .
C106 C70 C32 43(2) .
C9 C70 C32 139(2) .
C71 C70 C8 151(5) .
C78 C70 C8 100(5) .
C111 C70 C8 24(2) .
C74 C70 C8 83(2) .
C106 C70 C8 52(2) .
C9 C70 C8 48.9(18) .
C32 C70 C8 93(3) .
C71 C70 C44 166(4) .
C78 C70 C44 81(5) .
C111 C70 C44 43(2) .
C74 C70 C44 103(2) .
C106 C70 C44 31.9(16) .
C9 C70 C44 69.4(18) .
C32 C70 C44 74(2) .
C8 C70 C44 20.6(13) .
C71 C70 C37 133(4) .
C78 C70 C37 34(4) .
C111 C70 C37 90(3) .
C74 C70 C37 142(2) .
C106 C70 C37 16.8(15) .
C9 C70 C37 114(2) .
C32 C70 C37 26.7(14) .
C8 C70 C37 66.5(19) .
C44 C70 C37 46.9(14) .
C70 C71 C78 42(4) .
C70 C71 C74 81(4) .
C78 C71 C74 120(4) .
C70 C71 C111 29(3) .
C78 C71 C111 70(3) .
C74 C71 C111 53(2) .
C70 C71 C104 118(4) .
C78 C71 C104 79(3) .
C74 C71 C104 133(3) .
C111 C71 C104 139(2) .
C5 C72 C50 49(3) .
C5 C72 C81 122(6) .
C50 C72 C81 73(4) .
C5 C72 C113 169(6) .
C50 C72 C113 140(5) .
C81 C72 C113 67(4) .
C5 C72 C76 43(4) .
C50 C72 C76 92(4) .
C81 C72 C76 160(4) .
C113 C72 C76 126(4) .
C5 C72 C60 89(5) .
C50 C72 C60 40(3) .
C81 C72 C60 34(2) .
C113 C72 C60 101(4) .
C76 C72 C60 129(4) .
C5 C72 C75 17(3) .
C50 C72 C75 64(4) .
C81 C72 C75 135(4) .
C113 C72 C75 152(4) .
C76 C72 C75 27.3(19) .
C60 C72 C75 102(4) .
C5 C72 C8 117(5) .
C50 C72 C8 162(5) .
C81 C72 C8 118(4) .
C113 C72 C8 52(3) .
C76 C72 C8 74(4) .
C60 C72 C8 148(4) .
C75 C72 C8 101(4) .
C5 C72 C44 99(4) .
C50 C72 C44 145(4) .
C81 C72 C44 133(4) .
C113 C72 C44 70(3) .
C76 C72 C44 56(2) .
C60 C72 C44 155(3) .
C75 C72 C44 83(2) .
C8 C72 C44 18(2) .
C5 C72 C12 143(5) .
C50 C72 C12 96(4) .
C81 C72 C12 24(2) .
C113 C72 C12 45(3) .
C76 C72 C12 157(3) .
C60 C72 C12 56(2) .
C75 C72 C12 151(3) .
C8 C72 C12 94(3) .
C44 C72 C12 109(2) .
C5 C72 C42 53(4) .
C50 C72 C42 11(2) .
C81 C72 C42 70(3) .
C113 C72 C42 135(4) .
C76 C72 C42 92(3) .
C60 C72 C42 37(2) .
C75 C72 C42 66(2) .
C8 C72 C42 155(4) .
C44 C72 C42 141(3) .
C12 C72 C42 91(2) .
C5 C72 C91 122(5) .
C50 C72 C91 73(4) .
C81 C72 C91 6.6(19) .
C113 C72 C91 67(3) .
C76 C72 C91 155(3) .
C60 C72 C91 34(2) .
C75 C72 C91 133(3) .
C8 C72 C91 116(4) .
C44 C72 C91 130(2) .
C12 C72 C91 22.7(10) .
C42 C72 C91 68.9(19) .
C119 C73 C49 113(4) .
C119 C73 C120 87(4) .
C49 C73 C120 154(3) .
C119 C73 C21 20(3) .
C49 C73 C21 130(3) .
C120 C73 C21 68(3) .
C119 C73 C46 165(4) .
C49 C73 C46 72(2) .
C120 C73 C46 84(3) .
C21 C73 C46 147(3) .
C119 C73 C27 104(3) .
C49 C73 C27 12.0(17) .
C120 C73 C27 154(3) .
C21 C73 C27 119(2) .
C46 C73 C27 80(2) .
C9 C74 C107 37(2) .
C9 C74 C111 31(2) .
C107 C74 C111 68(3) .
C9 C74 C3 111(4) .
C107 C74 C3 75(3) .
C111 C74 C3 140(3) .
C9 C74 C71 106(4) .
C107 C74 C71 142(4) .
C111 C74 C71 75(3) .
C3 C74 C71 137(3) .
C9 C74 C70 77(3) .
C107 C74 C70 113(4) .
C111 C74 C70 46(2) .
C3 C74 C70 156(3) .
C71 C74 C70 29.0(15) .
C9 C74 C94 159(4) .
C107 C74 C94 125(4) .
C111 C74 C94 157(3) .
C3 C74 C94 51(2) .
C71 C74 C94 88(3) .
C70 C74 C94 115(3) .
C76 C75 C5 71(5) .
C76 C75 C114 65(5) .
C5 C75 C114 136(7) .
C76 C75 C117 140(6) .
C5 C75 C117 73(5) .
C114 C75 C117 144(5) .
C76 C75 C50 89(5) .
C5 C75 C50 20(4) .
C114 C75 C50 151(5) .
C117 C75 C50 53(2) .
C76 C75 C16 95(5) .
C5 C75 C16 158(5) .
C114 C75 C16 31(3) .
C117 C75 C16 113(3) .
C50 C75 C16 153(3) .
C76 C75 C72 53(4) .
C5 C75 C72 20(4) .
C114 C75 C72 117(5) .
C117 C75 C72 88(3) .
C50 C75 C72 36(2) .
C16 C75 C72 140(3) .
C76 C75 C112 142(5) .
C5 C75 C112 131(5) .
C114 C75 C112 84(4) .
C117 C75 C112 60(2) .
C50 C75 C112 111(3) .
C16 C75 C112 53(2) .
C72 C75 C112 138(3) .
C76 C75 C42 117(5) .
C5 C75 C42 50(4) .
C114 C75 C42 155(4) .
C117 C75 C42 24.1(17) .
C50 C75 C42 29.7(16) .
C16 C75 C42 131(3) .
C72 C75 C42 64(2) .
C112 C75 C42 82(2) .
C76 C75 C35 68(4) .
C5 C75 C35 136(5) .
C114 C75 C35 10(3) .
C117 C75 C35 136(3) .
C50 C75 C35 145(3) .
C16 C75 C35 27.0(18) .
C72 C75 C35 116(3) .
C112 C75 C35 78(2) .
C42 C75 C35 145(2) .
C76 C75 C19 138(5) .
C5 C75 C19 75(4) .
C114 C75 C19 137(4) .
C117 C75 C19 8.4(16) .
C50 C75 C19 55.0(19) .
C16 C75 C19 108(3) .
C72 C75 C19 89(3) .
C112 C75 C19 56.6(17) .
C42 C75 C19 25.4(13) .
C35 C75 C19 129(2) .
C76 C75 C47 148(5) .
C5 C75 C47 96(5) .
C114 C75 C47 118(4) .
C117 C75 C47 25.8(19) .
C50 C75 C47 76(2) .
C16 C75 C47 87(3) .
C72 C75 C47 108(3) .
C112 C75 C47 35.5(15) .
C42 C75 C47 46.4(16) .
C35 C75 C47 110(2) .
C19 C75 C47 21.1(11) .
C75 C76 C5 56(4) .
C75 C76 C114 67(5) .
C5 C76 C114 123(6) .
C75 C76 C72 99(5) .
C5 C76 C72 44(3) .
C114 C76 C72 160(5) .
C75 C76 C50 64(5) .
C5 C76 C50 11(3) .
C114 C76 C50 128(5) .
C72 C76 C50 36(2) .
C75 C76 C44 165(5) .
C5 C76 C44 128(5) .
C114 C76 C44 105(4) .
C72 C76 C44 84(3) .
C50 C76 C44 119(3) .
C75 C76 C16 60(5) .
C5 C76 C16 114(4) .
C114 C76 C16 12(3) .
C72 C76 C16 147(3) .
C50 C76 C16 118(3) .
C44 C76 C16 110(3) .
C75 C76 C8 153(6) .
C5 C76 C8 100(5) .
C114 C76 C8 133(5) .
C72 C76 C8 56(3) .
C50 C76 C8 91(3) .
C44 C76 C8 28.4(18) .
C16 C76 C8 135(3) .
C75 C76 C35 90(5) .
C5 C76 C35 143(4) .
C114 C76 C35 26(3) .
C72 C76 C35 152(3) .
C50 C76 C35 143(3) .
C44 C76 C35 80(2) .
C16 C76 C35 30.3(15) .
C8 C76 C35 108(3) .
C75 C76 C117 27(4) .
C5 C76 C117 34(3) .
C114 C76 C117 90(4) .
C72 C76 C117 74(3) .
C50 C76 C117 38.8(17) .
C44 C76 C117 148(2) .
C16 C76 C117 80(2) .
C8 C76 C117 127(3) .
C35 C76 C117 109(2) .
C108 C77 C79 70(4) .
C108 C77 C33 156(5) .
C79 C77 C33 128(5) .
C108 C77 C35 42(3) .
C79 C77 C35 29(3) .
C33 C77 C35 153(4) .
C108 C77 C110 106(5) .
C79 C77 C110 37(4) .
C33 C77 C110 91(5) .
C35 C77 C110 65(4) .
C108 C77 C40 135(4) .
C79 C77 C40 146(4) .
C33 C77 C40 21(3) .
C35 C77 C40 160(3) .
C110 C77 C40 110(5) .
C108 C77 C37 36(3) .
C79 C77 C37 104(4) .
C33 C77 C37 120(3) .
C35 C77 C37 76(2) .
C110 C77 C37 134(4) .
C40 C77 C37 99(2) .
C108 C77 C102 127(4) .
C79 C77 C102 60(3) .
C33 C77 C102 68(3) .
C35 C77 C102 87(2) .
C110 C77 C102 23(4) .
C40 C77 C102 87(3) .
C37 C77 C102 147(2) .
C108 C77 C16 61(3) .
C79 C77 C16 11(3) .
C33 C77 C16 134(4) .
C35 C77 C16 20.3(17) .
C110 C77 C16 45(4) .
C40 C77 C16 147(3) .
C37 C77 C16 93(2) .
C102 C77 C16 66.7(18) .
C108 C77 C87 151(4) .
C79 C77 C87 123(4) .
C33 C77 C87 11(2) .
C35 C77 C87 145(3) .
C110 C77 C87 86(4) .
C40 C77 C87 23.6(18) .
C37 C77 C87 118(2) .
C102 C77 C87 63.9(19) .
C16 C77 C87 126(2) .
C70 C78 C32 164(9) .
C70 C78 C71 37(4) .
C32 C78 C71 153(7) .
C70 C78 C106 98(6) .
C32 C78 C106 68(5) .
C71 C78 C106 135(6) .
C70 C78 C37 125(6) .
C32 C78 C37 40(4) .
C71 C78 C37 158(5) .
C106 C78 C37 29(2) .
C70 C78 C11 153(7) .
C32 C78 C11 35(4) .
C71 C78 C11 118(5) .
C106 C78 C11 103(6) .
C37 C78 C11 74(4) .
C70 C78 C115 124(6) .
C32 C78 C115 65(5) .
C71 C78 C115 88(4) .
C106 C78 C115 131(6) .
C37 C78 C115 102(4) .
C11 C78 C115 30.0(19) .
C70 C78 C111 33(4) .
C32 C78 C111 132(6) .
C71 C78 C111 70(4) .
C106 C78 C111 65(4) .
C37 C78 C111 92(3) .
C11 C78 C111 158(4) .
C115 C78 C111 149(4) .
C35 C79 C110 145(7) .
C35 C79 C77 111(5) .
C110 C79 C77 98(7) .
C35 C79 C108 63(4) .
C110 C79 C108 143(7) .
C77 C79 C108 48(3) .
C35 C79 C16 53(4) .
C110 C79 C16 94(6) .
C77 C79 C16 159(5) .
C108 C79 C16 114(5) .
C35 C79 C102 150(4) .
C110 C79 C102 7(5) .
C77 C79 C102 91(4) .
C108 C79 C102 136(4) .
C16 C79 C102 100(3) .
C35 C79 C114 25(3) .
C110 C79 C114 120(6) .
C77 C79 C114 133(4) .
C108 C79 C114 86(4) .
C16 C79 C114 28(2) .
C102 C79 C114 126(3) .
C35 C79 C33 136(4) .
C110 C79 C33 71(6) .
C77 C79 C33 27(3) .
C108 C79 C33 75(3) .
C16 C79 C33 157(3) .
C102 C79 C33 64(2) .
C114 C79 C33 152(3) .
C89 C80 C11 79(5) .
C89 C80 C115 35(4) .
C11 C80 C115 45(3) .
C89 C80 C40 164(6) .
C11 C80 C40 115(4) .
C115 C80 C40 155(4) .
C89 C80 C38 71(5) .
C11 C80 C38 150(5) .
C115 C80 C38 104(4) .
C40 C80 C38 94(3) .
C89 C80 C68 97(5) .
C11 C80 C68 168(4) .
C115 C80 C68 128(3) .
C40 C80 C68 68(3) .
C38 C80 C68 26(2) .
C89 C80 C32 97(5) .
C11 C80 C32 21(3) .
C115 C80 C32 62(3) .
C40 C80 C32 95(3) .
C38 C80 C32 158(3) .
C68 C80 C32 153(3) .
C89 C80 C4 39(4) .
C11 C80 C4 114(4) .
C115 C80 C4 69(3) .
C40 C80 C4 125(3) .
C38 C80 C4 35(2) .
C68 C80 C4 59(2) .
C32 C80 C4 127(3) .
C89 C80 C33 166(5) .
C11 C80 C33 109(4) .
C115 C80 C33 148(3) .
C40 C80 C33 7.7(19) .
C38 C80 C33 98(3) .
C68 C80 C33 72(2) .
C32 C80 C33 89(2) .
C4 C80 C33 128(2) .
C89 C80 C87 137(5) .
C11 C80 C87 140(4) .
C115 C80 C87 158(3) .
C40 C80 C87 27.7(19) .
C38 C80 C87 66(3) .
C68 C80 C87 40(2) .
C32 C80 C87 119(3) .
C4 C80 C87 98(2) .
C33 C80 C87 32.2(18) .
C89 C80 C105 115(5) .
C11 C80 C105 158(4) .
C115 C80 C105 143(3) .
C40 C80 C105 49.2(19) .
C38 C80 C105 45(2) .
C68 C80 C105 19.0(15) .
C32 C80 C105 137(2) .
C4 C80 C105 76.8(19) .
C33 C80 C105 53.6(17) .
C87 C80 C105 21.5(13) .
C89 C80 C104 21(4) .
C11 C80 C104 66(4) .
C115 C80 C104 21(2) .
C40 C80 C104 158(3) .
C38 C80 C104 84(3) .
C68 C80 C104 108(3) .
C32 C80 C104 80(2) .
C4 C80 C104 48.8(19) .
C33 C80 C104 152(2) .
C87 C80 C104 141(3) .
C105 C80 C104 123(2) .
C60 C81 C91 87(5) .
C60 C81 C12 135(6) .
C91 C81 C12 50(3) .
C60 C81 C72 91(5) .
C91 C81 C72 164(5) .
C12 C81 C72 126(4) .
C60 C81 C50 46(4) .
C91 C81 C50 132(5) .
C12 C81 C50 162(3) .
C72 C81 C50 46(3) .
C60 C81 C113 147(5) .
C91 C81 C113 121(5) .
C12 C81 C113 72(3) .
C72 C81 C113 57(3) .
C50 C81 C113 102(3) .
C60 C81 C41 17(4) .
C91 C81 C41 70(3) .
C12 C81 C41 118(3) .
C72 C81 C41 106(4) .
C50 C81 C41 62(3) .
C113 C81 C41 156(3) .
C60 C81 C101 64(4) .
C91 C81 C101 25(3) .
C12 C81 C101 71(3) .
C72 C81 C101 145(4) .
C50 C81 C101 108(3) .
C113 C81 C101 139(4) .
C41 C81 C101 47(2) .
C60 C81 C5 67(4) .
C91 C81 C5 150(4) .
C12 C81 C5 148(3) .
C72 C81 C5 25(3) .
C50 C81 C5 21.0(18) .
C113 C81 C5 81(3) .
C41 C81 C5 81(2) .
C101 C81 C5 125(3) .
C60 C81 C61 137(5) .
C91 C81 C61 55(3) .
C12 C81 C61 8(2) .
C72 C81 C61 119(3) .
C50 C81 C61 155(3) .
C113 C81 C61 66(3) .
C41 C81 C61 120(2) .
C101 C81 C61 75(3) .
C5 C81 C61 140(3) .
C60 C81 C42 19(4) .
C91 C81 C42 103(4) .
C12 C81 C42 145(3) .
C72 C81 C42 73(3) .
C50 C81 C42 29.1(19) .
C113 C81 C42 128(3) .
C41 C81 C42 32.6(15) .
C101 C81 C42 78(2) .
C5 C81 C42 48.8(18) .
C61 C81 C42 144(2) .
C83 C82 C85 162(3) .
C83 C82 C28 32(2) .
C85 C82 C28 145(3) .
C83 C82 C3 83(3) .
C85 C82 C3 90(2) .
C28 C82 C3 113(3) .
C83 C82 C62 88(3) .
C85 C82 C62 91(3) .
C28 C82 C62 57(2) .
C3 C82 C62 156(3) .
C83 C82 C61 17.1(19) .
C85 C82 C61 149(3) .
C28 C82 C61 47(2) .
C3 C82 C61 66.6(19) .
C62 C82 C61 103(2) .
C83 C82 C92 55(2) .
C85 C82 C92 123(3) .
C28 C82 C92 23.4(17) .
C3 C82 C92 133(2) .
C62 C82 C92 33.6(19) .
C61 C82 C92 69(2) .
C83 C82 C67 137(3) .
C85 C82 C67 37.5(17) .
C28 C82 C67 108(2) .
C3 C82 C67 122(2) .
C62 C82 C67 54.0(18) .
C61 C82 C67 143(2) .
C92 C82 C67 85.3(19) .
C28 C83 C61 102(4) .
C28 C83 C82 109(4) .
C61 C83 C82 145(4) .
C28 C83 C12 75(3) .
C61 C83 C12 27(2) .
C82 C83 C12 161(3) .
C28 C83 C92 15(3) .
C61 C83 C92 114(3) .
C82 C83 C92 95(3) .
C12 C83 C92 87(2) .
C28 C83 C3 161(4) .
C61 C83 C3 85(3) .
C82 C83 C3 61(2) .
C12 C83 C3 110(2) .
C92 C83 C3 147(2) .
C28 C83 C91 51(3) .
C61 C83 C91 51(2) .
C82 C83 C91 153(3) .
C12 C83 C91 23.7(12) .
C92 C83 C91 63(2) .
C3 C83 C91 131(2) .
C28 C83 C107 134(4) .
C61 C83 C107 35(3) .
C82 C83 C107 110(3) .
C12 C83 C107 60.7(17) .
C92 C83 C107 142(2) .
C3 C83 C107 49.6(15) .
C91 C83 C107 83.6(17) .
C28 C83 C62 51(3) .
C61 C83 C62 147(3) .
C82 C83 C62 59(2) .
C12 C83 C62 121(2) .
C92 C83 C62 35.9(19) .
C3 C83 C62 116(2) .
C91 C83 C62 98(2) .
C107 C83 C62 152(2) .
C28 C83 C101 25(3) .
C61 C83 C101 79(3) .
C82 C83 C101 127(3) .
C12 C83 C101 52.1(19) .
C92 C83 C101 35(2) .
C3 C83 C101 148(2) .
C91 C83 C101 28.6(15) .
C107 C83 C101 110(2) .
C62 C83 C101 70(2) .
C54 C84 C10 53(3) .
C54 C84 C116 114(4) .
C10 C84 C116 161(4) .
C54 C84 C59 47(4) .
C10 C84 C59 99(4) .
C116 C84 C59 68(2) .
C54 C84 C29 88(4) .
C10 C84 C29 38(3) .
C116 C84 C29 143(3) .
C59 C84 C29 131(3) .
C54 C84 C51 44(4) .
C10 C84 C51 13(2) .
C116 C84 C51 148(3) .
C59 C84 C51 89(2) .
C29 C84 C51 44(2) .
C54 C84 C47 123(4) .
C10 C84 C47 75(3) .
C116 C84 C47 110(2) .
C59 C84 C47 154(3) .
C29 C84 C47 37(2) .
C51 C84 C47 80(2) .
C54 C84 C26 147(4) .
C10 C84 C26 149(4) .
C116 C84 C26 35.7(17) .
C59 C84 C26 104(2) .
C29 C84 C26 112(3) .
C51 C84 C26 148(2) .
C47 C84 C26 76(2) .
C17 C85 C67 108(4) .
C17 C85 C82 139(4) .
C67 C85 C82 102(3) .
C17 C85 C52 8(2) .
C67 C85 C52 108(3) .
C82 C85 C52 133(3) .
C17 C85 C3 91(3) .
C67 C85 C3 141(3) .
C82 C85 C3 48.5(17) .
C52 C85 C3 86.4(18) .
C55 C86 C6 167(8) .
C55 C86 C4 73(7) .
C6 C86 C4 99(6) .
C55 C86 C36 47(6) .
C6 C86 C36 138(6) .
C4 C86 C36 119(6) .
C55 C86 C48 115(8) .
C6 C86 C48 57(4) .
C4 C86 C48 43(3) .
C36 C86 C48 159(5) .
C55 C86 C109 18(6) .
C6 C86 C109 152(5) .
C4 C86 C109 56(4) .
C36 C86 C109 63(3) .
C48 C86 C109 98(3) .
C55 C86 C66 79(7) .
C6 C86 C66 105(4) .
C4 C86 C66 145(5) .
C36 C86 C66 33(2) .
C48 C86 C66 153(4) .
C109 C86 C66 94(3) .
C55 C86 C38 45(6) .
C6 C86 C38 126(5) .
C4 C86 C38 28(3) .
C36 C86 C38 91(4) .
C48 C86 C38 70(3) .
C109 C86 C38 28.0(18) .
C66 C86 C38 120(3) .
C55 C86 C43 46(6) .
C6 C86 C43 136(4) .
C4 C86 C43 117(5) .
C36 C86 C43 8.0(19) .
C48 C86 C43 153(4) .
C109 C86 C43 62(2) .
C66 C86 C43 32.3(16) .
C38 C86 C43 89(3) .
C55 C86 C13 150(7) .
C6 C86 C13 29(3) .
C4 C86 C13 122(5) .
C36 C86 C13 109(3) .
C48 C86 C13 82(4) .
C109 C86 C13 153(3) .
C66 C86 C13 76(2) .
C38 C86 C13 144(3) .
C43 C86 C13 107(2) .
C105 C87 C40 133(6) .
C105 C87 C33 162(6) .
C40 C87 C33 33(3) .
C105 C87 C103 104(6) .
C40 C87 C103 120(6) .
C33 C87 C103 87(5) .
C105 C87 C68 34(3) .
C40 C87 C68 99(5) .
C33 C87 C68 131(5) .
C103 C87 C68 136(6) .
C105 C87 C118 82(5) .
C40 C87 C118 138(5) .
C33 C87 C118 107(4) .
C103 C87 C118 23(3) .
C68 C87 C118 114(4) .
C105 C87 C14 48(4) .
C40 C87 C14 159(4) .
C33 C87 C14 139(4) .
C103 C87 C14 57(3) .
C68 C87 C14 80(3) .
C118 C87 C14 34.5(16) .
C105 C87 C102 127(5) .
C40 C87 C102 92(4) .
C33 C87 C102 60(3) .
C103 C87 C102 29(3) .
C68 C87 C102 150(3) .
C118 C87 C102 46.9(18) .
C14 C87 C102 81(2) .
C105 C87 C80 92(4) .
C40 C87 C80 41(3) .
C33 C87 C80 73(4) .
C103 C87 C80 150(4) .
C68 C87 C80 58(3) .
C118 C87 C80 148(3) .
C14 C87 C80 130(3) .
C102 C87 C80 123(3) .
C105 C87 C38 50(4) .
C40 C87 C38 82(4) .
C33 C87 C38 114(4) .
C103 C87 C38 148(5) .
C68 C87 C38 16(2) .
C118 C87 C38 126(3) .
C14 C87 C38 94(3) .
C102 C87 C38 149(3) .
C80 C87 C38 41.6(19) .
C105 C87 C77 155(5) .
C40 C87 C77 37(3) .
C33 C87 C77 11(2) .
C103 C87 C77 84(4) .
C68 C87 C77 129(4) .
C118 C87 C77 101(2) .
C14 C87 C77 131(3) .
C102 C87 C77 55.2(17) .
C80 C87 C77 72(2) .
C38 C87 C77 113(3) .
C30 C88 C57 80(3) .
C30 C88 C46 69(3) .
C57 C88 C46 145(3) .
C30 C88 C100 159(4) .
C57 C88 C100 86(3) .
C46 C88 C100 118(3) .
C30 C88 C18 151(3) .
C57 C88 C18 111(3) .
C46 C88 C18 90(3) .
C100 C88 C18 27.5(16) .
C30 C88 C31 128(3) .
C57 C88 C31 49(2) .
C46 C88 C31 150(3) .
C100 C88 C31 37.2(18) .
C18 C88 C31 63(2) .
C30 C88 C99 106(3) .
C57 C88 C99 151(3) .
C46 C88 C99 39(2) .
C100 C88 C99 79(2) .
C18 C88 C99 51(2) .
C31 C88 C99 113(2) .
C30 C88 C90 45(2) .
C57 C88 C90 36(2) .
C46 C88 C90 113(3) .
C100 C88 C90 121(3) .
C18 C88 C90 142(3) .
C31 C88 C90 84(2) .
C99 C88 C90 145(3) .
C115 C89 C80 108(7) .
C115 C89 C11 53(4) .
C80 C89 C11 57(4) .
C115 C89 C38 160(5) .
C80 C89 C38 75(5) .
C11 C89 C38 131(5) .
C115 C89 C4 119(6) .
C80 C89 C4 120(6) .
C11 C89 C4 158(4) .
C38 C89 C4 49(3) .
C115 C89 C104 46(4) .
C80 C89 C104 147(6) .
C11 C89 C104 98(4) .
C38 C89 C104 121(4) .
C4 C89 C104 74(3) .
C115 C89 C48 88(5) .
C80 C89 C48 148(5) .
C11 C89 C48 139(5) .
C38 C89 C48 80(3) .
C4 C89 C48 32.0(18) .
C104 C89 C48 42(3) .
C115 C89 C68 154(5) .
C80 C89 C68 59(4) .
C11 C89 C68 115(4) .
C38 C89 C68 16(2) .
C4 C89 C68 63(3) .
C104 C89 C68 132(4) .
C48 C89 C68 94(3) .
C115 C89 C32 48(4) .
C80 C89 C32 60(4) .
C11 C89 C32 10(2) .
C38 C89 C32 131(4) .
C4 C89 C32 148(3) .
C104 C89 C32 91(3) .
C48 C89 C32 130(3) .
C68 C89 C32 116(3) .
C115 C89 C40 116(5) .
C80 C89 C40 10(4) .
C11 C89 C40 66(3) .
C38 C89 C40 65(3) .
C4 C89 C40 110(3) .
C104 C89 C40 148(3) .
C48 C89 C40 139(3) .
C68 C89 C40 49.5(17) .
C32 C89 C40 68.5(19) .
C53 C90 C57 80(4) .
C53 C90 C43 45(2) .
C57 C90 C43 122(4) .
C53 C90 C30 149(4) .
C57 C90 C30 75(3) .
C43 C90 C30 143(4) .
C53 C90 C15 36(2) .
C57 C90 C15 45(3) .
C43 C90 C15 80(3) .
C30 C90 C15 119(3) .
C53 C90 C66 72(3) .
C57 C90 C66 141(4) .
C43 C90 C66 29(2) .
C30 C90 C66 117(3) .
C15 C90 C66 106(3) .
C53 C90 C88 120(4) .
C57 C90 C88 42(2) .
C43 C90 C88 151(4) .
C30 C90 C88 33.6(17) .
C15 C90 C88 86(3) .
C66 C90 C88 142(3) .
C53 C90 C36 42(3) .
C57 C90 C36 117(4) .
C43 C90 C36 6(2) .
C30 C90 C36 141(3) .
C15 C90 C36 77(2) .
C66 C90 C36 30.2(13) .
C88 C90 C36 145(3) .
C53 C90 C27 135(4) .
C57 C90 C27 125(4) .
C43 C90 C27 95(3) .
C30 C90 C27 54(2) .
C15 C90 C27 152(3) .
C66 C90 C27 66(2) .
C88 C90 C27 86(2) .
C36 C90 C27 95(2) .
C53 C90 C95 116(4) .
C57 C90 C95 138(4) .
C43 C90 C95 74(3) .
C30 C90 C95 74(2) .
C15 C90 C95 142(3) .
C66 C90 C95 45.2(18) .
C88 C90 C95 104(2) .
C36 C90 C95 75(2) .
C27 C90 C95 20.8(10) .
C12 C91 C81 76(4) .
C12 C91 C101 138(5) .
C81 C91 C101 135(5) .
C12 C91 C60 120(5) .
C81 C91 C60 46(3) .
C101 C91 C60 91(4) .
C12 C91 C61 23(3) .
C81 C91 C61 97(4) .
C101 C91 C61 116(4) .
C60 C91 C61 139(4) .
C12 C91 C28 82(3) .
C81 C91 C28 152(4) .
C101 C91 C28 58(4) .
C60 C91 C28 145(4) .
C61 C91 C28 59(2) .
C12 C91 C41 150(4) .
C81 C91 C41 80(4) .
C101 C91 C41 56(3) .
C60 C91 C41 35(2) .
C61 C91 C41 154(2) .
C28 C91 C41 113(3) .
C12 C91 C92 108(4) .
C81 C91 C92 155(4) .
C101 C91 C92 31(3) .
C60 C91 C92 120(4) .
C61 C91 C92 86(2) .
C28 C91 C92 27.2(18) .
C41 C91 C92 86(2) .
C12 C91 C83 55(3) .
C81 C91 C83 127(4) .
C101 C91 C83 84(4) .
C60 C91 C83 153(3) .
C61 C91 C83 32.4(15) .
C28 C91 C83 27.1(16) .
C41 C91 C83 135(2) .
C92 C91 C83 53.4(18) .
C12 C91 C113 39(3) .
C81 C91 C113 37(3) .
C101 C91 C113 154(4) .
C60 C91 C113 81(3) .
C61 C91 C113 61(2) .
C28 C91 C113 118(3) .
C41 C91 C113 114(2) .
C92 C91 C113 140(2) .
C83 C91 C113 92(2) .
C12 C91 C69 143(4) .
C81 C91 C69 125(4) .
C101 C91 C69 10(3) .
C60 C91 C69 82(3) .
C61 C91 C69 123(2) .
C28 C91 C69 67(2) .
C41 C91 C69 46.9(18) .
C92 C91 C69 40(2) .
C83 C91 C69 91.8(19) .
C113 C91 C69 148(2) .
C12 C91 C50 103(4) .
C81 C91 C50 30(3) .
C101 C91 C50 106(4) .
C60 C91 C50 17(3) .
C61 C91 C50 122(3) .
C28 C91 C50 150(2) .
C41 C91 C50 50.8(18) .
C92 C91 C50 132(2) .
C83 C91 C50 144(2) .
C113 C91 C50 64.2(18) .
C69 C91 C50 96(2) .
C28 C92 C62 98(5) .
C28 C92 C101 77(5) .
C62 C92 C101 160(5) .
C28 C92 C7 145(6) .
C62 C92 C7 48(3) .
C101 C92 C7 131(6) .
C28 C92 C69 119(6) .
C62 C92 C69 135(5) .
C101 C92 C69 42(3) .
C7 C92 C69 90(4) .
C28 C92 C83 15(3) .
C62 C92 C83 84(4) .
C101 C92 C83 89(4) .
C7 C92 C83 130(4) .
C69 C92 C83 129(4) .
C28 C92 C96 157(5) .
C62 C92 C96 84(4) .
C101 C92 C96 93(4) .
C7 C92 C96 38(3) .
C69 C92 C96 52(3) .
C83 C92 C96 149(3) .
C28 C92 C91 51(4) .
C62 C92 C91 144(4) .
C101 C92 C91 26(3) .
C7 C92 C91 152(4) .
C69 C92 C91 68(3) .
C83 C92 C91 63(2) .
C96 C92 C91 117(3) .
C28 C92 C98 135(5) .
C62 C92 C98 42(3) .
C101 C92 C98 132(4) .
C7 C92 C98 12(2) .
C69 C92 C98 94(3) .
C83 C92 C98 120(3) .
C96 C92 C98 42(2) .
C91 C92 C98 147(3) .
C28 C92 C82 45(4) .
C62 C92 C82 53(3) .
C101 C92 C82 117(4) .
C7 C92 C82 100(4) .
C69 C92 C82 150(4) .
C83 C92 C82 30.7(13) .
C96 C92 C82 129(3) .
C91 C92 C82 93(2) .
C98 C92 C82 91(2) .
C28 C92 C65 115(5) .
C62 C92 C65 133(4) .
C101 C92 C65 40(4) .
C7 C92 C65 91(4) .
C69 C92 C65 8(2) .
C83 C92 C65 123(3) .
C96 C92 C65 53(2) .
C91 C92 C65 65(2) .
C98 C92 C65 93(3) .
C82 C92 C65 141(3) .
C58 C93 C52 125(5) .
C58 C93 C2 112(4) .
C52 C93 C2 114(3) .
C58 C93 C17 139(5) .
C52 C93 C17 18(2) .
C2 C93 C17 96(2) .
C58 C93 C13 10(3) .
C52 C93 C13 132(4) .
C2 C93 C13 102(2) .
C17 C93 C13 144(3) .
C58 C93 C39 44(4) .
C52 C93 C39 81(3) .
C2 C93 C39 146(2) .
C17 C93 C39 97(2) .
C13 C93 C39 52(2) .
C3 C94 C74 55(2) .
C3 C94 C39 151(2) .
C74 C94 C39 123(2) .
C3 C94 C52 103(2) .
C74 C94 C52 144(2) .
C39 C94 C52 60.6(17) .
C3 C94 C17 80(2) .
C74 C94 C17 129(2) .
C39 C94 C17 83.6(18) .
C52 C94 C17 23.4(11) .
C63 C95 C27 179(6) .
C63 C95 C49 165(5) .
C27 C95 C49 15(3) .
C63 C95 C66 48(4) .
C27 C95 C66 131(4) .
C49 C95 C66 140(3) .
C63 C95 C97 86(4) .
C27 C95 C97 95(3) .
C49 C95 C97 80(2) .
C66 C95 C97 128(3) .
C63 C95 C43 76(4) .
C27 C95 C43 103(4) .
C49 C95 C43 113(2) .
C66 C95 C43 27.8(16) .
C97 C95 C43 146(2) .
C63 C95 C2 61(4) .
C27 C95 C2 120(4) .
C49 C95 C2 105(2) .
C66 C95 C2 104(3) .
C97 C95 C2 25.5(11) .
C43 C95 C2 127(2) .
C63 C95 C90 108(4) .
C27 C95 C90 71(3) .
C49 C95 C90 81(2) .
C66 C95 C90 60.3(19) .
C97 C95 C90 148(2) .
C43 C95 C90 32.6(15) .
C2 C95 C90 150(2) .
C63 C95 C30 144(4) .
C27 C95 C30 35(3) .
C49 C95 C30 43.3(17) .
C66 C95 C30 97(2) .
C97 C95 C30 118(2) .
C43 C95 C30 69.5(16) .
C2 C95 C30 138.7(19) .
C90 C95 C30 37.8(15) .
C64 C96 C7 147(6) .
C64 C96 C1 39(3) .
C7 C96 C1 108(4) .
C64 C96 C69 121(5) .
C7 C96 C69 88(4) .
C1 C96 C69 153(4) .
C64 C96 C98 101(5) .
C7 C96 C98 46(3) .
C1 C96 C98 62(3) .
C69 C96 C98 131(4) .
C64 C96 C22 20(3) .
C7 C96 C22 161(4) .
C1 C96 C22 58(3) .
C69 C96 C22 101(3) .
C98 C96 C22 119(4) .
C64 C96 C92 161(4) .
C7 C96 C92 40(3) .
C1 C96 C92 142(4) .
C69 C96 C92 48(3) .
C98 C96 C92 84(3) .
C22 C96 C92 144(4) .
C64 C96 C65 91(4) .
C7 C96 C65 117(4) .
C1 C96 C65 126(4) .
C69 C96 C65 30(2) .
C98 C96 C65 151(4) .
C22 C96 C65 71(3) .
C92 C96 C65 77(3) .
C64 C96 C62 145(4) .
C7 C96 C62 10(2) .
C1 C96 C62 108(4) .
C69 C96 C62 84(3) .
C98 C96 C62 47(2) .
C22 C96 C62 153(3) .
C92 C96 C62 36(2) .
C65 C96 C62 111(3) .
C64 C96 C24 56(3) .
C7 C96 C24 91(3) .
C1 C96 C24 18(2) .
C69 C96 C24 156(3) .
C98 C96 C24 45(2) .
C22 C96 C24 74(3) .
C92 C96 C24 125(3) .
C65 C96 C24 138(3) .
C62 C96 C24 90(2) .
C64 C96 C101 132(4) .
C7 C96 C101 74(3) .
C1 C96 C101 152(3) .
C69 C96 C101 16(2) .
C98 C96 C101 115(3) .
C22 C96 C101 112(3) .
C92 C96 C101 34(2) .
C65 C96 C101 43(2) .
C62 C96 C101 69(2) .
C24 C96 C101 145(3) .
C64 C96 C51 35(3) .
C7 C96 C51 160(4) .
C1 C96 C51 71(3) .
C69 C96 C51 87(3) .
C98 C96 C51 130(3) .
C22 C96 C51 14.6(17) .
C92 C96 C51 130(3) .
C65 C96 C51 56(2) .
C62 C96 C51 150(3) .
C24 C96 C51 87(2) .
C101 C96 C51 98(2) .
C2 C97 C23 82(3) .
C2 C97 C25 114(3) .
C23 C97 C25 34(2) .
C2 C97 C119 161(4) .
C23 C97 C119 90(3) .
C25 C97 C119 56.1(16) .
C2 C97 C95 88(3) .
C23 C97 C95 158(3) .
C25 C97 C95 142(2) .
C119 C97 C95 94(2) .
C2 C97 C63 67(3) .
C23 C97 C63 144(3) .
C25 C97 C63 152(2) .
C119 C97 C63 114(2) .
C95 C97 C63 21.2(12) .
C2 C97 C27 109(3) .
C23 C97 C27 157(3) .
C25 C97 C27 127(2) .
C119 C97 C27 73.7(17) .
C95 C97 C27 20.9(10) .
C63 C97 C27 42.1(14) .
C7 C98 C56 117(5) .
C7 C98 C62 40(3) .
C56 C98 C62 77(4) .
C7 C98 C1 103(4) .
C56 C98 C1 136(5) .
C62 C98 C1 138(4) .
C7 C98 C24 137(5) .
C56 C98 C24 102(4) .
C62 C98 C24 159(3) .
C1 C98 C24 34.4(19) .
C7 C98 C96 49(3) .
C56 C98 C96 160(4) .
C62 C98 C96 87(3) .
C1 C98 C96 54(3) .
C24 C98 C96 89(3) .
C7 C98 C25 141(4) .
C56 C98 C25 30(3) .
C62 C98 C25 103(3) .
C1 C98 C25 105(3) .
C24 C98 C25 72(3) .
C96 C98 C25 150(3) .
C7 C98 C64 82(3) .
C56 C98 C64 154(4) .
C62 C98 C64 118(3) .
C1 C98 C64 21(2) .
C24 C98 C64 56(2) .
C96 C98 C64 33(2) .
C25 C98 C64 124(3) .
C7 C98 C67 101(4) .
C56 C98 C67 19(2) .
C62 C98 C67 62(2) .
C1 C98 C67 140(3) .
C24 C98 C67 112(3) .
C96 C98 C67 140(3) .
C25 C98 C67 41.1(17) .
C64 C98 C67 149(2) .
C7 C98 C21 159(4) .
C56 C98 C21 72(3) .
C62 C98 C21 141(3) .
C1 C98 C21 64(3) .
C24 C98 C21 30(2) .
C96 C98 C21 117(3) .
C25 C98 C21 42.3(18) .
C64 C98 C21 85(2) .
C67 C98 C21 83(2) .
C7 C98 C92 13(3) .
C56 C98 C92 109(4) .
C62 C98 C92 33(2) .
C1 C98 C92 106(3) .
C24 C98 C92 138(3) .
C96 C98 C92 54(3) .
C25 C98 C92 130(3) .
C64 C98 C92 86(2) .
C67 C98 C92 91(2) .
C21 C98 C92 150(3) .
C59 C99 C46 167(8) .
C59 C99 C18 79(6) .
C46 C99 C18 91(4) .
C59 C99 C20 74(6) .
C46 C99 C20 109(4) .
C18 C99 C20 139(4) .
C59 C99 C88 129(7) .
C46 C99 C88 41(2) .
C18 C99 C88 50(2) .
C20 C99 C88 140(3) .
C59 C99 C120 102(7) .
C46 C99 C120 82(3) .
C18 C99 C120 148(4) .
C20 C99 C120 27.6(17) .
C88 C99 C120 118(3) .
C59 C99 C54 25(5) .
C46 C99 C54 150(4) .
C18 C99 C54 92(3) .
C20 C99 C54 53(2) .
C88 C99 C54 134(3) .
C120 C99 C54 80(3) .
C59 C99 C100 91(6) .
C46 C99 C100 79(3) .
C18 C99 C100 12.3(18) .
C20 C99 C100 145(3) .
C88 C99 C100 37.7(14) .
C120 C99 C100 144(3) .
C54 C99 C100 103(2) .
C18 C100 C31 156(5) .
C18 C100 C88 92(4) .
C31 C100 C88 94(3) .
C18 C100 C116 47(4) .
C31 C100 C116 117(3) .
C88 C100 C116 135(3) .
C18 C100 C57 132(5) .
C31 C100 C57 48(2) .
C88 C100 C57 46.2(18) .
C116 C100 C57 148(2) .
C18 C100 C118 132(5) .
C31 C100 C118 29(2) .
C88 C100 C118 120(2) .
C116 C100 C118 88(2) .
C57 C100 C118 75(2) .
C18 C100 C34 94(4) .
C31 C100 C34 70(3) .
C88 C100 C34 151(3) .
C116 C100 C34 48(2) .
C57 C100 C34 113(2) .
C118 C100 C34 40.7(18) .
C18 C100 C99 28(4) .
C31 C100 C99 149(3) .
C88 C100 C99 64(2) .
C116 C100 C99 74(2) .
C57 C100 C99 106(2) .
C118 C100 C99 148(2) .
C34 C100 C99 119(2) .
C18 C100 C14 151(5) .
C31 C100 C14 8(2) .
C88 C100 C14 89(2) .
C116 C100 C14 118(2) .
C57 C100 C14 42.8(17) .
C118 C100 C14 32.5(13) .
C34 C100 C14 72.7(19) .
C99 C100 C14 142(2) .
C69 C101 C91 160(7) .
C69 C101 C92 75(5) .
C91 C101 C92 123(6) .
C69 C101 C28 116(6) .
C91 C101 C28 82(4) .
C92 C101 C28 42(3) .
C69 C101 C41 74(4) .
C91 C101 C41 86(4) .
C92 C101 C41 147(6) .
C28 C101 C41 161(5) .
C69 C101 C65 36(3) .
C91 C101 C65 124(5) .
C92 C101 C65 108(5) .
C28 C101 C65 146(5) .
C41 C101 C65 39(2) .
C69 C101 C60 112(5) .
C91 C101 C60 48(3) .
C92 C101 C60 162(5) .
C28 C101 C60 127(5) .
C41 C101 C60 38(2) .
C65 C101 C60 76(3) .
C69 C101 C12 164(5) .
C91 C101 C12 18(2) .
C92 C101 C12 106(4) .
C28 C101 C12 65(3) .
C41 C101 C12 101(4) .
C65 C101 C12 135(4) .
C60 C101 C12 63(3) .
C69 C101 C81 139(5) .
C91 C101 C81 20(3) .
C92 C101 C81 139(5) .
C28 C101 C81 99(4) .
C41 C101 C81 66(3) .
C65 C101 C81 104(4) .
C60 C101 C81 28.7(18) .
C12 C101 C81 34(2) .
C69 C101 C83 128(5) .
C91 C101 C83 67(3) .
C92 C101 C83 57(3) .
C28 C101 C83 17(2) .
C41 C101 C83 145(4) .
C65 C101 C83 149(4) .
C60 C101 C83 111(4) .
C12 C101 C83 49.4(18) .
C81 C101 C83 83(3) .
C69 C101 C7 52(4) .
C91 C101 C7 144(5) .
C92 C101 C7 24(3) .
C28 C101 C7 64(3) .
C41 C101 C7 123(4) .
C65 C101 C7 85(4) .
C60 C101 C7 153(4) .
C12 C101 C7 125(3) .
C81 C101 C7 152(3) .
C83 C101 C7 77(2) .
C69 C101 C61 153(5) .
C91 C101 C61 39(3) .
C92 C101 C61 85(4) .
C28 C101 C61 44(3) .
C41 C101 C61 120(4) .
C65 C101 C61 147(4) .
C60 C101 C61 83(3) .
C12 C101 C61 21.0(13) .
C81 C101 C61 55(2) .
C83 C101 C61 28.5(13) .
C7 C101 C61 104(3) .
C110 C102 C34 143(7) .
C110 C102 C103 120(6) .
C34 C102 C103 87(4) .
C110 C102 C118 146(6) .
C34 C102 C118 53(3) .
C103 C102 C118 34(2) .
C110 C102 C79 6(5) .
C34 C102 C79 148(4) .
C103 C102 C79 114(3) .
C118 C102 C79 141(2) .
C110 C102 C45 75(5) .
C34 C102 C45 70(3) .
C103 C102 C45 150(4) .
C118 C102 C45 120(3) .
C79 C102 C45 81(3) .
C110 C102 C33 67(5) .
C34 C102 C33 137(4) .
C103 C102 C33 53(3) .
C118 C102 C33 85(2) .
C79 C102 C33 61(2) .
C45 C102 C33 137(3) .
C110 C102 C26 101(5) .
C34 C102 C26 43(3) .
C103 C102 C26 128(3) .
C118 C102 C26 95(2) .
C79 C102 C26 107(2) .
C45 C102 C26 27.0(17) .
C33 C102 C26 154(2) .
C110 C102 C77 35(5) .
C34 C102 C77 157(3) .
C103 C102 C77 85(3) .
C118 C102 C77 116(2) .
C79 C102 C77 29.0(14) .
C45 C102 C77 108(3) .
C33 C102 C77 32.1(14) .
C26 C102 C77 133(2) .
C110 C102 C87 96(5) .
C34 C102 C87 108(3) .
C103 C102 C87 25(2) .
C118 C102 C87 55.7(19) .
C79 C102 C87 89(2) .
C45 C102 C87 149(3) .
C33 C102 C87 29.8(17) .
C26 C102 C87 142(2) .
C77 C102 C87 61.0(18) .
C118 C103 C87 129(6) .
C118 C103 C102 92(5) .
C87 C103 C102 126(5) .
C118 C103 C105 100(4) .
C87 C103 C105 30(3) .
C102 C103 C105 148(4) .
C118 C103 C14 44(3) .
C87 C103 C14 87(4) .
C102 C103 C14 131(4) .
C105 C103 C14 57(2) .
C118 C103 C33 158(5) .
C87 C103 C33 45(3) .
C102 C103 C33 83(3) .
C105 C103 C33 75(3) .
C14 C103 C33 129(4) .
C118 C103 C34 49(4) .
C87 C103 C34 154(5) .
C102 C103 C34 43(2) .
C105 C103 C34 142(4) .
C14 C103 C34 91(3) .
C33 C103 C34 124(4) .
C118 C103 C31 14(3) .
C87 C103 C31 115(4) .
C102 C103 C31 103(3) .
C105 C103 C31 86(3) .
C14 C103 C31 30.3(16) .
C33 C103 C31 148(3) .
C34 C103 C31 61(2) .
C118 C103 C40 149(5) .
C87 C103 C40 28(3) .
C102 C103 C40 99(3) .
C105 C103 C40 57(2) .
C14 C103 C40 112(3) .
C33 C103 C40 17.7(18) .
C34 C103 C40 137(3) .
C31 C103 C40 136(3) .
C118 C103 C110 112(5) .
C87 C103 C110 103(5) .
C102 C103 C110 24(3) .
C105 C103 C110 127(4) .
C14 C103 C110 142(4) .
C33 C103 C110 59(3) .
C34 C103 C110 65(3) .
C31 C103 C110 120(3) .
C40 C103 C110 76(3) .
C115 C104 C48 114(5) .
C115 C104 C89 35(3) .
C48 C104 C89 79(4) .
C115 C104 C4 89(4) .
C48 C104 C4 25(3) .
C89 C104 C4 55(3) .
C115 C104 C6 137(5) .
C48 C104 C6 26(3) .
C89 C104 C6 103(4) .
C4 C104 C6 48(2) .
C115 C104 C11 6(3) .
C48 C104 C11 115(4) .
C89 C104 C11 37(3) .
C4 C104 C11 90(3) .
C6 C104 C11 136(3) .
C115 C104 C39 152(4) .
C48 C104 C39 82(4) .
C89 C104 C39 151(4) .
C4 C104 C39 102(3) .
C6 C104 C39 56(2) .
C11 C104 C39 146(3) .
C115 C104 C80 28(3) .
C48 C104 C80 87(4) .
C89 C104 C80 12(2) .
C4 C104 C80 62(2) .
C6 C104 C80 109(3) .
C11 C104 C80 28.2(15) .
C39 C104 C80 146(3) .
C115 C104 C71 79(4) .
C48 C104 C71 155(4) .
C89 C104 C71 112(4) .
C4 C104 C71 150(3) .
C6 C104 C71 132(3) .
C11 C104 C71 75(2) .
C39 C104 C71 78(2) .
C80 C104 C71 101(2) .
C68 C105 C87 111(6) .
C68 C105 C109 31(3) .
C87 C105 C109 139(5) .
C68 C105 C14 134(4) .
C87 C105 C14 109(5) .
C109 C105 C14 103(3) .
C68 C105 C103 153(5) .
C87 C105 C103 46(4) .
C109 C105 C103 156(3) .
C14 C105 C103 63(3) .
C68 C105 C38 6(3) .
C87 C105 C38 106(5) .
C109 C105 C38 34.7(19) .
C14 C105 C38 135(3) .
C103 C105 C38 147(3) .
C68 C105 C40 85(4) .
C87 C105 C40 26(4) .
C109 C105 C40 113(3) .
C14 C105 C40 132(3) .
C103 C105 C40 71(3) .
C38 C105 C40 80(2) .
C68 C105 C15 100(4) .
C87 C105 C15 142(5) .
C109 C105 C15 69(2) .
C14 C105 C15 34.5(18) .
C103 C105 C15 98(3) .
C38 C105 C15 103(3) .
C40 C105 C15 157(3) .
C68 C105 C33 103(4) .
C87 C105 C33 10(4) .
C109 C105 C33 129(3) .
C14 C105 C33 114(3) .
C103 C105 C33 53(2) .
C38 C105 C33 97(3) .
C40 C105 C33 18.3(15) .
C15 C105 C33 145(3) .
C68 C105 C118 158(4) .
C87 C105 C118 74(4) .
C109 C105 C118 134(2) .
C14 C105 C118 35.3(17) .
C103 C105 C118 28.3(19) .
C38 C105 C118 154(2) .
C40 C105 C118 98(2) .
C15 C105 C118 69(2) .
C33 C105 C118 79(2) .
C68 C105 C80 45(3) .
C87 C105 C80 67(4) .
C109 C105 C80 73(2) .
C14 C105 C80 150(2) .
C103 C105 C80 109(3) .
C38 C105 C80 40(2) .
C40 C105 C80 40.5(17) .
C15 C105 C80 136(3) .
C33 C105 C80 57.8(18) .
C118 C105 C80 130(2) .
C37 C106 C44 136(6) .
C37 C106 C32 48(4) .
C44 C106 C32 159(4) .
C37 C106 C78 88(6) .
C44 C106 C78 125(5) .
C32 C106 C78 41(3) .
C37 C106 C8 141(5) .
C44 C106 C8 12(2) .
C32 C106 C8 148(4) .
C78 C106 C8 113(4) .
C37 C106 C70 119(5) .
C44 C106 C70 93(3) .
C32 C106 C70 73(3) .
C78 C106 C70 33(3) .
C8 C106 C70 82(3) .
C37 C106 C108 35(3) .
C44 C106 C108 102(3) .
C32 C106 C108 82(3) .
C78 C106 C108 120(5) .
C8 C106 C108 109(3) .
C70 C106 C108 144(3) .
C37 C106 C111 154(5) .
C44 C106 C111 50(3) .
C32 C106 C111 116(3) .
C78 C106 C111 75(4) .
C8 C106 C111 40(2) .
C70 C106 C111 43(2) .
C108 C106 C111 143(3) .
C9 C107 C74 69(4) .
C9 C107 C61 133(5) .
C74 C107 C61 145(4) .
C9 C107 C3 132(4) .
C74 C107 C3 64(3) .
C61 C107 C3 86(3) .
C9 C107 C111 6(3) .
C74 C107 C111 72(3) .
C61 C107 C111 128(3) .
C3 C107 C111 134(3) .
C9 C107 C113 66(4) .
C74 C107 C113 131(4) .
C61 C107 C113 68(2) .
C3 C107 C113 147(3) .
C111 C107 C113 61(2) .
C9 C107 C12 110(4) .
C74 C107 C12 153(3) .
C61 C107 C12 22.9(17) .
C3 C107 C12 107(2) .
C111 C107 C12 105(2) .
C113 C107 C12 45.0(17) .
C9 C107 C83 151(4) .
C74 C107 C83 120(3) .
C61 C107 C83 26.8(19) .
C3 C107 C83 58.8(18) .
C111 C107 C83 146(2) .
C113 C107 C83 93(2) .
C12 C107 C83 48.3(14) .
C77 C108 C35 104(5) .
C77 C108 C79 62(4) .
C35 C108 C79 42(2) .
C77 C108 C37 120(4) .
C35 C108 C37 130(4) .
C79 C108 C37 160(4) .
C77 C108 C106 138(4) .
C35 C108 C106 111(4) .
C79 C108 C106 148(4) .
C37 C108 C106 19.4(17) .
C77 C108 C16 96(4) .
C35 C108 C16 10(3) .
C79 C108 C16 35(3) .
C37 C108 C16 133(3) .
C106 C108 C16 115(3) .
C77 C108 C110 48(4) .
C35 C108 C110 57(4) .
C79 C108 C110 17(3) .
C37 C108 C110 150(4) .
C106 C108 C110 149(3) .
C16 C108 C110 48(3) .
C77 C108 C33 14(3) .
C35 C108 C33 114(4) .
C79 C108 C33 73(3) .
C37 C108 C33 106(3) .
C106 C108 C33 124(3) .
C16 C108 C33 106(3) .
C110 C108 C33 58(3) .
C77 C108 C114 122(4) .
C35 C108 C114 21(3) .
C79 C108 C114 61(3) .
C37 C108 C114 110(3) .
C106 C108 C114 91(2) .
C16 C108 C114 26.1(15) .
C110 C108 C114 74(3) .
C33 C108 C114 130(3) .
C77 C108 C32 99(4) .
C35 C108 C32 146(4) .
C79 C108 C32 151(4) .
C37 C108 C32 20.4(19) .
C106 C108 C32 39(2) .
C16 C108 C32 145(2) .
C110 C108 C32 135(3) .
C33 C108 C32 86(2) .
C114 C108 C32 126(3) .
C77 C108 C44 156(4) .
C35 C108 C44 83(3) .
C79 C108 C44 121(3) .
C37 C108 C44 48.1(17) .
C106 C108 C44 28.8(15) .
C16 C108 C44 87(2) .
C110 C108 C44 129(3) .
C33 C108 C44 144(2) .
C114 C108 C44 61.9(19) .
C32 C108 C44 66.7(19) .
C77 C108 C40 29(3) .
C35 C108 C40 128(4) .
C79 C108 C40 88(3) .
C37 C108 C40 91(2) .
C106 C108 C40 109(2) .
C16 C108 C40 119(2) .
C110 C108 C40 72(3) .
C33 C108 C40 15.4(14) .
C114 C108 C40 141(2) .
C32 C108 C40 70.4(19) .
C44 C108 C40 132(2) .
C68 C109 C38 50(4) .
C68 C109 C55 147(5) .
C38 C109 C55 100(5) .
C68 C109 C105 27(3) .
C38 C109 C105 77(4) .
C55 C109 C105 160(3) .
C68 C109 C4 104(4) .
C38 C109 C4 55(4) .
C55 C109 C4 45(3) .
C105 C109 C4 127(3) .
C68 C109 C36 164(4) .
C38 C109 C36 131(5) .
C55 C109 C36 31(3) .
C105 C109 C36 144(3) .
C4 C109 C36 76(3) .
C68 C109 C53 120(4) .
C38 C109 C53 163(4) .
C55 C109 C53 85(3) .
C105 C109 C53 93(2) .
C4 C109 C53 127(3) .
C36 C109 C53 54(2) .
C68 C109 C86 138(4) .
C38 C109 C86 91(4) .
C55 C109 C86 9(3) .
C105 C109 C86 155(3) .
C4 C109 C86 35.7(19) .
C36 C109 C86 40(2) .
C53 C109 C86 93(3) .
C68 C109 C15 87(4) .
C38 C109 C15 136(5) .
C55 C109 C15 117(4) .
C105 C109 C15 60(2) .
C4 C109 C15 153(3) .
C36 C109 C15 87(3) .
C53 C109 C15 33.3(16) .
C86 C109 C15 125(3) .
C68 C109 C43 145(4) .
C38 C109 C43 153(5) .
C55 C109 C43 57(3) .
C105 C109 C43 119(3) .
C4 C109 C43 101(3) .
C36 C109 C43 26.6(15) .
C53 C109 C43 27.3(14) .
C86 C109 C43 66(2) .
C15 C109 C43 60(2) .
C102 C110 C79 167(10) .
C102 C110 C77 122(7) .
C79 C110 C77 45(5) .
C102 C110 C16 140(8) .
C79 C110 C16 52(5) .
C77 C110 C16 95(6) .
C102 C110 C35 172(7) .
C79 C110 C35 16(4) .
C77 C110 C35 59(4) .
C16 C110 C35 37(3) .
C102 C110 C45 76(6) .
C79 C110 C45 117(7) .
C77 C110 C45 155(6) .
C16 C110 C45 65(4) .
C35 C110 C45 101(5) .
C102 C110 C33 84(6) .
C79 C110 C33 83(6) .
C77 C110 C33 38(3) .
C16 C110 C33 132(6) .
C35 C110 C33 96(5) .
C45 C110 C33 152(5) .
C102 C110 C108 147(7) .
C79 C110 C108 21(4) .
C77 C110 C108 26(2) .
C16 C110 C108 69(4) .
C35 C110 C108 33(2) .
C45 C110 C108 131(5) .
C33 C110 C108 64(3) .
C102 C110 C34 21(4) .
C79 C110 C34 167(7) .
C77 C110 C34 137(5) .
C16 C110 C34 120(5) .
C35 C110 C34 153(5) .
C45 C110 C34 56(3) .
C33 C110 C34 100(4) .
C108 C110 C34 154(4) .
C102 C110 C103 36(4) .
C79 C110 C103 131(7) .
C77 C110 C103 86(4) .
C16 C110 C103 162(5) .
C35 C110 C103 142(5) .
C45 C110 C103 108(5) .
C33 C110 C103 48(3) .
C108 C110 C103 111(4) .
C34 C110 C103 52(3) .
C9 C111 C8 109(5) .
C9 C111 C70 107(4) .
C8 C111 C70 131(5) .
C9 C111 C74 37(3) .
C8 C111 C74 139(4) .
C70 C111 C74 70(3) .
C9 C111 C107 4(2) .
C8 C111 C107 105(4) .
C70 C111 C107 109(3) .
C74 C111 C107 39.5(19) .
C9 C111 C44 141(4) .
C8 C111 C44 35(3) .
C70 C111 C44 98(3) .
C74 C111 C44 151(3) .
C107 C111 C44 137(3) .
C9 C111 C113 66(3) .
C8 C111 C113 43(3) .
C70 C111 C113 154(3) .
C74 C111 C113 101(3) .
C107 C111 C113 63(2) .
C44 C111 C113 78(2) .
C9 C111 C106 155(4) .
C8 C111 C106 71(4) .
C70 C111 C106 62(3) .
C74 C111 C106 128(3) .
C107 C111 C106 152(3) .
C44 C111 C106 36.1(19) .
C113 C111 C106 112(3) .
C9 C111 C71 90(3) .
C8 C111 C71 144(4) .
C70 C111 C71 18(2) .
C74 C111 C71 52(2) .
C107 C111 C71 92(2) .
C44 C111 C71 115(3) .
C113 C111 C71 146(3) .
C106 C111 C71 80(2) .
C9 C111 C78 127(4) .
C8 C111 C78 109(4) .
C70 C111 C78 23(2) .
C74 C111 C78 91(3) .
C107 C111 C78 127(3) .
C44 C111 C78 75(3) .
C113 C111 C78 143(3) .
C106 C111 C78 40(2) .
C71 C111 C78 40(2) .
C45 C112 C47 124(4) .
C45 C112 C16 88(4) .
C47 C112 C16 137(3) .
C45 C112 C117 158(4) .
C47 C112 C117 38(2) .
C16 C112 C117 103(3) .
C45 C112 C26 20(3) .
C47 C112 C26 103(3) .
C16 C112 C26 107(3) .
C117 C112 C26 140(2) .
C45 C112 C75 139(4) .
C47 C112 C75 87(3) .
C16 C112 C75 53(2) .
C117 C112 C75 50(2) .
C26 C112 C75 153(2) .
C45 C112 C19 139(4) .
C47 C112 C19 17(2) .
C16 C112 C19 121(3) .
C117 C112 C19 21.0(13) .
C26 C112 C19 119(2) .
C75 C112 C19 70(2) .
C45 C112 C114 112(4) .
C47 C112 C114 114(3) .
C16 C112 C114 24.6(18) .
C117 C112 C114 78(2) .
C26 C112 C114 130(2) .
C75 C112 C114 28.2(16) .
C19 C112 C114 97(2) .
C72 C113 C8 74(4) .
C72 C113 C81 56(3) .
C8 C113 C81 129(4) .
C72 C113 C12 98(4) .
C8 C113 C12 155(4) .
C81 C113 C12 43(2) .
C72 C113 C9 145(4) .
C8 C113 C9 80(3) .
C81 C113 C9 135(4) .
C12 C113 C9 95(3) .
C72 C113 C111 120(4) .
C8 C113 C111 48(3) .
C81 C113 C111 154(3) .
C12 C113 C111 126(3) .
C9 C113 C111 32.3(17) .
C72 C113 C107 151(4) .
C8 C113 C107 103(4) .
C81 C113 C107 114(3) .
C12 C113 C107 72(3) .
C9 C113 C107 23.8(13) .
C111 C113 C107 56(2) .
C72 C113 C61 122(4) .
C8 C113 C61 142(4) .
C81 C113 C61 70(3) .
C12 C113 C61 27.6(16) .
C9 C113 C61 68(2) .
C111 C113 C61 100(3) .
C107 C113 C61 44.5(19) .
C72 C113 C91 77(3) .
C8 C113 C91 145(4) .
C81 C113 C91 22.0(18) .
C12 C113 C91 21.0(16) .
C9 C113 C91 115(3) .
C111 C113 C91 142(3) .
C107 C113 C91 92(2) .
C61 C113 C91 48.1(18) .
C72 C113 C44 76(3) .
C8 C113 C44 5(3) .
C81 C113 C44 129(3) .
C12 C113 C44 151(3) .
C9 C113 C44 76(2) .
C111 C113 C44 44.7(19) .
C107 C113 C44 99(2) .
C61 C113 C44 137(3) .
C91 C113 C44 143(3) .
C72 C113 C50 18(3) .
C8 C113 C50 91(4) .
C81 C113 C50 39(2) .
C12 C113 C50 80(3) .
C9 C113 C50 149(3) .
C111 C113 C50 134(3) .
C107 C113 C50 142(3) .
C61 C113 C50 106(3) .
C91 C113 C50 59.5(18) .
C44 C113 C50 93(2) .
C72 C113 C60 44(3) .
C8 C113 C60 116(4) .
C81 C113 C60 12(2) .
C12 C113 C60 54(2) .
C9 C113 C60 140(3) .
C111 C113 C60 149(3) .
C107 C113 C60 122(3) .
C61 C113 C60 80(2) .
C91 C113 C60 32.9(15) .
C44 C113 C60 117(2) .
C50 C113 C60 26.6(13) .
C16 C114 C75 114(6) .
C16 C114 C76 154(6) .
C75 C114 C76 48(3) .
C16 C114 C35 56(4) .
C75 C114 C35 161(5) .
C76 C114 C35 133(6) .
C16 C114 C5 131(5) .
C75 C114 C5 20(3) .
C76 C114 C5 28(3) .
C35 C114 C5 153(4) .
C16 C114 C79 41(4) .
C75 C114 C79 148(5) .
C76 C114 C79 143(5) .
C35 C114 C79 16(2) .
C5 C114 C79 152(3) .
C16 C114 C108 73(4) .
C75 C114 C108 154(4) .
C76 C114 C108 115(4) .
C35 C114 C108 18(2) .
C5 C114 C108 138(3) .
C79 C114 C108 32.5(18) .
C16 C114 C112 47(4) .
C75 C114 C112 68(4) .
C76 C114 C112 112(4) .
C35 C114 C112 101(4) .
C5 C114 C112 85(3) .
C79 C114 C112 84(2) .
C108 C114 C112 114(3) .
C16 C114 C44 135(5) .
C75 C114 C44 97(4) .
C76 C114 C44 50(4) .
C35 C114 C44 83(3) .
C5 C114 C44 77(3) .
C79 C114 C44 97(2) .
C108 C114 C44 65.4(19) .
C112 C114 C44 143(2) .
C16 C114 C72 142(5) .
C75 C114 C72 41(4) .
C76 C114 C72 12(3) .
C35 C114 C72 135(3) .
C5 C114 C72 21.2(18) .
C79 C114 C72 141(3) .
C108 C114 C72 118(2) .
C112 C114 C72 101(2) .
C44 C114 C72 56.2(19) .
C89 C115 C11 85(6) .
C89 C115 C104 99(6) .
C11 C115 C104 168(5) .
C89 C115 C80 37(4) .
C11 C115 C80 50(3) .
C104 C115 C80 131(5) .
C89 C115 C32 112(5) .
C11 C115 C32 29(3) .
C104 C115 C32 141(4) .
C80 C115 C32 75(3) .
C89 C115 C48 65(4) .
C11 C115 C48 147(5) .
C104 C115 C48 35(3) .
C80 C115 C48 98(3) .
C32 C115 C48 156(3) .
C89 C115 C78 139(5) .
C11 C115 C78 59(4) .
C104 C115 C78 113(4) .
C80 C115 C78 103(3) .
C32 C115 C78 30(2) .
C48 C115 C78 141(3) .
C89 C115 C4 40(4) .
C11 C115 C4 121(4) .
C104 C115 C4 60(3) .
C80 C115 C4 72(3) .
C32 C115 C4 140(3) .
C48 C115 C4 25.6(14) .
C78 C115 C4 148(3) .
C89 C115 C38 13(4) .
C11 C115 C38 89(4) .
C104 C115 C38 92(4) .
C80 C115 C38 40(2) .
C32 C115 C38 113(3) .
C48 C115 C38 58(2) .
C78 C115 C38 136(3) .
C4 C115 C38 32.6(16) .
C26 C116 C18 154(4) .
C26 C116 C34 59(3) .
C18 C116 C34 99(4) .
C26 C116 C84 84(3) .
C18 C116 C84 109(3) .
C34 C116 C84 137(3) .
C26 C116 C100 134(4) .
C18 C116 C100 24(2) .
C34 C116 C100 76(3) .
C84 C116 C100 131(3) .
C26 C116 C45 11(2) .
C18 C116 C45 147(4) .
C34 C116 C45 61(3) .
C84 C116 C45 78(2) .
C100 C116 C45 131(3) .
C26 C116 C59 140(4) .
C18 C116 C59 53(3) .
C34 C116 C59 148(3) .
C84 C116 C59 57(2) .
C100 C116 C59 77(2) .
C45 C116 C59 132(3) .
C19 C117 C42 74(5) .
C19 C117 C47 49(4) .
C42 C117 C47 120(5) .
C19 C117 C50 118(6) .
C42 C117 C50 46(3) .
C47 C117 C50 150(4) .
C19 C117 C5 145(6) .
C42 C117 C5 78(4) .
C47 C117 C5 141(4) .
C50 C117 C5 32.0(19) .
C19 C117 C75 153(5) .
C42 C117 C75 108(4) .
C47 C117 C75 115(4) .
C50 C117 C75 62(3) .
C5 C117 C75 31(2) .
C19 C117 C29 6(4) .
C42 C117 C29 80(4) .
C47 C117 C29 43(3) .
C50 C117 C29 122(3) .
C5 C117 C29 146(3) .
C75 C117 C29 148(3) .
C19 C117 C112 96(5) .
C42 C117 C112 152(4) .
C47 C117 C112 48(3) .
C50 C117 C112 128(3) .
C5 C117 C112 99(3) .
C75 C117 C112 69(2) .
C29 C117 C112 90(2) .
C19 C117 C41 63(5) .
C42 C117 C41 11(3) .
C47 C117 C41 109(4) .
C50 C117 C41 57(2) .
C5 C117 C41 88(3) .
C75 C117 C41 117(3) .
C29 C117 C41 68(2) .
C112 C117 C41 146(2) .
C19 C117 C60 91(5) .
C42 C117 C60 19(3) .
C47 C117 C60 133(4) .
C50 C117 C60 27.5(19) .
C5 C117 C60 59(3) .
C75 C117 C60 89(3) .
C29 C117 C60 96(3) .
C112 C117 C60 144(2) .
C41 C117 C60 29.0(14) .
C19 C117 C76 147(5) .
C42 C117 C76 95(4) .
C47 C117 C76 122(3) .
C50 C117 C76 51(2) .
C5 C117 C76 20(2) .
C75 C117 C76 13.0(19) .
C29 C117 C76 145(2) .
C112 C117 C76 79(2) .
C41 C117 C76 104(2) .
C60 C117 C76 76(2) .
C19 C117 C72 127(5) .
C42 C117 C72 60(3) .
C47 C117 C72 142(3) .
C50 C117 C72 16(2) .
C5 C117 C72 19(2) .
C75 C117 C72 48(2) .
C29 C117 C72 129(3) .
C112 C117 C72 112(2) .
C41 C117 C72 69.3(19) .
C60 C117 C72 40.8(19) .
C76 C117 C72 35.4(16) .
C103 C118 C31 153(5) .
C103 C118 C14 101(5) .
C31 C118 C14 53(3) .
C103 C118 C34 99(5) .
C31 C118 C34 102(4) .
C14 C118 C34 152(4) .
C103 C118 C102 54(4) .
C31 C118 C102 143(4) .
C14 C118 C102 148(4) .
C34 C118 C102 45(2) .
C103 C118 C87 28(4) .
C31 C118 C87 125(4) .
C14 C118 C87 74(3) .
C34 C118 C87 122(4) .
C102 C118 C87 77(3) .
C103 C118 C100 160(4) .
C31 C118 C100 30(2) .
C14 C118 C100 82(3) .
C34 C118 C100 72(3) .
C102 C118 C100 114(2) .
C87 C118 C100 145(3) .
C103 C118 C105 52(4) .
C31 C118 C105 102(3) .
C14 C118 C105 50(2) .
C34 C118 C105 142(3) .
C102 C118 C105 101(2) .
C87 C118 C105 24.1(14) .
C100 C118 C105 127(2) .
C103 C118 C15 100(4) .
C31 C118 C15 54(3) .
C14 C118 C15 5(2) .
C34 C118 C15 148(3) .
C102 C118 C15 143(3) .
C87 C118 C15 73(2) .
C100 C118 C15 82(2) .
C105 C118 C15 48.7(16) .
C20 C120 C73 155(6) .
C20 C120 C24 99(5) .
C73 C120 C24 94(3) .
C20 C120 C21 132(5) .
C73 C120 C21 61(3) .
C24 C120 C21 33.9(19) .
C20 C120 C1 73(4) .
C73 C120 C1 118(4) .
C24 C120 C1 26.5(15) .
C21 C120 C1 60(2) .
C20 C120 C119 157(6) .
C73 C120 C119 32.7(17) .
C24 C120 C119 62(2) .
C21 C120 C119 28.5(16) .
C1 C120 C119 88(3) .
C20 C120 C99 71(4) .
C73 C120 C99 88(3) .
C24 C120 C99 152(3) .
C21 C120 C99 142(4) .
C1 C120 C99 134(4) .
C119 C120 C99 119(3) .
C20 C120 C59 53(4) .
C73 C120 C59 105(3) .
C24 C120 C59 142(3) .
C21 C120 C59 151(3) .
C1 C120 C59 119(3) .
C119 C120 C59 135(3) .
C99 C120 C59 18.0(17) .
C20 C120 C46 106(5) .
C73 C120 C46 52(2) .
C24 C120 C46 140(3) .
C21 C120 C46 111(3) .
C1 C120 C46 149(3) .
C119 C120 C46 84(3) .
C99 C120 C46 36(2) .
C59 C120 C46 54(2) .
C20 C120 C64 52(4) .
C73 C120 C64 136(3) .
C24 C120 C64 48(2) .
C21 C120 C64 81(3) .
C1 C120 C64 21.1(15) .
C119 C120 C64 108(3) .
C99 C120 C64 116(3) .
C59 C120 C64 99(3) .
C46 C120 C64 142(3) .
C21 C119 C73 138(5) .
C21 C119 C25 44(3) .
C73 C119 C25 153(3) .
C21 C119 C49 158(4) .
C73 C119 C49 39(3) .
C25 C119 C49 126(2) .
C21 C119 C24 23(3) .
C73 C119 C24 114(3) .
C25 C119 C24 64.9(19) .
C49 C119 C24 145(2) .
C21 C119 C120 79(4) .
C73 C119 C120 60(3) .
C25 C119 C120 118(3) .
C49 C119 C120 98(2) .
C24 C119 C120 55(2) .
C21 C119 C97 101(4) .
C73 C119 C97 109(3) .
C25 C119 C97 57.1(17) .
C49 C119 C97 71.2(18) .
C24 C119 C97 119(2) .
C120 C119 C97 150(2) .
Br5 C202 Br4 117(3) .
Br5 C202 Br6 114(2) .
Br4 C202 Br6 106(2) .
Br1 C201 Br3 110(3) .
Br1 C201 Br2 100(3) .
Br3 C201 Br2 94(3) .
Br2 C200 Br3 112.6(18) .
Br2 C200 Br1 111.5(18) .
Br3 C200 Br1 108.1(16) .
Br6 C203 Br4 117.8(17) .
Br6 C203 Br5 114.0(15) .
Br4 C203 Br5 105.0(14) .

loop_
_geom_bond_atom_site_label_1
_geom_bond_atom_site_label_2
_geom_bond_distance
_geom_bond_site_symmetry_2
Br6 C203 1.74(3) .
Br6 C202 2.03(5) .
Br6 Br5 2.154(4) 2_654
Br1 C201 1.88(7) .
Br1 C200 2.01(4) .
Br2 C200 1.83(3) .
Br2 C201 2.25(7) .
Br3 C200 1.90(4) .
Br3 C201 1.99(7) .
Br4 C203 1.94(3) .
Br4 C202 1.93(4) .
Br5 C202 1.78(5) .
Br5 C203 2.05(3) .
Br5 Br6 2.154(4) 2_655
C1 C24 0.75(4) .
C1 C64 0.74(4) .
C1 C96 1.17(6) .
C1 C98 1.28(5) .
C1 C22 1.36(6) .
C1 C20 1.63(5) .
C1 C120 1.68(6) .
C1 C21 1.66(5) .
C1 C7 1.75(5) .
C1 C56 2.04(5) .
C2 C97 0.83(3) .
C2 C93 1.55(4) .
C2 C23 1.46(5) .
C2 C63 1.71(4) .
C2 C58 1.90(4) .
C2 C95 1.93(4) .
C3 C94 1.32(4) .
C3 C107 1.50(4) .
C3 C74 1.39(5) .
C3 C82 1.48(4) .
C3 C83 1.68(4) .
C3 C61 1.86(5) .
C3 C9 1.99(4) .
C3 C85 1.97(4) .
C4 C48 0.77(4) .
C4 C55 0.92(5) .
C4 C86 0.91(4) .
C4 C38 1.07(5) .
C4 C89 1.32(5) .
C4 C6 1.37(6) .
C4 C109 1.30(5) .
C4 C104 1.55(5) .
C4 C36 1.68(4) .
C4 C68 1.71(5) .
C4 C115 1.79(5) .
C4 C80 1.82(5) .
C5 C50 0.74(4) .
C5 C75 0.74(4) .
C5 C76 0.84(4) .
C5 C72 0.86(5) .
C5 C117 1.38(5) .
C5 C42 1.43(5) .
C5 C114 1.50(6) .
C5 C60 1.58(5) .
C5 C81 1.72(6) .
C5 C19 1.94(5) .
C5 C113 1.96(5) .
C6 C86 0.89(5) .
C6 C48 0.98(5) .
C6 C13 1.07(5) .
C6 C55 1.43(6) .
C6 C36 1.79(6) .
C6 C104 1.77(6) .
C6 C39 1.81(6) .
C6 C58 1.89(5) .
C6 C66 2.05(5) .
C7 C62 0.85(4) .
C7 C98 0.94(4) .
C7 C96 0.98(5) .
C7 C92 1.03(5) .
C7 C69 1.56(4) .
C7 C56 1.58(5) .
C7 C28 1.77(5) .
C7 C64 1.88(5) .
C7 C101 1.93(6) .
C7 C24 2.04(5) .
C8 C44 0.78(5) .
C8 C111 1.18(5) .
C8 C113 1.09(6) .
C8 C72 1.33(6) .
C8 C106 1.75(6) .
C8 C9 1.67(5) .
C8 C76 1.54(6) .
C8 C70 2.18(6) .
C9 C107 0.65(3) .
C9 C111 0.86(4) .
C9 C74 1.00(4) .
C9 C113 1.47(5) .
C9 C70 1.69(4) .
C9 C61 1.73(4) .
C9 C12 2.04(4) .
C10 C54 0.73(3) .
C10 C84 0.85(4) .
C10 C51 0.91(4) .
C10 C29 1.10(5) .
C10 C22 1.54(5) .
C10 C47 1.76(4) .
C10 C59 1.99(5) .
C10 C20 2.00(4) .
C10 C19 1.97(4) .
C11 C115 0.85(4) .
C11 C32 0.91(4) .
C11 C80 0.91(4) .
C11 C89 1.07(6) .
C11 C78 1.46(7) .
C11 C37 1.70(4) .
C11 C104 1.75(5) .
C11 C40 1.89(5) .
C12 C91 0.72(3) .
C12 C61 0.76(3) .
C12 C81 0.92(4) .
C12 C113 1.28(4) .
C12 C60 1.54(5) .
C12 C83 1.47(4) .
C12 C28 1.49(4) .
C12 C101 1.53(5) .
C12 C107 1.72(4) .
C12 C72 1.80(5) .
C12 C50 2.10(4) .
C13 C58 0.86(4) .
C13 C39 1.41(5) .
C13 C93 1.51(5) .
C13 C86 1.75(6) .
C13 C48 1.96(5) .
C14 C15 0.88(4) .
C14 C31 0.93(4) .
C14 C118 1.05(4) .
C14 C57 1.34(5) .
C14 C105 1.39(4) .
C14 C103 1.49(5) .
C14 C53 1.77(4) .
C14 C87 1.78(5) .
C14 C68 1.97(5) .
C14 C100 1.93(4) .
C15 C53 0.92(4) .
C15 C57 1.07(5) .
C15 C90 1.52(5) .
C15 C31 1.55(6) .
C15 C105 1.54(5) .
C15 C109 1.66(5) .
C15 C43 1.72(5) .
C15 C68 1.82(5) .
C15 C118 1.92(5) .
C16 C114 0.81(4) .
C16 C35 0.88(4) .
C16 C79 1.11(5) .
C16 C112 1.41(4) .
C16 C110 1.41(8) .
C16 C75 1.42(6) .
C16 C45 1.67(6) .
C16 C76 1.63(5) .
C16 C108 1.76(5) .
C16 C77 2.00(5) .
C17 C52 0.78(3) .
C17 C85 0.87(3) .
C17 C93 1.61(4) .
C17 C67 1.72(4) .
C17 C94 1.96(4) .
C17 C23 1.98(5) .
C18 C100 0.67(4) .
C18 C116 1.22(5) .
C18 C99 1.48(6) .
C18 C88 1.45(5) .
C18 C59 1.49(6) .
C18 C31 1.66(5) .
C18 C34 1.99(6) .
C18 C46 1.92(5) .
C19 C117 0.64(3) .
C19 C47 0.74(3) .
C19 C42 0.86(4) .
C19 C29 0.96(5) .
C19 C41 1.51(4) .
C19 C50 1.65(4) .
C19 C112 1.78(4) .
C19 C65 1.74(5) .
C19 C60 1.89(5) .
C19 C75 2.00(5) .
C20 C120 0.84(5) .
C20 C22 1.38(5) .
C20 C54 1.58(5) .
C20 C59 1.65(5) .
C20 C64 1.62(5) .
C20 C51 1.66(5) .
C20 C99 1.71(6) .
C20 C24 1.82(4) .
C21 C119 0.80(4) .
C21 C24 0.93(4) .
C21 C25 1.25(4) .
C21 C73 1.56(5) .
C21 C120 1.65(6) .
C21 C56 1.72(5) .
C21 C98 1.77(6) .
C22 C51 0.67(4) .
C22 C64 0.72(4) .
C22 C96 1.56(6) .
C22 C54 1.70(6) .
C22 C29 1.83(6) .
C22 C65 1.85(5) .
C23 C25 0.96(4) .
C23 C67 1.23(5) .
C23 C97 1.32(5) .
C23 C56 1.68(5) .
C24 C98 1.25(5) .
C24 C64 1.48(4) .
C24 C120 1.49(5) .
C24 C56 1.70(4) .
C24 C119 1.61(4) .
C24 C25 1.78(4) .
C24 C96 1.78(5) .
C25 C56 1.01(4) .
C25 C67 1.23(4) .
C25 C119 1.70(4) .
C25 C97 1.72(4) .
C25 C98 1.69(5) .
C26 C45 0.82(5) .
C26 C116 1.08(4) .
C26 C34 1.24(5) .
C26 C112 1.63(4) .
C26 C102 1.79(4) .
C26 C84 1.84(4) .
C27 C95 0.70(3) .
C27 C49 0.81(3) .
C27 C63 1.38(4) .
C27 C30 1.52(4) .
C27 C90 1.87(4) .
C27 C73 1.94(4) .
C27 C97 1.96(4) .
C27 C66 2.00(5) .
C28 C83 0.82(3) .
C28 C92 0.83(4) .
C28 C101 1.21(6) .
C28 C61 1.38(5) .
C28 C91 1.41(4) .
C28 C62 1.44(5) .
C28 C82 1.48(4) .
C28 C69 1.74(5) .
C29 C47 1.10(5) .
C29 C51 1.25(6) .
C29 C65 1.57(6) .
C29 C117 1.59(5) .
C29 C42 1.64(5) .
C29 C84 1.64(5) .
C29 C41 1.84(5) .
C29 C54 1.80(6) .
C30 C88 1.02(3) .
C30 C90 1.31(5) .
C30 C46 1.30(4) .
C30 C49 1.40(4) .
C30 C57 1.47(4) .
C30 C95 2.04(5) .
C31 C118 1.01(4) .
C31 C100 1.02(4) .
C31 C57 1.28(5) .
C31 C34 1.76(6) .
C31 C88 1.69(5) .
C31 C103 1.83(6) .
C32 C78 0.85(6) .
C32 C37 0.90(4) .
C32 C106 1.20(5) .
C32 C115 1.55(5) .
C32 C80 1.70(5) .
C32 C70 1.70(5) .
C32 C108 1.88(5) .
C32 C89 1.94(5) .
C33 C40 0.57(4) .
C33 C87 1.03(5) .
C33 C77 1.02(4) .
C33 C103 1.44(6) .
C33 C110 1.66(8) .
C33 C105 1.75(5) .
C33 C79 1.75(6) .
C33 C108 1.76(5) .
C33 C102 1.79(5) .
C33 C80 1.84(6) .
C34 C102 1.11(5) .
C34 C118 1.25(5) .
C34 C116 1.39(6) .
C34 C103 1.63(6) .
C34 C45 1.68(7) .
C34 C110 1.87(9) .
C34 C100 1.83(5) .
C35 C79 0.68(3) .
C35 C108 0.90(3) .
C35 C114 1.02(5) .
C35 C77 1.32(5) .
C35 C110 1.40(8) .
C35 C76 1.73(5) .
C35 C37 1.86(3) .
C35 C75 1.87(5) .
C36 C43 0.79(3) .
C36 C55 0.77(4) .
C36 C66 0.96(4) .
C36 C86 1.04(6) .
C36 C53 1.34(4) .
C36 C109 1.44(5) .
C36 C90 1.89(5) .
C37 C106 0.66(4) .
C37 C108 1.14(4) .
C37 C78 1.37(7) .
C37 C44 1.57(4) .
C37 C77 1.67(4) .
C37 C70 2.00(4) .
C38 C68 0.71(4) .
C38 C109 0.84(4) .
C38 C89 1.28(6) .
C38 C80 1.30(5) .
C38 C55 1.45(6) .
C38 C105 1.43(5) .
C38 C86 1.79(6) .
C38 C48 1.76(6) .
C38 C40 1.91(5) .
C38 C87 1.79(6) .
C38 C115 1.97(5) .
C39 C58 1.30(4) .
C39 C93 1.69(4) .
C39 C52 1.81(4) .
C39 C94 1.76(4) .
C39 C104 2.06(5) .
C40 C87 0.93(4) .
C40 C80 1.32(5) .
C40 C77 1.38(4) .
C40 C105 1.53(4) .
C40 C68 1.64(4) .
C40 C103 1.73(6) .
C40 C89 2.05(5) .
C40 C108 2.01(5) .
C41 C65 0.88(4) .
C41 C60 0.87(4) .
C41 C42 0.95(4) .
C41 C101 1.24(5) .
C41 C69 1.29(4) .
C41 C50 1.45(5) .
C41 C91 1.49(4) .
C41 C81 1.55(4) .
C41 C117 1.69(4) .
C42 C117 0.77(4) .
C42 C50 0.91(3) .
C42 C60 1.07(5) .
C42 C65 1.58(5) .
C42 C47 1.52(5) .
C42 C81 1.75(5) .
C42 C75 1.80(5) .
C42 C72 1.78(5) .
C43 C53 0.80(3) .
C43 C66 0.97(4) .
C43 C90 1.11(5) .
C43 C55 1.48(5) .
C43 C86 1.81(5) .
C43 C109 1.75(4) .
C43 C63 1.93(5) .
C43 C95 1.99(4) .
C43 C57 1.91(5) .
C44 C106 1.02(4) .
C44 C111 1.33(5) .
C44 C76 1.61(4) .
C44 C72 1.92(5) .
C44 C113 1.86(5) .
C44 C114 2.02(5) .
C44 C70 1.93(4) .
C44 C108 2.08(5) .
C45 C112 0.94(5) .
C45 C110 1.68(8) .
C45 C102 1.69(6) .
C45 C116 1.85(6) .
C45 C47 1.87(6) .
C46 C99 1.19(6) .
C46 C88 1.25(4) .
C46 C73 1.59(4) .
C46 C49 1.67(4) .
C46 C59 1.82(5) .
C46 C120 2.01(6) .
C47 C117 0.98(5) .
C47 C112 1.18(4) .
C47 C84 1.78(5) .
C47 C75 2.03(5) .
C48 C104 0.99(5) .
C48 C86 1.14(5) .
C48 C55 1.46(6) .
C48 C89 1.45(5) .
C48 C115 1.60(4) .
C49 C73 1.19(4) .
C49 C95 1.47(4) .
C49 C119 1.73(4) .
C50 C60 0.87(4) .
C50 C72 0.90(4) .
C50 C81 1.21(5) .
C50 C117 1.25(5) .
C50 C75 1.39(5) .
C50 C76 1.55(4) .
C50 C91 1.81(4) .
C50 C113 1.89(4) .
C51 C54 1.28(5) .
C51 C64 1.36(5) .
C51 C84 1.72(5) .
C51 C65 1.78(5) .
C51 C96 2.05(6) .
C52 C93 0.93(4) .
C52 C58 1.42(5) .
C52 C85 1.63(4) .
C52 C94 1.82(4) .
C53 C90 0.99(4) .
C53 C57 1.33(4) .
C53 C109 1.51(4) .
C53 C66 1.76(4) .
C53 C55 1.76(5) .
C54 C84 0.80(4) .
C54 C59 1.27(6) .
C54 C99 1.82(6) .
C55 C86 0.55(4) .
C55 C109 1.05(5) .
C55 C66 1.63(5) .
C55 C68 1.82(6) .
C56 C98 0.92(4) .
C56 C67 0.98(4) .
C56 C62 1.43(5) .
C57 C90 1.08(5) .
C57 C88 1.24(4) .
C57 C100 1.71(4) .
C58 C93 0.66(3) .
C59 C99 0.64(5) .
C59 C84 1.68(5) .
C59 C116 1.85(5) .
C59 C120 2.02(6) .
C60 C81 0.75(4) .
C60 C91 1.04(5) .
C60 C101 1.40(6) .
C60 C72 1.35(6) .
C60 C65 1.70(5) .
C60 C117 1.76(5) .
C60 C69 1.87(5) .
C61 C83 0.95(4) .
C61 C107 1.22(4) .
C61 C91 1.38(4) .
C61 C113 1.61(5) .
C61 C81 1.66(5) .
C61 C82 1.85(4) .
C61 C101 1.96(6) .
C62 C92 1.07(5) .
C62 C98 1.32(5) .
C62 C82 1.56(5) .
C62 C67 1.65(4) .
C62 C96 1.80(5) .
C62 C83 1.82(4) .
C62 C69 2.09(5) .
C62 C101 2.13(6) .
C63 C95 0.67(4) .
C63 C66 1.13(4) .
C63 C97 1.86(5) .
C64 C96 0.98(5) .
C64 C98 1.77(6) .
C64 C69 1.95(5) .
C64 C65 1.92(5) .
C64 C120 2.00(6) .
C65 C69 0.84(4) .
C65 C101 1.35(6) .
C65 C96 1.63(5) .
C65 C91 2.02(5) .
C65 C92 1.99(6) .
C66 C95 1.46(4) .
C66 C86 1.64(5) .
C66 C90 1.79(5) .
C67 C85 1.24(4) .
C67 C98 1.80(4) .
C67 C82 1.99(4) .
C68 C105 0.73(4) .
C68 C109 0.84(4) .
C68 C87 1.22(6) .
C68 C80 1.60(5) .
C68 C89 1.85(6) .
C69 C101 0.83(5) .
C69 C92 1.18(6) .
C69 C96 1.25(5) .
C69 C91 1.72(4) .
C70 C71 0.79(4) .
C70 C78 0.87(6) .
C70 C111 1.22(5) .
C70 C74 1.61(5) .
C70 C106 1.59(5) .
C71 C78 1.28(7) .
C71 C74 1.52(5) .
C71 C111 1.86(5) .
C71 C104 2.07(5) .
C72 C81 1.10(5) .
C72 C113 1.11(5) .
C72 C76 1.23(5) .
C72 C75 1.51(5) .
C72 C91 1.86(5) .
C73 C119 0.87(3) .
C73 C120 1.40(6) .
C74 C107 1.03(4) .
C74 C111 1.54(5) .
C74 C94 1.64(5) .
C75 C76 0.70(4) .
C75 C114 0.87(5) .
C75 C117 1.41(5) .
C75 C112 1.71(5) .
C76 C114 0.86(5) .
C76 C117 2.00(5) .
C77 C108 0.78(3) .
C77 C79 0.92(4) .
C77 C110 1.29(8) .
C77 C102 1.89(5) .
C77 C87 2.02(6) .
C78 C106 1.22(6) .
C78 C115 1.70(6) .
C78 C111 1.85(7) .
C79 C110 0.79(7) .
C79 C108 0.98(4) .
C79 C102 1.64(5) .
C79 C114 1.60(5) .
C80 C89 0.75(4) .
C80 C115 1.19(5) .
C80 C87 1.86(5) .
C80 C105 2.03(5) .
C80 C104 1.92(6) .
C81 C91 0.77(3) .
C81 C113 1.22(5) .
C81 C101 1.56(6) .
C82 C83 0.99(3) .
C82 C85 1.31(4) .
C82 C92 1.94(5) .
C83 C92 1.59(5) .
C83 C91 1.76(4) .
C83 C107 1.87(4) .
C83 C101 1.90(5) .
C84 C116 1.61(5) .
C86 C109 1.57(5) .
C87 C105 0.74(4) .
C87 C103 1.07(5) .
C87 C118 1.75(5) .
C87 C102 2.07(5) .
C88 C100 1.27(4) .
C88 C99 1.86(5) .
C88 C90 1.81(5) .
C89 C115 0.72(4) .
C89 C104 1.25(6) .
C90 C95 1.98(5) .
C91 C101 0.92(5) .
C91 C92 1.77(5) .
C91 C113 1.75(5) .
C92 C101 1.09(6) .
C92 C96 1.56(6) .
C92 C98 1.92(6) .
C95 C97 1.78(4) .
C96 C98 1.29(5) .
C96 C101 1.96(7) .
C97 C119 1.88(4) .
C99 C120 1.80(6) .
C99 C100 2.04(5) .
C100 C116 1.57(4) .
C100 C118 1.77(4) .
C102 C110 0.86(8) .
C102 C103 1.25(5) .
C102 C118 1.55(5) .
C103 C118 0.87(4) .
C103 C105 1.44(6) .
C103 C110 1.84(9) .
C104 C115 0.91(4) .
C105 C109 1.37(4) .
C105 C118 1.81(4) .
C106 C108 1.62(5) .
C106 C111 1.73(6) .
C107 C111 1.50(5) .
C107 C113 1.61(5) .
C108 C110 1.68(8) .
C108 C114 1.82(5) .
C111 C113 1.59(5) .
C112 C117 1.59(4) .
C112 C114 1.84(5) .
C120 C119 1.61(6) .
